data_7715250
loop_
_publ_author_name
'Franke, Maurice'
'Klingsiek, Maximilian J.'
'Buth, Julian'
'Lamm, Jan-Hendrik'
'Neumann, Beate'
'Stammler, Hans-Georg'
'Mitzel, Norbert W.'

_publ_section_title
;
 Hexadentate poly-Lewis acids based on the bowl-shaped
 tribenzotriquinacene.
;
_journal_issue 18
_journal_name_full 'Dalton transactions (Cambridge, England : 2003)'
_journal_page_first 7751
_journal_page_last 7762
_journal_paper_doi 10.1039/d4dt00379a
_journal_volume 53
_journal_year 2024
_chemical_formula_moiety 'C127 H256 Al6 Si24, 2(C6 H14)'
_chemical_formula_sum 'C139 H284 Al6 Si24'
_chemical_formula_weight 2791.69
_space_group_crystal_system triclinic
_space_group_IT_number 2
_space_group_name_Hall '-P 1'
_space_group_name_H-M_alt 'P -1'
_atom_sites_solution_hydrogens geom
_atom_sites_solution_primary dual
_audit_creation_date 2023-12-06
_audit_creation_method
;
Olex2 1.5-alpha
(compiled 2023.11.24 svn.r209d9fb2 for OlexSys, GUI svn.r6869)
;
_audit_update_record
;
2024-01-16 deposited with the CCDC.	2024-02-21 downloaded from the CCDC.
;
_cell_angle_alpha 105.168(2)
_cell_angle_beta 93.414(2)
_cell_angle_gamma 105.343(2)
_cell_formula_units_Z 2
_cell_length_a 17.4659(5)
_cell_length_b 21.6812(6)
_cell_length_c 26.9593(8)
_cell_measurement_reflns_used 31746
_cell_measurement_temperature 100.0(1)
_cell_measurement_theta_max 27.3310
_cell_measurement_theta_min 3.6270
_cell_volume 9410.8(5)
_computing_cell_refinement 'CrysAlisPro 1.171.43.94a (Rigaku OD, 2023)'
_computing_data_collection 'CrysAlisPro system (CCD 43.94a 64-bit (release 20-10-2023))'
_computing_data_reduction 'CrysAlisPro 1.171.43.94a (Rigaku OD, 2023)'
_computing_molecular_graphics 'Olex2 1.5-alpha (Dolomanov et al., 2009)'
_computing_publication_material 'Olex2 1.5-alpha (Dolomanov et al., 2009)'
_computing_structure_refinement 'SHELXL 2018/3 (Sheldrick, 2015)'
_computing_structure_solution 'SHELXT 2018/2 (Sheldrick, 2018)'
_diffrn_ambient_temperature 100.0(1)
_diffrn_detector 'CCD plate'
_diffrn_detector_area_resol_mean 5.1773
_diffrn_detector_type Atlas
_diffrn_measured_fraction_theta_full 0.997
_diffrn_measured_fraction_theta_max 0.997
_diffrn_measurement_details
;
List of Runs (angles in degrees, time in seconds):

  # Type    Start    End  Width  t~exp~   \w     \q     \k     \f   Frames
#--------------------------------------------------------------------------
  1  \w    -85.00  -6.00   1.00   50.00    --  -17.70 -67.00-126.00   79
  2  \w    -44.00  53.00   1.00   50.00    --  -17.70  67.00   7.00   97
  3  \w    -49.00 -11.00   1.00   50.00    --   18.33 -67.00-126.00   38
  4  \w     -7.00  89.00   1.00   50.00    --   18.33  67.00   7.00   96
  5  \w    -88.00 -17.00   1.00   50.00    --  -17.70 148.00 105.31   71
  6  \w    -93.00 -44.00   1.00   50.00    --  -17.70 155.00 -12.68   49
  7  \w    -84.00   2.00   1.00   50.00    --  -17.70 -38.00  90.00   86
  8  \w    -45.00  41.00   1.00   50.00    --   18.33 -38.00  90.00   86
  9  \w    -39.00  50.00   1.00   50.00    --   18.33 -77.00 -90.00   89
 10  \w     -6.00  42.00   1.00   50.00    --   18.33  77.00 120.00   48
;
_diffrn_measurement_device 'four-circle diffractometer'
_diffrn_measurement_device_type 'SuperNova, Single source at offset/far, Atlas'
_diffrn_measurement_method '\w scans'
_diffrn_orient_matrix_type 'CrysAlisPro convention (1999,Acta A55,543-557)'
_diffrn_orient_matrix_UB_11 0.0315292000
_diffrn_orient_matrix_UB_12 0.0182315000
_diffrn_orient_matrix_UB_13 -0.0105682000
_diffrn_orient_matrix_UB_21 -0.0003575000
_diffrn_orient_matrix_UB_22 0.0300525000
_diffrn_orient_matrix_UB_23 0.0183466000
_diffrn_orient_matrix_UB_31 0.0285264000
_diffrn_orient_matrix_UB_32 -0.0044177000
_diffrn_orient_matrix_UB_33 0.0175871000
_diffrn_radiation_monochromator mirror
_diffrn_radiation_probe x-ray
_diffrn_radiation_type 'Mo K\a'
_diffrn_radiation_wavelength 0.71073
_diffrn_reflns_av_R_equivalents 0.0620
_diffrn_reflns_av_unetI/netI 0.0655
_diffrn_reflns_Laue_measured_fraction_full 0.997
_diffrn_reflns_Laue_measured_fraction_max 0.997
_diffrn_reflns_limit_h_max 21
_diffrn_reflns_limit_h_min -21
_diffrn_reflns_limit_k_max 26
_diffrn_reflns_limit_k_min -26
_diffrn_reflns_limit_l_max 32
_diffrn_reflns_limit_l_min -32
_diffrn_reflns_number 158906
_diffrn_reflns_point_group_measured_fraction_full 0.997
_diffrn_reflns_point_group_measured_fraction_max 0.997
_diffrn_reflns_theta_full 25.242
_diffrn_reflns_theta_max 25.350
_diffrn_reflns_theta_min 3.301
_diffrn_source 'micro-focus sealed X-ray tube'
_diffrn_source_type 'SuperNova (Mo) X-ray Source'
_exptl_absorpt_coefficient_mu 0.225
_exptl_absorpt_correction_T_max 1.000
_exptl_absorpt_correction_T_min 0.789
_exptl_absorpt_correction_type gaussian
_exptl_absorpt_process_details
;
CrysAlisPro 1.171.43.94a (Rigaku Oxford Diffraction, 2023)
Numerical absorption correction based on gaussian integration over
a multifaceted crystal model
Empirical absorption correction using spherical harmonics,
implemented in SCALE3 ABSPACK scaling algorithm.
;
_exptl_crystal_colour 'clear colourless'
_exptl_crystal_colour_lustre clear
_exptl_crystal_colour_primary colourless
_exptl_crystal_density_diffrn 0.985
_exptl_crystal_description irregular
_exptl_crystal_F_000 3064
_exptl_crystal_size_max 0.26
_exptl_crystal_size_mid 0.21
_exptl_crystal_size_min 0.08
_refine_diff_density_max 1.944
_refine_diff_density_min -0.693
_refine_diff_density_rms 0.069
_refine_ls_extinction_method none
_refine_ls_goodness_of_fit_ref 1.064
_refine_ls_hydrogen_treatment constr
_refine_ls_matrix_type full
_refine_ls_number_parameters 1947
_refine_ls_number_reflns 34364
_refine_ls_number_restraints 1907
_refine_ls_restrained_S_all 1.060
_refine_ls_R_factor_all 0.1088
_refine_ls_R_factor_gt 0.0755
_refine_ls_shift/su_max 0.001
_refine_ls_shift/su_mean 0.000
_refine_ls_structure_factor_coef Fsqd
_refine_ls_weighting_details 'w=1/[\s^2^(Fo^2^)+(0.0557P)^2^+22.8162P] where P=(Fo^2^+2Fc^2^)/3'
_refine_ls_weighting_scheme calc
_refine_ls_wR_factor_gt 0.1703
_refine_ls_wR_factor_ref 0.1872
_reflns_Friedel_coverage 0.000
_reflns_number_gt 24611
_reflns_number_total 34364
_reflns_threshold_expression 'I > 2\s(I)'
_cod_data_source_file d4dt00379a2.cif
_cod_data_source_block 10
_cod_depositor_comments 'Adding full bibliography for 7715245--7715251.cif.'
_cod_database_code 7715250
_shelx_shelxl_version_number 2018/3
_chemical_oxdiff_formula 'C127 H256 Al6 Si24'
_shelx_space_group_comment
;
The symmetry employed for this shelxl refinement is uniquely defined
by the following loop, which should always be used as a source of
symmetry information in preference to the above space-group names.
They are only intended as comments.
;
_shelx_estimated_absorpt_t_max 0.982
_shelx_estimated_absorpt_t_min 0.944
_olex2_refinement_description
;
1. Fixed Uiso
 At 1.2 times of:
  All C(H) groups, All C(H,H) groups, All C(H,H,H,H) groups
 At 1.5 times of:
  All C(H,H,H) groups
2. Restrained distances
 C128-C129 \\sim C140-C141
 with sigma of 0.02
 C129-C130 \\sim C141-C142
 with sigma of 0.02
 C130-C131 \\sim C142-C143
 with sigma of 0.02
 C131-C132 \\sim C143-C144
 with sigma of 0.02
 C132-C133 \\sim C144-C145
 with sigma of 0.02
 C128-C130 \\sim C140-C142
 with sigma of 0.04
 C129-C131 \\sim C141-C143
 with sigma of 0.04
 C130-C132 \\sim C142-C144
 with sigma of 0.04
 C131-C133 \\sim C143-C145
 with sigma of 0.04
3. Uiso/Uaniso restraints and constraints
All non-hydrogen atoms have similar U: within 2A with sigma of 0.01 and sigma
for terminal atoms of 0.02 within 2A
C128 \\sim C129 \\sim C130 \\sim C131 \\sim C132 \\sim C133 \\sim C140 \\sim
C141 \\sim C142 \\sim C143 \\sim C144 \\sim C145: within 2A with sigma of 0.01
and sigma for terminal atoms of 0.002 within 2A
4. Rigid body (RIGU) restrains
 Si1A, Si1B, C35A, C35B, C36A, C36B, C37A, C153
 with sigma for 1-2 distances of 0.01 and sigma for 1-3 distances of 0.01
 Si3A, Si3B, Si4A, Si4B, C42A, C42B, C43A, C43B, C44A, C44B, C45A, C45B, C46A,
 C46B, C47A, C47B
 with sigma for 1-2 distances of 0.001 and sigma for 1-3 distances of 0.001
 Si2B, C38A, C38B, C39A, C40A, C40B
 with sigma for 1-2 distances of 0.01 and sigma for 1-3 distances of 0.01
 C23, C24A, C24B, C25A, C25B
 with sigma for 1-2 distances of 0.01 and sigma for 1-3 distances of 0.01
 Si8A, Si8B, C61A, C61B, C62A, C62B, C63A, C63B
 with sigma for 1-2 distances of 0.01 and sigma for 1-3 distances of 0.01
 Si7A, Si7B, C58A, C58B, C59A, C59B, C60A, C60B
 with sigma for 1-2 distances of 0.01 and sigma for 1-3 distances of 0.01
 Si2A, C38A, C39B, C40A
 with sigma for 1-2 distances of 0.01 and sigma for 1-3 distances of 0.01
 Si2B, C38B, C39A, C40B
 with sigma for 1-2 distances of 0.01 and sigma for 1-3 distances of 0.01
 Si9B, C67B, C68B, C69B
 with sigma for 1-2 distances of 0.01 and sigma for 1-3 distances of 0.01
 Si9A, C67A, C68A, C69A
 with sigma for 1-2 distances of 0.01 and sigma for 1-3 distances of 0.01
 C128, C129, C130, C131, C132, C133, C140, C141, C142, C143, C144, C145
 with sigma for 1-2 distances of 0.01 and sigma for 1-3 distances of 0.001
5. Others
 Sof(Si1B)=Sof(Si2B)=Sof(Si3B)=Sof(Si4B)=Sof(Si7B)=Sof(Si8B)=Sof(Si9B)=
 Sof(H23C)=Sof(H23D)=Sof(C24B)=Sof(H24C)=Sof(H24D)=Sof(C25B)=Sof(H25D)=
 Sof(H25E)=Sof(H25F)=Sof(H34A)=Sof(C35B)=Sof(H35D)=Sof(H35E)=Sof(H35F)=
 Sof(C36B)=Sof(H36D)=Sof(H36E)=Sof(H36F)=Sof(C38B)=Sof(H38D)=Sof(H38E)=
 Sof(H38F)=Sof(C39B)=Sof(H39D)=Sof(H39E)=Sof(H39F)=Sof(C40B)=Sof(H40D)=
 Sof(H40E)=Sof(H40F)=Sof(H41A)=Sof(C42B)=Sof(H42D)=Sof(H42E)=Sof(H42F)=
 Sof(C43B)=Sof(H43D)=Sof(H43E)=Sof(H43F)=Sof(C44B)=Sof(H44D)=Sof(H44E)=
 Sof(H44F)=Sof(C45B)=Sof(H45D)=Sof(H45E)=Sof(H45F)=Sof(C46B)=Sof(H46D)=
 Sof(H46E)=Sof(H46F)=Sof(C47B)=Sof(H47D)=Sof(H47E)=Sof(H47F)=Sof(H57A)=
 Sof(C58B)=Sof(H58D)=Sof(H58E)=Sof(H58F)=Sof(C59B)=Sof(H59D)=Sof(H59E)=
 Sof(H59F)=Sof(C60B)=Sof(H60D)=Sof(H60E)=Sof(H60F)=Sof(C61B)=Sof(H61D)=
 Sof(H61E)=Sof(H61F)=Sof(C62B)=Sof(H62D)=Sof(H62E)=Sof(H62F)=Sof(C63B)=
 Sof(H63D)=Sof(H63E)=Sof(H63F)=Sof(H66A)=Sof(C67B)=Sof(H67D)=Sof(H67E)=
 Sof(H67F)=Sof(C68B)=Sof(H68D)=Sof(H68E)=Sof(H68F)=Sof(C69B)=Sof(H69D)=
 Sof(H69E)=Sof(H69F)=Sof(C153)=Sof(H15A)=Sof(H15B)=Sof(H15C)=1-FVAR(1)
 Sof(Si1A)=Sof(Si2A)=Sof(Si3A)=Sof(Si4A)=Sof(Si7A)=Sof(Si8A)=Sof(Si9A)=
 Sof(H23A)=Sof(H23B)=Sof(C24A)=Sof(H24A)=Sof(H24B)=Sof(C25A)=Sof(H25A)=
 Sof(H25B)=Sof(H25C)=Sof(H34)=Sof(C35A)=Sof(H35A)=Sof(H35B)=Sof(H35C)=Sof(C36A)=
 Sof(H36A)=Sof(H36B)=Sof(H36C)=Sof(C37A)=Sof(H37A)=Sof(H37B)=Sof(H37C)=
 Sof(C38A)=Sof(H38A)=Sof(H38B)=Sof(H38C)=Sof(C39A)=Sof(H39A)=Sof(H39B)=
 Sof(H39C)=Sof(C40A)=Sof(H40A)=Sof(H40B)=Sof(H40C)=Sof(H41)=Sof(C42A)=Sof(H42A)=
 Sof(H42B)=Sof(H42C)=Sof(C43A)=Sof(H43A)=Sof(H43B)=Sof(H43C)=Sof(C44A)=
 Sof(H44A)=Sof(H44B)=Sof(H44C)=Sof(C45A)=Sof(H45A)=Sof(H45B)=Sof(H45C)=
 Sof(C46A)=Sof(H46A)=Sof(H46B)=Sof(H46C)=Sof(C47A)=Sof(H47A)=Sof(H47B)=
 Sof(H47C)=Sof(H57)=Sof(C58A)=Sof(H58A)=Sof(H58B)=Sof(H58C)=Sof(C59A)=Sof(H59A)=
 Sof(H59B)=Sof(H59C)=Sof(C60A)=Sof(H60A)=Sof(H60B)=Sof(H60C)=Sof(C61A)=
 Sof(H61A)=Sof(H61B)=Sof(H61C)=Sof(C62A)=Sof(H62A)=Sof(H62B)=Sof(H62C)=
 Sof(C63A)=Sof(H63A)=Sof(H63B)=Sof(H63C)=Sof(H66)=Sof(C67A)=Sof(H67A)=Sof(H67B)=
 Sof(H67C)=Sof(C68A)=Sof(H68A)=Sof(H68B)=Sof(H68C)=Sof(C69A)=Sof(H69A)=
 Sof(H69B)=Sof(H69C)=FVAR(1)
 Sof(C140)=Sof(H14A)=Sof(H14B)=Sof(H14C)=Sof(C141)=Sof(H14D)=Sof(H14E)=
 Sof(C142)=Sof(H14F)=Sof(H14G)=Sof(C143)=Sof(H14H)=Sof(H14I)=Sof(C144)=
 Sof(H14J)=Sof(H14K)=Sof(C145)=Sof(H14L)=Sof(H14M)=Sof(H14N)=1-FVAR(2)
 Sof(C128)=Sof(H12V)=Sof(H12W)=Sof(H12X)=Sof(C129)=Sof(H12Y)=Sof(HB)=Sof(C130)=
 Sof(H13A)=Sof(H13B)=Sof(C131)=Sof(H13C)=Sof(H13D)=Sof(C132)=Sof(H13E)=
 Sof(H13F)=Sof(C133)=Sof(H13G)=Sof(H13H)=Sof(H13I)=FVAR(2)
6.a Ternary CH refined with riding coordinates:
 C1(H1), C34(H34), C34(H34A), C41(H41), C41(H41A), C50(H50), C57(H57),
 C57(H57A), C66(H66), C66(H66A), C73(H73), C82(H82), C89(H89), C98(H98),
 C105(H105), C114(H114), C121(H121)
6.b Secondary CH2 refined with riding coordinates:
 C23(H23A,H23B), C23(H23C,H23D), C24A(H24A,H24B), C24B(H24C,H24D), C26(H26A,
 H26B), C27(H27A,H27B), C29(H29A,H29B), C30(H30A,H30B), C129(H12Y,HB),
 C130(H13A,H13B), C131(H13C,H13D), C132(H13E,H13F), C135(H13M,H13N), C136(H13O,
 H13P), C137(H13Q,H13R), C138(H13S,H13T), C141(H14D,H14E), C142(H14F,H14G),
 C143(H14H,H14I), C144(H14J,H14K)
6.c Me refined with riding coordinates:
 C128(H12V,H12W,H12X), C133(H13G,H13H,H13I), C140(H14A,H14B,H14C), C145(H14L,
 H14M,H14N)
6.d Aromatic/amide H refined with riding coordinates:
 C4(H4), C7(H7), C11(H11), C14(H14), C18(H18), C21(H21)
6.e Idealised Me refined as rotating group:
 C25A(H25A,H25B,H25C), C25B(H25D,H25E,H25F), C28(H28A,H28B,H28C), C31(H31A,
 H31B,H31C), C35A(H35A,H35B,H35C), C35B(H35D,H35E,H35F), C36A(H36A,H36B,H36C),
 C36B(H36D,H36E,H36F), C37A(H37A,H37B,H37C), C38A(H38A,H38B,H38C), C38B(H38D,
 H38E,H38F), C39A(H39A,H39B,H39C), C39B(H39D,H39E,H39F), C40A(H40A,H40B,H40C),
 C40B(H40D,H40E,H40F), C42A(H42A,H42B,H42C), C42B(H42D,H42E,H42F), C43A(H43A,
 H43B,H43C), C43B(H43D,H43E,H43F), C44A(H44A,H44B,H44C), C44B(H44D,H44E,H44F),
 C45A(H45A,H45B,H45C), C45B(H45D,H45E,H45F), C46A(H46A,H46B,H46C), C46B(H46D,
 H46E,H46F), C47A(H47A,H47B,H47C), C47B(H47D,H47E,H47F), C51(H51A,H51B,H51C),
 C52(H52A,H52B,H52C), C53(H53A,H53B,H53C), C54(H54A,H54B,H54C), C55(H55A,H55B,
 H55C), C56(H56A,H56B,H56C), C58A(H58A,H58B,H58C), C58B(H58D,H58E,H58F),
 C59A(H59A,H59B,H59C), C59B(H59D,H59E,H59F), C60A(H60A,H60B,H60C), C60B(H60D,
 H60E,H60F), C61A(H61A,H61B,H61C), C61B(H61D,H61E,H61F), C62A(H62A,H62B,H62C),
 C62B(H62D,H62E,H62F), C63A(H63A,H63B,H63C), C63B(H63D,H63E,H63F), C67A(H67A,
 H67B,H67C), C67B(H67D,H67E,H67F), C68A(H68A,H68B,H68C), C68B(H68D,H68E,H68F),
 C69A(H69A,H69B,H69C), C69B(H69D,H69E,H69F), C70(H70A,H70B,H70C), C71(H71A,H71B,
 H71C), C72(H72A,H72B,H72C), C74(H74A,H74B,H74C), C75(H75A,H75B,H75C), C76(H76A,
 H76B,H76C), C77(H77A,H77B,H77C), C78(H78A,H78B,H78C), C79(H79A,H79B,H79C),
 C83(H83A,H83B,H83C), C84(H84A,H84B,H84C), C85(H85A,H85B,H85C), C86(H86A,H86B,
 H86C), C87(H87A,H87B,H87C), C88(H88A,H88B,H88C), C90(H90A,H90B,H90C), C91(H91A,
 H91B,H91C), C92(H92A,H92B,H92C), C93(H93A,H93B,H93C), C94(H94A,H94B,H94C),
 C95(H95A,H95B,H95C), C99(H99A,H99B,H99C), C100(H10A,H10B,H10C), C101(H10D,H10E,
 H10F), C102(H10G,H10H,H10I), C103(H10J,H10K,H10L), C104(H10M,H10N,H10O),
 C106(H10P,H10Q,H10R), C107(H10S,H10T,H10U), C108(H10V,H10W,H10X), C109(H10Y,H,
 HA), C110(H11A,H11B,H11C), C111(H11D,H11E,H11F), C115(H11G,H11H,H11I),
 C116(H11J,H11K,H11L), C117(H11M,H11N,H11O), C118(H11P,H11Q,H11R), C119(H11S,
 H11T,H11U), C120(H12A,H12B,H12C), C122(H12D,H12E,H12F), C123(H12G,H12H,H12I),
 C124(H12J,H12K,H12L), C125(H12M,H12N,H12O), C126(H12P,H12Q,H12R), C127(H12S,
 H12T,H12U), C153(H15A,H15B,H15C), C134(H13J,H13K,H13L), C139(H13U,H13V,H13W)
;
_olex2_date_sample_data_collection 2023-11-22
_olex2_diffrn_ambient_temperature_device 'Oxford Cryosystems'
_olex2_submission_special_instructions 'No special instructions were received'
_oxdiff_exptl_absorpt_empirical_details
;
Empirical correction (ABSPACK) includes:
- Absorption correction using spherical harmonics
- Frame scaling
- Detector area scaling
;
_oxdiff_exptl_absorpt_empirical_full_max 1.170
_oxdiff_exptl_absorpt_empirical_full_min 0.890

loop_
_space_group_symop_operation_xyz
'x, y, z'
'-x, -y, -z'

loop_
_atom_site_label
_atom_site_type_symbol
_atom_site_fract_x
_atom_site_fract_y
_atom_site_fract_z
_atom_site_U_iso_or_equiv
_atom_site_adp_type
_atom_site_occupancy
_atom_site_site_symmetry_order
_atom_site_calc_flag
_atom_site_refinement_flags_posn
_atom_site_refinement_flags_adp
_atom_site_refinement_flags_occupancy
_atom_site_disorder_assembly
_atom_site_disorder_group
Si1A Si 0.42025(11) 0.81115(10) 0.28344(7) 0.0332(5) Uani 0.6255(19) 1 d . U P A 1
Si1B Si 0.4078(2) 0.75825(19) 0.29776(12) 0.0429(9) Uani 0.3745(19) 1 d . U P A 2
Si2A Si 0.2408(3) 0.7245(3) 0.2831(2) 0.0393(11) Uani 0.6255(19) 1 d . U P A 1
Si2B Si 0.2197(5) 0.7257(5) 0.2713(3) 0.0344(16) Uani 0.3745(19) 1 d . U P A 2
Si3A Si 0.40266(15) 0.74785(19) 0.08025(10) 0.0766(9) Uani 0.6255(19) 1 d . U P A 1
Si3B Si 0.4254(2) 0.82740(19) 0.13117(15) 0.0483(10) Uani 0.3745(19) 1 d . U P A 2
Si4A Si 0.22617(12) 0.75561(12) 0.09257(7) 0.0415(5) Uani 0.6255(19) 1 d . U P A 1
Si4B Si 0.2668(2) 0.71579(18) 0.06631(12) 0.0375(8) Uani 0.3745(19) 1 d . U P A 2
Si5 Si -0.01276(8) 0.41056(9) 0.22271(5) 0.0547(4) Uani 1 1 d . U . . .
Si6 Si -0.06768(7) 0.47609(6) 0.13825(5) 0.0353(3) Uani 1 1 d . U . . .
Si7A Si 0.0327(3) 0.2322(2) 0.07021(15) 0.0541(10) Uani 0.6255(19) 1 d . U P A 1
Si7B Si 0.0492(4) 0.2349(4) 0.0514(2) 0.0495(15) Uani 0.3745(19) 1 d . U P A 2
Si8A Si 0.0693(2) 0.32763(16) -0.00258(14) 0.0387(7) Uani 0.6255(19) 1 d . U P A 1
Si8B Si 0.0941(4) 0.3568(3) 0.0022(2) 0.0488(14) Uani 0.3745(19) 1 d . U P A 2
Si9A Si 0.0573(4) 0.0621(3) 0.19066(18) 0.0424(10) Uani 0.6255(19) 1 d . U P A 1
Si9B Si 0.0484(6) 0.0752(6) 0.2095(3) 0.062(2) Uani 0.3745(19) 1 d . U P A 2
Si10 Si 0.19530(11) 0.02106(8) 0.13787(6) 0.0659(5) Uani 1 1 d . U . . .
Si11 Si 0.29288(8) 0.02586(7) 0.33117(5) 0.0432(3) Uani 1 1 d . U . . .
Si12 Si 0.24648(8) 0.16041(7) 0.37862(5) 0.0443(3) Uani 1 1 d . U . . .
Si13 Si 0.61232(7) 0.10700(6) 0.44607(4) 0.0308(3) Uani 1 1 d . U . . .
Si14 Si 0.58067(7) 0.24948(6) 0.48302(4) 0.0301(3) Uani 1 1 d . U . . .
Si15 Si 0.69957(8) 0.14160(6) 0.26922(5) 0.0357(3) Uani 1 1 d . U . . .
Si16 Si 0.79691(6) 0.27230(6) 0.35914(4) 0.0307(3) Uani 1 1 d . U . . .
Si17 Si 0.66711(7) 0.58296(7) 0.48565(5) 0.0401(3) Uani 1 1 d . U . . .
Si18 Si 0.81289(8) 0.54756(6) 0.53981(4) 0.0354(3) Uani 1 1 d . U . . .
Si19 Si 1.00333(6) 0.61427(6) 0.40244(4) 0.0282(2) Uani 1 1 d . U . . .
Si20 Si 0.97282(6) 0.74478(5) 0.47714(4) 0.0269(2) Uani 1 1 d . U . . .
Si21 Si 0.71721(9) 0.87381(6) 0.39085(5) 0.0428(3) Uani 1 1 d . U . . .
Si22 Si 0.89220(8) 0.96855(6) 0.39426(5) 0.0428(3) Uani 1 1 d . U . . .
Si23 Si 0.93532(7) 0.80106(6) 0.23693(5) 0.0408(3) Uani 1 1 d . U . . .
Si24 Si 0.78073(8) 0.83119(6) 0.19168(5) 0.0373(3) Uani 1 1 d . U . . .
Al1 Al 0.32133(7) 0.72315(6) 0.18012(4) 0.0282(3) Uani 1 1 d . U . . .
Al2 Al 0.04566(7) 0.38329(6) 0.11419(4) 0.0280(3) Uani 1 1 d . U . . .
Al3 Al 0.22334(7) 0.09364(6) 0.25803(5) 0.0355(3) Uani 1 1 d . U . . .
Al4 Al 0.61793(7) 0.19592(6) 0.36667(4) 0.0239(2) Uani 1 1 d . U . . .
Al5 Al 0.84123(7) 0.61280(5) 0.45021(4) 0.0237(2) Uani 1 1 d . U . . .
Al6 Al 0.81493(7) 0.82117(5) 0.31001(4) 0.0251(3) Uani 1 1 d . U . . .
C1 C 0.5562(2) 0.39530(18) 0.12667(14) 0.0266(8) Uani 1 1 d . U . . .
H1 H 0.575129 0.376898 0.093175 0.032 Uiso 1 1 calc R U . . .
C2 C 0.5634(2) 0.47120(19) 0.13584(15) 0.0304(9) Uani 1 1 d . U . . .
C3 C 0.4785(2) 0.47385(19) 0.14256(14) 0.0289(9) Uani 1 1 d . U . . .
C4 C 0.4499(3) 0.5294(2) 0.15048(16) 0.0353(10) Uani 1 1 d . U . . .
H4 H 0.486490 0.572238 0.155091 0.042 Uiso 1 1 calc R U . . .
C5 C 0.3691(3) 0.5232(2) 0.15174(16) 0.0357(10) Uani 1 1 d . U . . .
C6 C 0.3146(2) 0.4591(2) 0.14637(15) 0.0319(9) Uani 1 1 d . U . . .
C7 C 0.3446(2) 0.4041(2) 0.13975(14) 0.0301(9) Uani 1 1 d . U . . .
H7 H 0.309006 0.361285 0.136706 0.036 Uiso 1 1 calc R U . . .
C8 C 0.4253(2) 0.41116(19) 0.13759(14) 0.0277(8) Uani 1 1 d . U . . .
C9 C 0.4663(2) 0.35638(18) 0.12651(14) 0.0263(8) Uani 1 1 d . U . . .
C10 C 0.4702(2) 0.32568(18) 0.17099(14) 0.0251(8) Uani 1 1 d . U . . .
C11 C 0.4081(2) 0.28251(19) 0.18553(15) 0.0277(8) Uani 1 1 d . U . . .
H11 H 0.355118 0.271004 0.168198 0.033 Uiso 1 1 calc R U . . .
C12 C 0.4234(2) 0.25557(18) 0.22602(15) 0.0262(8) Uani 1 1 d . U . . .
C13 C 0.5022(2) 0.27440(18) 0.25227(14) 0.0235(8) Uani 1 1 d . U . . .
C14 C 0.5637(2) 0.31883(18) 0.23732(14) 0.0227(8) Uani 1 1 d . U . . .
H14 H 0.616559 0.332163 0.255223 0.027 Uiso 1 1 calc R U . . .
C15 C 0.5481(2) 0.34355(17) 0.19665(13) 0.0214(7) Uani 1 1 d . U . . .
C16 C 0.6077(2) 0.38805(18) 0.17343(13) 0.0227(8) Uani 1 1 d . U . . .
C17 C 0.6401(2) 0.45954(18) 0.20881(14) 0.0230(8) Uani 1 1 d . U . . .
C18 C 0.6855(2) 0.48071(18) 0.25732(14) 0.0234(8) Uani 1 1 d . U . . .
H18 H 0.697414 0.448897 0.272589 0.028 Uiso 1 1 calc R U . . .
C19 C 0.7140(2) 0.54911(18) 0.28397(14) 0.0233(8) Uani 1 1 d . U . . .
C20 C 0.6993(2) 0.59590(19) 0.25967(15) 0.0268(8) Uani 1 1 d . U . . .
C21 C 0.6506(2) 0.57341(19) 0.21155(15) 0.0292(9) Uani 1 1 d . U . . .
H21 H 0.638359 0.604682 0.195798 0.035 Uiso 1 1 calc R U . . .
C22 C 0.6201(2) 0.50511(19) 0.18676(14) 0.0262(8) Uani 1 1 d . U . . .
C23 C 0.5917(3) 0.4992(2) 0.09121(17) 0.0425(11) Uani 1 1 d . U . . .
H23A H 0.552373 0.473765 0.059758 0.051 Uiso 0.6255(19) 1 calc R U P A 1
H23B H 0.590028 0.546019 0.099869 0.051 Uiso 0.6255(19) 1 calc R U P A 1
H23C H 0.583119 0.543855 0.098882 0.051 Uiso 0.3745(19) 1 calc R U P A 2
H23D H 0.650461 0.506818 0.094663 0.051 Uiso 0.3745(19) 1 calc R U P A 2
C24A C 0.6707(4) 0.4981(3) 0.0782(3) 0.0306(14) Uani 0.6255(19) 1 d . U P A 1
H24A H 0.674465 0.451916 0.070720 0.037 Uiso 0.6255(19) 1 calc R U P A 1
H24B H 0.711483 0.526410 0.108237 0.037 Uiso 0.6255(19) 1 calc R U P A 1
C24B C 0.5633(9) 0.4681(8) 0.0385(5) 0.062(3) Uani 0.3745(19) 1 d . U P A 2
H24C H 0.506347 0.466822 0.032480 0.074 Uiso 0.3745(19) 1 calc R U P A 2
H24D H 0.565246 0.421356 0.030259 0.074 Uiso 0.3745(19) 1 calc R U P A 2
C25A C 0.6887(5) 0.5239(5) 0.0305(4) 0.066(3) Uani 0.6255(19) 1 d . U P A 1
H25A H 0.649340 0.495187 0.000392 0.098 Uiso 0.6255(19) 1 calc R U P A 1
H25B H 0.742665 0.522933 0.022996 0.098 Uiso 0.6255(19) 1 calc R U P A 1
H25C H 0.685449 0.569751 0.037841 0.098 Uiso 0.6255(19) 1 calc R U P A 1
C25B C 0.6115(12) 0.5030(10) -0.0019(7) 0.094(5) Uani 0.3745(19) 1 d . U P A 2
H25D H 0.589447 0.475927 -0.037591 0.141 Uiso 0.3745(19) 1 calc R U P A 2
H25E H 0.668464 0.506195 0.004364 0.141 Uiso 0.3745(19) 1 calc R U P A 2
H25F H 0.605533 0.547886 0.003347 0.141 Uiso 0.3745(19) 1 calc R U P A 2
C26 C 0.4258(2) 0.3017(2) 0.07531(15) 0.0344(9) Uani 1 1 d . U . . .
H26A H 0.458680 0.270489 0.067221 0.041 Uiso 1 1 calc R U . . .
H26B H 0.372891 0.276106 0.081265 0.041 Uiso 1 1 calc R U . . .
C27 C 0.4135(3) 0.3247(3) 0.02912(18) 0.0510(12) Uani 1 1 d . U . . .
H27A H 0.466098 0.344647 0.019339 0.061 Uiso 1 1 calc R U . . .
H27B H 0.385475 0.359550 0.037540 0.061 Uiso 1 1 calc R U . . .
C28 C 0.3634(3) 0.2660(3) -0.0170(2) 0.0710(17) Uani 1 1 d . U . . .
H28A H 0.358026 0.281795 -0.047513 0.106 Uiso 1 1 calc R U . . .
H28B H 0.310136 0.247985 -0.008013 0.106 Uiso 1 1 calc R U . . .
H28C H 0.390326 0.230913 -0.024605 0.106 Uiso 1 1 calc R U . . .
C29 C 0.6777(2) 0.35989(19) 0.15811(14) 0.0267(8) Uani 1 1 d . U . . .
H29A H 0.712318 0.389332 0.140675 0.032 Uiso 1 1 calc R U . . .
H29B H 0.710157 0.362024 0.190246 0.032 Uiso 1 1 calc R U . . .
C30 C 0.6548(3) 0.2881(2) 0.12251(16) 0.0343(9) Uani 1 1 d . U . . .
H30A H 0.620855 0.258008 0.139732 0.041 Uiso 1 1 calc R U . . .
H30B H 0.622768 0.285387 0.090011 0.041 Uiso 1 1 calc R U . . .
C31 C 0.7273(3) 0.2648(2) 0.10942(17) 0.0432(11) Uani 1 1 d . U . . .
H31A H 0.709771 0.218959 0.086441 0.065 Uiso 1 1 calc R U . . .
H31B H 0.758346 0.266247 0.141396 0.065 Uiso 1 1 calc R U . . .
H31C H 0.760685 0.294149 0.091938 0.065 Uiso 1 1 calc R U . . .
C32 C 0.3420(3) 0.5819(2) 0.15814(17) 0.0406(10) Uani 1 1 d . U . . .
C33 C 0.3261(3) 0.6335(2) 0.16330(18) 0.0454(11) Uani 1 1 d . U . . .
C34 C 0.3167(3) 0.7685(2) 0.25135(16) 0.0404(10) Uani 1 1 d . U . . .
H34 H 0.296545 0.806474 0.247928 0.048 Uiso 0.6255(19) 1 calc R U P A 1
H34A H 0.321713 0.816728 0.255817 0.048 Uiso 0.3745(19) 1 calc R U P A 2
C35A C 0.4689(5) 0.8835(4) 0.2587(3) 0.051(2) Uani 0.6255(19) 1 d . U P A 1
H35A H 0.471982 0.867149 0.221591 0.076 Uiso 0.6255(19) 1 calc R U P A 1
H35B H 0.523001 0.906066 0.277599 0.076 Uiso 0.6255(19) 1 calc R U P A 1
H35C H 0.436927 0.915109 0.263993 0.076 Uiso 0.6255(19) 1 calc R U P A 1
C35B C 0.491(2) 0.752(2) 0.2588(12) 0.055(7) Uani 0.3745(19) 1 d . U P A 2
H35D H 0.474700 0.708816 0.231612 0.082 Uiso 0.3745(19) 1 calc R U P A 2
H35E H 0.538386 0.754463 0.281368 0.082 Uiso 0.3745(19) 1 calc R U P A 2
H35F H 0.502966 0.788250 0.242819 0.082 Uiso 0.3745(19) 1 calc R U P A 2
C36A C 0.4778(12) 0.7450(10) 0.2695(7) 0.046(4) Uani 0.6255(19) 1 d . U P A 1
H36A H 0.442807 0.702002 0.270671 0.069 Uiso 0.6255(19) 1 calc R U P A 1
H36B H 0.525160 0.759095 0.295668 0.069 Uiso 0.6255(19) 1 calc R U P A 1
H36C H 0.494603 0.740364 0.234969 0.069 Uiso 0.6255(19) 1 calc R U P A 1
C36B C 0.3839(10) 0.6927(8) 0.3307(6) 0.064(4) Uani 0.3745(19) 1 d . U P A 2
H36D H 0.340644 0.698349 0.351455 0.097 Uiso 0.3745(19) 1 calc R U P A 2
H36E H 0.431575 0.696034 0.353530 0.097 Uiso 0.3745(19) 1 calc R U P A 2
H36F H 0.366698 0.648784 0.304846 0.097 Uiso 0.3745(19) 1 calc R U P A 2
C37A C 0.4273(13) 0.8419(13) 0.3561(7) 0.050(4) Uani 0.6255(19) 1 d . U P A 1
H37A H 0.395057 0.872914 0.365280 0.076 Uiso 0.6255(19) 1 calc R U P A 1
H37B H 0.483399 0.864982 0.371171 0.076 Uiso 0.6255(19) 1 calc R U P A 1
H37C H 0.407256 0.803899 0.369831 0.076 Uiso 0.6255(19) 1 calc R U P A 1
C38A C 0.2762(5) 0.6592(4) 0.3021(3) 0.056(2) Uani 0.6255(19) 1 d . U P A 1
H38A H 0.289758 0.630266 0.271505 0.085 Uiso 0.6255(19) 1 calc R U P A 1
H38B H 0.233647 0.632418 0.316364 0.085 Uiso 0.6255(19) 1 calc R U P A 1
H38C H 0.323718 0.680487 0.328325 0.085 Uiso 0.6255(19) 1 calc R U P A 1
C38B C 0.1924(8) 0.6352(6) 0.2662(5) 0.048(3) Uani 0.3745(19) 1 d . U P A 2
H38D H 0.204963 0.610705 0.233213 0.072 Uiso 0.3745(19) 1 calc R U P A 2
H38E H 0.134945 0.618750 0.267839 0.072 Uiso 0.3745(19) 1 calc R U P A 2
H38F H 0.222996 0.628381 0.295008 0.072 Uiso 0.3745(19) 1 calc R U P A 2
C39A C 0.2155(14) 0.7812(10) 0.3432(7) 0.039(4) Uani 0.6255(19) 1 d . U P A 1
H39A H 0.264522 0.805736 0.367691 0.058 Uiso 0.6255(19) 1 calc R U P A 1
H39B H 0.177172 0.754016 0.359758 0.058 Uiso 0.6255(19) 1 calc R U P A 1
H39C H 0.191801 0.812999 0.332859 0.058 Uiso 0.6255(19) 1 calc R U P A 1
C39B C 0.207(2) 0.7692(18) 0.3349(13) 0.036(5) Uani 0.3745(19) 1 d . U P A 2
H39D H 0.240472 0.759605 0.360767 0.054 Uiso 0.3745(19) 1 calc R U P A 2
H39E H 0.150643 0.754447 0.339840 0.054 Uiso 0.3745(19) 1 calc R U P A 2
H39F H 0.223026 0.817310 0.339126 0.054 Uiso 0.3745(19) 1 calc R U P A 2
C40A C 0.1440(5) 0.6834(4) 0.2373(3) 0.053(2) Uani 0.6255(19) 1 d . U P A 1
H40A H 0.124742 0.717666 0.227420 0.079 Uiso 0.6255(19) 1 calc R U P A 1
H40B H 0.103771 0.658984 0.254566 0.079 Uiso 0.6255(19) 1 calc R U P A 1
H40C H 0.153056 0.652287 0.206227 0.079 Uiso 0.6255(19) 1 calc R U P A 1
C40B C 0.1446(7) 0.7349(7) 0.2216(5) 0.045(3) Uani 0.3745(19) 1 d . U P A 2
H40D H 0.152577 0.782355 0.225003 0.067 Uiso 0.3745(19) 1 calc R U P A 2
H40E H 0.089983 0.714773 0.227560 0.067 Uiso 0.3745(19) 1 calc R U P A 2
H40F H 0.152547 0.712204 0.186588 0.067 Uiso 0.3745(19) 1 calc R U P A 2
C41 C 0.3271(3) 0.7675(3) 0.12579(17) 0.0431(10) Uani 1 1 d . U . . .
H41 H 0.348379 0.816362 0.144099 0.052 Uiso 0.6255(19) 1 calc R U P A 1
H41A H 0.294492 0.798630 0.138138 0.052 Uiso 0.3745(19) 1 calc R U P A 2
C42A C 0.4918(7) 0.7401(8) 0.1177(4) 0.090(3) Uani 0.6255(19) 1 d . U P A 1
H42A H 0.501811 0.771041 0.152787 0.134 Uiso 0.6255(19) 1 calc R U P A 1
H42B H 0.538859 0.750862 0.100110 0.134 Uiso 0.6255(19) 1 calc R U P A 1
H42C H 0.481188 0.694219 0.119927 0.134 Uiso 0.6255(19) 1 calc R U P A 1
C42B C 0.4558(10) 0.8933(8) 0.1959(6) 0.073(4) Uani 0.3745(19) 1 d . U P A 2
H42D H 0.425402 0.925626 0.197527 0.109 Uiso 0.3745(19) 1 calc R U P A 2
H42E H 0.513291 0.916296 0.200087 0.109 Uiso 0.3745(19) 1 calc R U P A 2
H42F H 0.444668 0.872192 0.223738 0.109 Uiso 0.3745(19) 1 calc R U P A 2
C43A C 0.3610(8) 0.6685(9) 0.0303(6) 0.099(4) Uani 0.6255(19) 1 d . U P A 1
H43A H 0.348648 0.632138 0.046484 0.149 Uiso 0.6255(19) 1 calc R U P A 1
H43B H 0.400045 0.661629 0.006325 0.149 Uiso 0.6255(19) 1 calc R U P A 1
H43C H 0.311784 0.668977 0.011086 0.149 Uiso 0.6255(19) 1 calc R U P A 1
C43B C 0.5012(13) 0.7808(10) 0.1228(8) 0.067(4) Uani 0.3745(19) 1 d . U P A 2
H43D H 0.496635 0.753748 0.147048 0.100 Uiso 0.3745(19) 1 calc R U P A 2
H43E H 0.555058 0.812451 0.129697 0.100 Uiso 0.3745(19) 1 calc R U P A 2
H43F H 0.492031 0.751522 0.087116 0.100 Uiso 0.3745(19) 1 calc R U P A 2
C44A C 0.4376(8) 0.8147(8) 0.0467(5) 0.115(3) Uani 0.6255(19) 1 d . U P A 1
H44A H 0.390930 0.823910 0.031517 0.173 Uiso 0.6255(19) 1 calc R U P A 1
H44B H 0.468173 0.799183 0.019179 0.173 Uiso 0.6255(19) 1 calc R U P A 1
H44C H 0.471658 0.855516 0.071960 0.173 Uiso 0.6255(19) 1 calc R U P A 1
C44B C 0.4316(11) 0.8710(9) 0.0802(7) 0.077(4) Uani 0.3745(19) 1 d . U P A 2
H44D H 0.416611 0.837978 0.045896 0.116 Uiso 0.3745(19) 1 calc R U P A 2
H44E H 0.486496 0.899445 0.082948 0.116 Uiso 0.3745(19) 1 calc R U P A 2
H44F H 0.394820 0.898650 0.084679 0.116 Uiso 0.3745(19) 1 calc R U P A 2
C45A C 0.1667(8) 0.6669(6) 0.0761(6) 0.068(3) Uani 0.6255(19) 1 d . U P A 1
H45A H 0.197533 0.638764 0.057392 0.101 Uiso 0.6255(19) 1 calc R U P A 1
H45B H 0.116640 0.659834 0.054035 0.101 Uiso 0.6255(19) 1 calc R U P A 1
H45C H 0.154447 0.655070 0.107967 0.101 Uiso 0.6255(19) 1 calc R U P A 1
C45B C 0.3323(11) 0.6764(12) 0.0238(7) 0.061(3) Uani 0.3745(19) 1 d . U P A 2
H45D H 0.378531 0.711319 0.020137 0.092 Uiso 0.3745(19) 1 calc R U P A 2
H45E H 0.301598 0.651250 -0.010425 0.092 Uiso 0.3745(19) 1 calc R U P A 2
H45F H 0.350943 0.646118 0.039547 0.092 Uiso 0.3745(19) 1 calc R U P A 2
C46A C 0.1802(6) 0.8071(5) 0.1406(3) 0.070(3) Uani 0.6255(19) 1 d . U P A 1
H46A H 0.169439 0.787278 0.169150 0.106 Uiso 0.6255(19) 1 calc R U P A 1
H46B H 0.129764 0.808979 0.123913 0.106 Uiso 0.6255(19) 1 calc R U P A 1
H46C H 0.216911 0.852392 0.154200 0.106 Uiso 0.6255(19) 1 calc R U P A 1
C46B C 0.1819(13) 0.6475(9) 0.0745(9) 0.048(4) Uani 0.3745(19) 1 d . U P A 2
H46D H 0.203119 0.616950 0.088347 0.073 Uiso 0.3745(19) 1 calc R U P A 2
H46E H 0.149129 0.622984 0.040762 0.073 Uiso 0.3745(19) 1 calc R U P A 2
H46F H 0.148886 0.666849 0.098576 0.073 Uiso 0.3745(19) 1 calc R U P A 2
C47A C 0.2240(9) 0.7865(6) 0.0354(5) 0.062(3) Uani 0.6255(19) 1 d . U P A 1
H47A H 0.260076 0.832042 0.043900 0.093 Uiso 0.6255(19) 1 calc R U P A 1
H47B H 0.169294 0.786486 0.024983 0.093 Uiso 0.6255(19) 1 calc R U P A 1
H47C H 0.241499 0.757379 0.006839 0.093 Uiso 0.6255(19) 1 calc R U P A 1
C47B C 0.2208(14) 0.7578(9) 0.0272(8) 0.047(3) Uani 0.3745(19) 1 d . U P A 2
H47D H 0.199492 0.790643 0.049947 0.071 Uiso 0.3745(19) 1 calc R U P A 2
H47E H 0.177169 0.724673 0.001689 0.071 Uiso 0.3745(19) 1 calc R U P A 2
H47F H 0.261296 0.780523 0.009191 0.071 Uiso 0.3745(19) 1 calc R U P A 2
C48 C 0.2295(3) 0.4476(2) 0.14363(16) 0.0346(9) Uani 1 1 d . U . . .
C49 C 0.1569(3) 0.4301(2) 0.13759(16) 0.0359(10) Uani 1 1 d . U . . .
C50 C -0.0375(2) 0.4063(2) 0.15327(15) 0.0314(9) Uani 1 1 d . U . . .
H50 H -0.085741 0.366550 0.139681 0.038 Uiso 1 1 calc R U . . .
C51 C -0.1052(3) 0.4025(4) 0.25525(19) 0.0692(18) Uani 1 1 d . U . . .
H51A H -0.125562 0.440660 0.255898 0.104 Uiso 1 1 calc R U . . .
H51B H -0.092312 0.401497 0.290857 0.104 Uiso 1 1 calc R U . . .
H51C H -0.146234 0.361032 0.236011 0.104 Uiso 1 1 calc R U . . .
C52 C 0.0662(3) 0.4905(4) 0.2572(2) 0.100(3) Uani 1 1 d . U . . .
H52A H 0.112082 0.495607 0.237824 0.150 Uiso 1 1 calc R U . . .
H52B H 0.083651 0.489565 0.292147 0.150 Uiso 1 1 calc R U . . .
H52C H 0.044159 0.528170 0.259652 0.150 Uiso 1 1 calc R U . . .
C53 C 0.0270(4) 0.3409(4) 0.2280(3) 0.098(2) Uani 1 1 d . U . . .
H53A H -0.011812 0.298294 0.208677 0.147 Uiso 1 1 calc R U . . .
H53B H 0.036270 0.342499 0.264556 0.147 Uiso 1 1 calc R U . . .
H53C H 0.077679 0.345249 0.213486 0.147 Uiso 1 1 calc R U . . .
C54 C 0.0222(3) 0.5401(2) 0.1299(2) 0.0615(15) Uani 1 1 d . U . . .
H54A H 0.061580 0.555809 0.161323 0.092 Uiso 1 1 calc R U . . .
H54B H 0.006091 0.577901 0.124031 0.092 Uiso 1 1 calc R U . . .
H54C H 0.046128 0.520259 0.100116 0.092 Uiso 1 1 calc R U . . .
C55 C -0.1211(3) 0.5198(3) 0.1876(2) 0.0585(14) Uani 1 1 d . U . . .
H55A H -0.169829 0.487607 0.191647 0.088 Uiso 1 1 calc R U . . .
H55B H -0.135452 0.555022 0.176048 0.088 Uiso 1 1 calc R U . . .
H55C H -0.085953 0.539574 0.220881 0.088 Uiso 1 1 calc R U . . .
C56 C -0.1364(3) 0.4412(3) 0.07549(18) 0.0474(12) Uani 1 1 d . U . . .
H56A H -0.107463 0.423378 0.047731 0.071 Uiso 1 1 calc R U . . .
H56B H -0.155526 0.476541 0.067492 0.071 Uiso 1 1 calc R U . . .
H56C H -0.182171 0.405245 0.078274 0.071 Uiso 1 1 calc R U . . .
C57 C 0.0252(3) 0.3100(2) 0.05073(16) 0.0435(11) Uani 1 1 d . U . . .
H57 H -0.033423 0.299926 0.039315 0.052 Uiso 0.6255(19) 1 calc R U P A 1
H57A H -0.032631 0.297773 0.036273 0.052 Uiso 0.3745(19) 1 calc R U P A 2
C58A C 0.1297(9) 0.2540(7) 0.1129(4) 0.057(3) Uani 0.6255(19) 1 d . U P A 1
H58A H 0.172303 0.281670 0.099271 0.086 Uiso 0.6255(19) 1 calc R U P A 1
H58B H 0.142751 0.212979 0.113814 0.086 Uiso 0.6255(19) 1 calc R U P A 1
H58C H 0.125131 0.278786 0.148106 0.086 Uiso 0.6255(19) 1 calc R U P A 1
C58B C 0.1468(15) 0.2514(13) 0.0941(7) 0.052(4) Uani 0.3745(19) 1 d . U P A 2
H58D H 0.191065 0.277240 0.080525 0.078 Uiso 0.3745(19) 1 calc R U P A 2
H58E H 0.155851 0.208740 0.094455 0.078 Uiso 0.3745(19) 1 calc R U P A 2
H58F H 0.143862 0.276578 0.129562 0.078 Uiso 0.3745(19) 1 calc R U P A 2
C59A C -0.0553(8) 0.2009(7) 0.1023(5) 0.084(4) Uani 0.6255(19) 1 d . U P A 1
H59A H -0.053616 0.234130 0.135299 0.126 Uiso 0.6255(19) 1 calc R U P A 1
H59B H -0.053422 0.158921 0.108920 0.126 Uiso 0.6255(19) 1 calc R U P A 1
H59C H -0.104886 0.193259 0.079668 0.126 Uiso 0.6255(19) 1 calc R U P A 1
C59B C -0.0362(12) 0.1890(10) 0.0773(7) 0.064(4) Uani 0.3745(19) 1 d . U P A 2
H59D H -0.039463 0.215777 0.112170 0.096 Uiso 0.3745(19) 1 calc R U P A 2
H59E H -0.028436 0.146476 0.079138 0.096 Uiso 0.3745(19) 1 calc R U P A 2
H59F H -0.085909 0.180467 0.054480 0.096 Uiso 0.3745(19) 1 calc R U P A 2
C60A C 0.0347(8) 0.1622(5) 0.0130(5) 0.083(3) Uani 0.6255(19) 1 d . U P A 1
H60A H -0.010635 0.153743 -0.013639 0.124 Uiso 0.6255(19) 1 calc R U P A 1
H60B H 0.030642 0.121780 0.023778 0.124 Uiso 0.6255(19) 1 calc R U P A 1
H60C H 0.084988 0.174278 -0.001301 0.124 Uiso 0.6255(19) 1 calc R U P A 1
C60B C 0.0570(12) 0.1787(9) -0.0135(6) 0.067(5) Uani 0.3745(19) 1 d . U P A 2
H60D H 0.006078 0.165371 -0.036415 0.100 Uiso 0.3745(19) 1 calc R U P A 2
H60E H 0.068910 0.138764 -0.008637 0.100 Uiso 0.3745(19) 1 calc R U P A 2
H60F H 0.100018 0.202639 -0.029224 0.100 Uiso 0.3745(19) 1 calc R U P A 2
C61A C 0.1757(7) 0.3249(6) 0.0019(7) 0.066(3) Uani 0.6255(19) 1 d . U P A 1
H61A H 0.205986 0.356474 0.034499 0.099 Uiso 0.6255(19) 1 calc R U P A 1
H61B H 0.199759 0.337066 -0.027409 0.099 Uiso 0.6255(19) 1 calc R U P A 1
H61C H 0.176915 0.279650 0.000887 0.099 Uiso 0.6255(19) 1 calc R U P A 1
C61B C 0.1993(13) 0.3510(11) 0.0064(11) 0.063(5) Uani 0.3745(19) 1 d . U P A 2
H61D H 0.226717 0.373727 0.041873 0.094 Uiso 0.3745(19) 1 calc R U P A 2
H61E H 0.227928 0.372189 -0.017743 0.094 Uiso 0.3745(19) 1 calc R U P A 2
H61F H 0.198205 0.303884 -0.002668 0.094 Uiso 0.3745(19) 1 calc R U P A 2
C62A C 0.0119(6) 0.2673(5) -0.0657(3) 0.064(3) Uani 0.6255(19) 1 d . U P A 1
H62A H 0.018283 0.222931 -0.068675 0.095 Uiso 0.6255(19) 1 calc R U P A 1
H62B H 0.032538 0.282697 -0.094733 0.095 Uiso 0.6255(19) 1 calc R U P A 1
H62C H -0.045076 0.264737 -0.066621 0.095 Uiso 0.6255(19) 1 calc R U P A 1
C62B C 0.0443(10) 0.3146(10) -0.0660(5) 0.069(4) Uani 0.3745(19) 1 d . U P A 2
H62D H 0.040101 0.266869 -0.074589 0.103 Uiso 0.3745(19) 1 calc R U P A 2
H62E H 0.076143 0.334461 -0.089621 0.103 Uiso 0.3745(19) 1 calc R U P A 2
H62F H -0.009423 0.320137 -0.069557 0.103 Uiso 0.3745(19) 1 calc R U P A 2
C63A C 0.0685(6) 0.4136(5) -0.0031(4) 0.050(2) Uani 0.6255(19) 1 d . U P A 1
H63A H 0.013777 0.417077 -0.002069 0.075 Uiso 0.6255(19) 1 calc R U P A 1
H63B H 0.087612 0.422311 -0.034725 0.075 Uiso 0.6255(19) 1 calc R U P A 1
H63C H 0.103739 0.446446 0.027346 0.075 Uiso 0.6255(19) 1 calc R U P A 1
C63B C 0.0996(13) 0.4463(9) 0.0154(7) 0.063(4) Uani 0.3745(19) 1 d . U P A 2
H63D H 0.045606 0.451292 0.016850 0.095 Uiso 0.3745(19) 1 calc R U P A 2
H63E H 0.122986 0.463128 -0.012351 0.095 Uiso 0.3745(19) 1 calc R U P A 2
H63F H 0.133232 0.471657 0.048674 0.095 Uiso 0.3745(19) 1 calc R U P A 2
C64 C 0.3595(2) 0.20789(19) 0.23911(15) 0.0282(8) Uani 1 1 d . U . . .
C65 C 0.3052(2) 0.1664(2) 0.24765(16) 0.0336(9) Uani 1 1 d . U . . .
C66 C 0.1465(3) 0.0365(2) 0.1977(2) 0.0516(12) Uani 1 1 d . U . . .
H66 H 0.128007 -0.007901 0.204512 0.062 Uiso 0.6255(19) 1 calc R U P A 1
H66A H 0.129129 -0.007939 0.204561 0.062 Uiso 0.3745(19) 1 calc R U P A 2
C67A C -0.0073(9) 0.0372(7) 0.2396(4) 0.055(3) Uani 0.6255(19) 1 d . U P A 1
H67A H -0.029204 -0.011491 0.229575 0.083 Uiso 0.6255(19) 1 calc R U P A 1
H67B H -0.051389 0.057471 0.240801 0.083 Uiso 0.6255(19) 1 calc R U P A 1
H67C H 0.024995 0.052812 0.273857 0.083 Uiso 0.6255(19) 1 calc R U P A 1
C67B C -0.0008(15) 0.0562(12) 0.2633(9) 0.064(5) Uani 0.3745(19) 1 d . U P A 2
H67D H -0.016379 0.007867 0.258106 0.096 Uiso 0.3745(19) 1 calc R U P A 2
H67E H -0.048733 0.071721 0.265171 0.096 Uiso 0.3745(19) 1 calc R U P A 2
H67F H 0.036010 0.078827 0.295735 0.096 Uiso 0.3745(19) 1 calc R U P A 2
C68A C 0.0859(11) 0.1555(8) 0.2049(5) 0.057(3) Uani 0.6255(19) 1 d . U P A 1
H68A H 0.119423 0.176262 0.238787 0.086 Uiso 0.6255(19) 1 calc R U P A 1
H68B H 0.037324 0.170047 0.205495 0.086 Uiso 0.6255(19) 1 calc R U P A 1
H68C H 0.115824 0.168802 0.177980 0.086 Uiso 0.6255(19) 1 calc R U P A 1
C68B C 0.0805(18) 0.1688(13) 0.2258(9) 0.061(5) Uani 0.3745(19) 1 d . U P A 2
H68D H 0.106211 0.188042 0.261963 0.091 Uiso 0.3745(19) 1 calc R U P A 2
H68E H 0.033482 0.184397 0.221231 0.091 Uiso 0.3745(19) 1 calc R U P A 2
H68F H 0.118576 0.182889 0.202831 0.091 Uiso 0.3745(19) 1 calc R U P A 2
C69A C -0.0066(6) 0.0233(6) 0.1247(4) 0.059(3) Uani 0.6255(19) 1 d . U P A 1
H69A H 0.022610 0.039586 0.098592 0.088 Uiso 0.6255(19) 1 calc R U P A 1
H69B H -0.056702 0.035628 0.125925 0.088 Uiso 0.6255(19) 1 calc R U P A 1
H69C H -0.018832 -0.025448 0.115621 0.088 Uiso 0.6255(19) 1 calc R U P A 1
C69B C -0.0262(12) 0.0383(12) 0.1478(8) 0.073(5) Uani 0.3745(19) 1 d . U P A 2
H69D H -0.006677 0.060441 0.121723 0.110 Uiso 0.3745(19) 1 calc R U P A 2
H69E H -0.078138 0.044937 0.155284 0.110 Uiso 0.3745(19) 1 calc R U P A 2
H69F H -0.032321 -0.009632 0.134536 0.110 Uiso 0.3745(19) 1 calc R U P A 2
C70 C 0.2934(4) 0.0058(3) 0.1528(2) 0.0733(17) Uani 1 1 d . U . . .
H70A H 0.331709 0.047398 0.174364 0.110 Uiso 1 1 calc R U . . .
H70B H 0.314170 -0.009990 0.120323 0.110 Uiso 1 1 calc R U . . .
H70C H 0.285740 -0.028127 0.171428 0.110 Uiso 1 1 calc R U . . .
C71 C 0.1329(5) -0.0557(3) 0.0866(3) 0.104(3) Uani 1 1 d . U . . .
H71A H 0.130045 -0.095160 0.098569 0.156 Uiso 1 1 calc R U . . .
H71B H 0.157365 -0.060020 0.054597 0.156 Uiso 1 1 calc R U . . .
H71C H 0.078738 -0.052054 0.080017 0.156 Uiso 1 1 calc R U . . .
C72 C 0.2127(4) 0.0935(3) 0.1101(2) 0.0755(18) Uani 1 1 d . U . . .
H72A H 0.161142 0.100470 0.100723 0.113 Uiso 1 1 calc R U . . .
H72B H 0.239155 0.084239 0.079104 0.113 Uiso 1 1 calc R U . . .
H72C H 0.246768 0.133838 0.135961 0.113 Uiso 1 1 calc R U . . .
C73 C 0.2266(3) 0.0798(2) 0.32640(17) 0.0376(10) Uani 1 1 d . U . . .
H73 H 0.171242 0.052924 0.328217 0.045 Uiso 1 1 calc R U . . .
C74 C 0.3890(3) 0.0549(2) 0.30570(19) 0.0465(12) Uani 1 1 d . U . . .
H74A H 0.378124 0.047529 0.268191 0.070 Uiso 1 1 calc R U . . .
H74B H 0.425405 0.029774 0.312687 0.070 Uiso 1 1 calc R U . . .
H74C H 0.413739 0.102612 0.322845 0.070 Uiso 1 1 calc R U . . .
C75 C 0.3189(4) 0.0230(4) 0.3993(2) 0.0756(18) Uani 1 1 d . U . . .
H75A H 0.347155 0.068133 0.421390 0.113 Uiso 1 1 calc R U . . .
H75B H 0.353466 -0.006096 0.398901 0.113 Uiso 1 1 calc R U . . .
H75C H 0.269643 0.005430 0.413025 0.113 Uiso 1 1 calc R U . . .
C76 C 0.2395(3) -0.0616(2) 0.2908(2) 0.0614(15) Uani 1 1 d . U . . .
H76A H 0.190177 -0.078431 0.304762 0.092 Uiso 1 1 calc R U . . .
H76B H 0.274294 -0.090217 0.291694 0.092 Uiso 1 1 calc R U . . .
H76C H 0.226119 -0.061865 0.254936 0.092 Uiso 1 1 calc R U . . .
C77 C 0.2121(4) 0.1456(3) 0.4400(2) 0.0668(16) Uani 1 1 d . U . . .
H77A H 0.154948 0.120954 0.433254 0.100 Uiso 1 1 calc R U . . .
H77B H 0.220538 0.188616 0.466205 0.100 Uiso 1 1 calc R U . . .
H77C H 0.242749 0.119599 0.452595 0.100 Uiso 1 1 calc R U . . .
C78 C 0.3555(3) 0.2085(3) 0.3908(2) 0.0589(14) Uani 1 1 d . U . . .
H78A H 0.387427 0.181038 0.399892 0.088 Uiso 1 1 calc R U . . .
H78B H 0.364635 0.249387 0.419485 0.088 Uiso 1 1 calc R U . . .
H78C H 0.371515 0.220227 0.359457 0.088 Uiso 1 1 calc R U . . .
C79 C 0.1902(3) 0.2148(3) 0.3593(2) 0.0579(14) Uani 1 1 d . U . . .
H79A H 0.209324 0.226294 0.328513 0.087 Uiso 1 1 calc R U . . .
H79B H 0.199080 0.255766 0.387877 0.087 Uiso 1 1 calc R U . . .
H79C H 0.132869 0.190871 0.351482 0.087 Uiso 1 1 calc R U . . .
C80 C 0.5235(2) 0.24661(18) 0.29230(15) 0.0250(8) Uani 1 1 d . U . . .
C81 C 0.5515(2) 0.22554(19) 0.32402(15) 0.0273(8) Uani 1 1 d . U . . .
C82 C 0.5795(2) 0.17489(18) 0.42841(14) 0.0245(8) Uani 1 1 d . U . . .
H82 H 0.520879 0.153255 0.416565 0.029 Uiso 1 1 calc R U . . .
C83 C 0.5820(3) 0.0305(2) 0.38926(19) 0.0549(14) Uani 1 1 d . U . . .
H83A H 0.524877 0.020159 0.376758 0.082 Uiso 1 1 calc R U . . .
H83B H 0.591590 -0.007104 0.399738 0.082 Uiso 1 1 calc R U . . .
H83C H 0.613527 0.038315 0.361454 0.082 Uiso 1 1 calc R U . . .
C84 C 0.7235(3) 0.1315(2) 0.46480(18) 0.0395(10) Uani 1 1 d . U . . .
H84A H 0.750011 0.130623 0.433687 0.059 Uiso 1 1 calc R U . . .
H84B H 0.737095 0.099984 0.481549 0.059 Uiso 1 1 calc R U . . .
H84C H 0.741675 0.176618 0.488958 0.059 Uiso 1 1 calc R U . . .
C85 C 0.5648(3) 0.0843(2) 0.50135(19) 0.0512(13) Uani 1 1 d . U . . .
H85A H 0.580562 0.123217 0.532144 0.077 Uiso 1 1 calc R U . . .
H85B H 0.582373 0.047843 0.508634 0.077 Uiso 1 1 calc R U . . .
H85C H 0.506317 0.069871 0.492362 0.077 Uiso 1 1 calc R U . . .
C86 C 0.6710(3) 0.2769(2) 0.53342(16) 0.0431(11) Uani 1 1 d . U . . .
H86A H 0.670809 0.241236 0.549465 0.065 Uiso 1 1 calc R U . . .
H86B H 0.669762 0.317144 0.560060 0.065 Uiso 1 1 calc R U . . .
H86C H 0.719691 0.286801 0.517078 0.065 Uiso 1 1 calc R U . . .
C87 C 0.4911(3) 0.2302(3) 0.51728(18) 0.0467(12) Uani 1 1 d . U . . .
H87A H 0.442134 0.216863 0.492558 0.070 Uiso 1 1 calc R U . . .
H87B H 0.491984 0.269942 0.545141 0.070 Uiso 1 1 calc R U . . .
H87C H 0.492376 0.193658 0.532077 0.070 Uiso 1 1 calc R U . . .
C88 C 0.5797(3) 0.3224(2) 0.45823(18) 0.0436(11) Uani 1 1 d . U . . .
H88A H 0.629641 0.336703 0.444132 0.065 Uiso 1 1 calc R U . . .
H88B H 0.574794 0.359296 0.486723 0.065 Uiso 1 1 calc R U . . .
H88C H 0.534056 0.309245 0.430852 0.065 Uiso 1 1 calc R U . . .
C89 C 0.7175(2) 0.1894(2) 0.33996(15) 0.0295(8) Uani 1 1 d . U . . .
H89 H 0.737935 0.161175 0.358320 0.035 Uiso 1 1 calc R U . . .
C90 C 0.6024(3) 0.0738(3) 0.25252(19) 0.0575(14) Uani 1 1 d . U . . .
H90A H 0.601066 0.045269 0.275472 0.086 Uiso 1 1 calc R U . . .
H90B H 0.597070 0.046934 0.216394 0.086 Uiso 1 1 calc R U . . .
H90C H 0.557988 0.093618 0.256945 0.086 Uiso 1 1 calc R U . . .
C91 C 0.7807(3) 0.1008(3) 0.25256(19) 0.0556(14) Uani 1 1 d . U . . .
H91A H 0.831870 0.135178 0.256705 0.083 Uiso 1 1 calc R U . . .
H91B H 0.767614 0.072381 0.216535 0.083 Uiso 1 1 calc R U . . .
H91C H 0.784883 0.073370 0.275749 0.083 Uiso 1 1 calc R U . . .
C92 C 0.6964(3) 0.1957(2) 0.22599(16) 0.0407(11) Uani 1 1 d . U . . .
H92A H 0.651125 0.214290 0.231703 0.061 Uiso 1 1 calc R U . . .
H92B H 0.689826 0.169095 0.189686 0.061 Uiso 1 1 calc R U . . .
H92C H 0.746460 0.232228 0.233876 0.061 Uiso 1 1 calc R U . . .
C93 C 0.8288(3) 0.2992(2) 0.43097(16) 0.0414(11) Uani 1 1 d . U . . .
H93A H 0.784669 0.309565 0.448979 0.062 Uiso 1 1 calc R U . . .
H93B H 0.875403 0.338989 0.440278 0.062 Uiso 1 1 calc R U . . .
H93C H 0.843097 0.263066 0.441232 0.062 Uiso 1 1 calc R U . . .
C94 C 0.8896(3) 0.2692(3) 0.32808(18) 0.0445(11) Uani 1 1 d . U . . .
H94A H 0.910157 0.234525 0.336192 0.067 Uiso 1 1 calc R U . . .
H94B H 0.930456 0.312581 0.341434 0.067 Uiso 1 1 calc R U . . .
H94C H 0.876719 0.258828 0.290387 0.067 Uiso 1 1 calc R U . . .
C95 C 0.7586(2) 0.3388(2) 0.34352(17) 0.0355(10) Uani 1 1 d . U . . .
H95A H 0.747561 0.329241 0.305782 0.053 Uiso 1 1 calc R U . . .
H95B H 0.798964 0.382251 0.357922 0.053 Uiso 1 1 calc R U . . .
H95C H 0.709120 0.339717 0.358676 0.053 Uiso 1 1 calc R U . . .
C96 C 0.7564(2) 0.56960(18) 0.33580(15) 0.0263(8) Uani 1 1 d . U . . .
C97 C 0.7887(2) 0.5842(2) 0.37961(15) 0.0299(9) Uani 1 1 d . U . . .
C98 C 0.7774(2) 0.6025(2) 0.50627(15) 0.0291(8) Uani 1 1 d . U . . .
H98 H 0.793141 0.647692 0.532222 0.035 Uiso 1 1 calc R U . . .
C99 C 0.6478(3) 0.6476(3) 0.4563(2) 0.0537(13) Uani 1 1 d . U . . .
H99A H 0.666871 0.691621 0.482003 0.081 Uiso 1 1 calc R U . . .
H99B H 0.590158 0.637062 0.445404 0.081 Uiso 1 1 calc R U . . .
H99C H 0.676315 0.647970 0.426086 0.081 Uiso 1 1 calc R U . . .
C100 C 0.6279(3) 0.4991(2) 0.4370(2) 0.0562(14) Uani 1 1 d . U . . .
H10A H 0.654939 0.498832 0.406147 0.084 Uiso 1 1 calc R U . . .
H10B H 0.570059 0.489437 0.427165 0.084 Uiso 1 1 calc R U . . .
H10C H 0.637978 0.465036 0.452071 0.084 Uiso 1 1 calc R U . . .
C101 C 0.6091(3) 0.5852(3) 0.5421(2) 0.0670(16) Uani 1 1 d . U . . .
H10D H 0.603773 0.544262 0.552395 0.101 Uiso 1 1 calc R U . . .
H10E H 0.555757 0.588400 0.532135 0.101 Uiso 1 1 calc R U . . .
H10F H 0.637526 0.624019 0.571303 0.101 Uiso 1 1 calc R U . . .
C102 C 0.8467(4) 0.4850(3) 0.4909(2) 0.0673(17) Uani 1 1 d . U . . .
H10G H 0.802631 0.459655 0.462687 0.101 Uiso 1 1 calc R U . . .
H10H H 0.862564 0.454361 0.507611 0.101 Uiso 1 1 calc R U . . .
H10I H 0.892463 0.508255 0.476858 0.101 Uiso 1 1 calc R U . . .
C103 C 0.7375(3) 0.4989(3) 0.5721(2) 0.0545(13) Uani 1 1 d . U . . .
H10J H 0.722003 0.529757 0.600540 0.082 Uiso 1 1 calc R U . . .
H10K H 0.760770 0.469339 0.585858 0.082 Uiso 1 1 calc R U . . .
H10L H 0.690010 0.472156 0.546753 0.082 Uiso 1 1 calc R U . . .
C104 C 0.8990(3) 0.6003(3) 0.59051(19) 0.0585(14) Uani 1 1 d . U . . .
H10M H 0.940291 0.626069 0.574735 0.088 Uiso 1 1 calc R U . . .
H10N H 0.921498 0.571638 0.606027 0.088 Uiso 1 1 calc R U . . .
H10O H 0.880637 0.630926 0.617463 0.088 Uiso 1 1 calc R U . . .
C105 C 0.9575(2) 0.65243(18) 0.45895(14) 0.0237(8) Uani 1 1 d . U . . .
H105 H 0.980476 0.642502 0.489822 0.028 Uiso 1 1 calc R U . . .
C106 C 0.9674(3) 0.5205(2) 0.3865(2) 0.0511(13) Uani 1 1 d . U . . .
H10P H 0.981831 0.506915 0.416889 0.077 Uiso 1 1 calc R U . . .
H10Q H 0.992718 0.500682 0.357423 0.077 Uiso 1 1 calc R U . . .
H10R H 0.909068 0.505065 0.376996 0.077 Uiso 1 1 calc R U . . .
C107 C 0.9788(3) 0.6397(2) 0.34364(15) 0.0361(10) Uani 1 1 d . U . . .
H10S H 0.920534 0.625089 0.333535 0.054 Uiso 1 1 calc R U . . .
H10T H 1.004279 0.618879 0.315075 0.054 Uiso 1 1 calc R U . . .
H10U H 0.998627 0.688380 0.351513 0.054 Uiso 1 1 calc R U . . .
C108 C 1.1149(2) 0.6383(3) 0.41784(17) 0.0411(11) Uani 1 1 d . U . . .
H10V H 1.137105 0.686575 0.424099 0.062 Uiso 1 1 calc R U . . .
H10W H 1.136919 0.614718 0.388559 0.062 Uiso 1 1 calc R U . . .
H10X H 1.129244 0.626101 0.448929 0.062 Uiso 1 1 calc R U . . .
C109 C 0.8822(3) 0.7599(2) 0.44690(17) 0.0437(11) Uani 1 1 d . U . . .
H10Y H 0.879088 0.745648 0.409029 0.066 Uiso 1 1 calc R U . . .
H H 0.886542 0.807647 0.458688 0.066 Uiso 1 1 calc R U . . .
HA H 0.833781 0.734408 0.457239 0.066 Uiso 1 1 calc R U . . .
C110 C 0.9802(3) 0.7788(2) 0.54919(15) 0.0375(10) Uani 1 1 d . U . . .
H11A H 0.932896 0.754149 0.561214 0.056 Uiso 1 1 calc R U . . .
H11B H 0.982807 0.826167 0.558133 0.056 Uiso 1 1 calc R U . . .
H11C H 1.028597 0.773761 0.565948 0.056 Uiso 1 1 calc R U . . .
C111 C 1.0631(3) 0.7946(2) 0.45621(19) 0.0530(13) Uani 1 1 d . U . . .
H11D H 1.111498 0.788830 0.472260 0.080 Uiso 1 1 calc R U . . .
H11E H 1.065318 0.841971 0.467035 0.080 Uiso 1 1 calc R U . . .
H11F H 1.059642 0.779242 0.418354 0.080 Uiso 1 1 calc R U . . .
C112 C 0.7341(2) 0.66683(19) 0.28281(15) 0.0266(8) Uani 1 1 d . U . . .
C113 C 0.7642(2) 0.7267(2) 0.29776(15) 0.0283(8) Uani 1 1 d . U . . .
C114 C 0.8230(3) 0.88179(19) 0.37886(15) 0.0330(9) Uani 1 1 d . U . . .
H114 H 0.845012 0.860981 0.403252 0.040 Uiso 1 1 calc R U . . .
C115 C 0.6710(4) 0.7907(3) 0.4010(3) 0.084(2) Uani 1 1 d . U . . .
H11G H 0.680334 0.755526 0.372916 0.126 Uiso 1 1 calc R U . . .
H11H H 0.613205 0.783549 0.401056 0.126 Uiso 1 1 calc R U . . .
H11I H 0.695207 0.789515 0.434333 0.126 Uiso 1 1 calc R U . . .
C116 C 0.6631(3) 0.8823(3) 0.33186(18) 0.0544(14) Uani 1 1 d . U . . .
H11J H 0.689425 0.925424 0.326443 0.082 Uiso 1 1 calc R U . . .
H11K H 0.607350 0.879614 0.336869 0.082 Uiso 1 1 calc R U . . .
H11L H 0.664316 0.846137 0.301453 0.082 Uiso 1 1 calc R U . . .
C117 C 0.7033(4) 0.9372(3) 0.44874(18) 0.0582(15) Uani 1 1 d . U . . .
H11M H 0.736583 0.937592 0.479472 0.087 Uiso 1 1 calc R U . . .
H11N H 0.646857 0.925872 0.454028 0.087 Uiso 1 1 calc R U . . .
H11O H 0.719259 0.981450 0.443116 0.087 Uiso 1 1 calc R U . . .
C118 C 0.9083(4) 1.0126(3) 0.4655(2) 0.0760(19) Uani 1 1 d . U . . .
H11P H 0.861793 1.028154 0.474823 0.114 Uiso 1 1 calc R U . . .
H11Q H 0.956504 1.050976 0.473826 0.114 Uiso 1 1 calc R U . . .
H11R H 0.914960 0.981773 0.485156 0.114 Uiso 1 1 calc R U . . .
C119 C 0.8515(3) 1.0197(2) 0.3595(2) 0.0517(13) Uani 1 1 d . U . . .
H11S H 0.843461 0.998105 0.321990 0.078 Uiso 1 1 calc R U . . .
H11T H 0.889581 1.064364 0.367397 0.078 Uiso 1 1 calc R U . . .
H11U H 0.800205 1.023338 0.370786 0.078 Uiso 1 1 calc R U . . .
C120 C 0.9945(3) 0.9701(3) 0.3756(2) 0.0660(16) Uani 1 1 d . U . . .
H12A H 1.018296 0.944756 0.394037 0.099 Uiso 1 1 calc R U . . .
H12B H 1.028671 1.016435 0.385020 0.099 Uiso 1 1 calc R U . . .
H12C H 0.989921 0.949986 0.338122 0.099 Uiso 1 1 calc R U . . .
C121 C 0.8545(2) 0.8435(2) 0.24927(16) 0.0318(9) Uani 1 1 d . U . . .
H121 H 0.882982 0.892466 0.261225 0.038 Uiso 1 1 calc R U . . .
C122 C 0.9805(3) 0.7956(3) 0.3001(2) 0.0511(13) Uani 1 1 d . U . . .
H12D H 1.002502 0.840555 0.324153 0.077 Uiso 1 1 calc R U . . .
H12E H 1.023525 0.774359 0.293931 0.077 Uiso 1 1 calc R U . . .
H12F H 0.939114 0.768872 0.315226 0.077 Uiso 1 1 calc R U . . .
C123 C 0.8957(3) 0.7132(2) 0.1940(2) 0.0554(14) Uani 1 1 d . U . . .
H12G H 0.854518 0.687527 0.209836 0.083 Uiso 1 1 calc R U . . .
H12H H 0.939558 0.692820 0.189457 0.083 Uiso 1 1 calc R U . . .
H12I H 0.872206 0.713357 0.160058 0.083 Uiso 1 1 calc R U . . .
C124 C 1.0171(3) 0.8510(3) 0.2095(2) 0.0576(14) Uani 1 1 d . U . . .
H12J H 0.994880 0.856623 0.177308 0.086 Uiso 1 1 calc R U . . .
H12K H 1.057961 0.827547 0.202165 0.086 Uiso 1 1 calc R U . . .
H12L H 1.041552 0.894869 0.234618 0.086 Uiso 1 1 calc R U . . .
C125 C 0.8283(3) 0.8322(3) 0.13120(18) 0.0554(13) Uani 1 1 d . U . . .
H12M H 0.871535 0.874011 0.137601 0.083 Uiso 1 1 calc R U . . .
H12N H 0.787950 0.828934 0.103037 0.083 Uiso 1 1 calc R U . . .
H12O H 0.850395 0.794313 0.121390 0.083 Uiso 1 1 calc R U . . .
C126 C 0.7340(4) 0.9007(3) 0.2031(2) 0.0580(14) Uani 1 1 d . U . . .
H12P H 0.702079 0.899340 0.231734 0.087 Uiso 1 1 calc R U . . .
H12Q H 0.699210 0.895908 0.171605 0.087 Uiso 1 1 calc R U . . .
H12R H 0.776062 0.943541 0.212076 0.087 Uiso 1 1 calc R U . . .
C127 C 0.7000(3) 0.7499(2) 0.17753(19) 0.0506(12) Uani 1 1 d . U . . .
H12S H 0.724269 0.713173 0.172188 0.076 Uiso 1 1 calc R U . . .
H12T H 0.664062 0.743712 0.146142 0.076 Uiso 1 1 calc R U . . .
H12U H 0.669351 0.750245 0.206851 0.076 Uiso 1 1 calc R U . . .
C153 C 0.440(2) 0.845(2) 0.3467(13) 0.055(6) Uani 0.3745(19) 1 d . U P A 2
H15A H 0.444465 0.878806 0.328283 0.083 Uiso 0.3745(19) 1 calc R U P A 2
H15B H 0.491896 0.851865 0.366545 0.083 Uiso 0.3745(19) 1 calc R U P A 2
H15C H 0.399840 0.848332 0.370432 0.083 Uiso 0.3745(19) 1 calc R U P A 2
C128 C 0.2458(6) 0.3440(6) 0.2714(4) 0.0861(18) Uani 0.749(6) 1 d D U P B 1
H12V H 0.187656 0.332020 0.261777 0.129 Uiso 0.749(6) 1 calc R U P B 1
H12W H 0.268816 0.318000 0.244119 0.129 Uiso 0.749(6) 1 calc R U P B 1
H12X H 0.257335 0.334316 0.304149 0.129 Uiso 0.749(6) 1 calc R U P B 1
C129 C 0.2778(5) 0.4087(5) 0.2773(4) 0.0836(18) Uani 0.749(6) 1 d D U P B 1
H12Y H 0.253134 0.434445 0.304295 0.100 Uiso 0.749(6) 1 calc R U P B 1
HB H 0.264602 0.418146 0.244331 0.100 Uiso 0.749(6) 1 calc R U P B 1
C130 C 0.3718(6) 0.4336(7) 0.2930(8) 0.084(3) Uani 0.749(6) 1 d D U P B 1
H13A H 0.385643 0.425491 0.326387 0.101 Uiso 0.749(6) 1 calc R U P B 1
H13B H 0.397135 0.407964 0.266267 0.101 Uiso 0.749(6) 1 calc R U P B 1
C131 C 0.4034(5) 0.5059(5) 0.2979(4) 0.0845(17) Uani 0.749(6) 1 d D U P B 1
H13C H 0.376433 0.530423 0.324151 0.101 Uiso 0.749(6) 1 calc R U P B 1
H13D H 0.388110 0.512968 0.264342 0.101 Uiso 0.749(6) 1 calc R U P B 1
C132 C 0.4939(6) 0.5366(5) 0.3131(6) 0.0857(17) Uani 0.749(6) 1 d D U P B 1
H13E H 0.509450 0.528625 0.346282 0.103 Uiso 0.749(6) 1 calc R U P B 1
H13F H 0.520908 0.512950 0.286419 0.103 Uiso 0.749(6) 1 calc R U P B 1
C133 C 0.5243(6) 0.6089(5) 0.3192(4) 0.0868(17) Uani 0.749(6) 1 d D U P B 1
H13G H 0.582590 0.623820 0.328913 0.130 Uiso 0.749(6) 1 calc R U P B 1
H13H H 0.510935 0.617598 0.286328 0.130 Uiso 0.749(6) 1 calc R U P B 1
H13I H 0.499446 0.633315 0.346349 0.130 Uiso 0.749(6) 1 calc R U P B 1
C134 C 0.4573(6) 0.1199(5) 0.0913(6) 0.176(5) Uani 1 1 d . U . . .
H13J H 0.408401 0.094273 0.066915 0.264 Uiso 1 1 calc R U . . .
H13K H 0.488165 0.155650 0.078166 0.264 Uiso 1 1 calc R U . . .
H13L H 0.442858 0.139507 0.125191 0.264 Uiso 1 1 calc R U . . .
C135 C 0.5030(7) 0.0782(7) 0.0963(6) 0.189(4) Uani 1 1 d . U . . .
H13M H 0.466374 0.032099 0.085963 0.227 Uiso 1 1 calc R U . . .
H13N H 0.522576 0.089294 0.133690 0.227 Uiso 1 1 calc R U . . .
C136 C 0.5731(8) 0.0769(7) 0.0680(6) 0.191(4) Uani 1 1 d . U . . .
H13O H 0.609440 0.123102 0.078070 0.230 Uiso 1 1 calc R U . . .
H13P H 0.553406 0.065376 0.030591 0.230 Uiso 1 1 calc R U . . .
C137 C 0.6261(8) 0.0295(8) 0.0741(6) 0.205(4) Uani 1 1 d . U . . .
H13Q H 0.644480 0.039411 0.111550 0.246 Uiso 1 1 calc R U . . .
H13R H 0.591041 -0.017109 0.062161 0.246 Uiso 1 1 calc R U . . .
C138 C 0.6966(9) 0.0330(9) 0.0469(6) 0.224(5) Uani 1 1 d . U . . .
H13S H 0.732018 0.079559 0.057799 0.268 Uiso 1 1 calc R U . . .
H13T H 0.679162 0.020598 0.009123 0.268 Uiso 1 1 calc R U . . .
C139 C 0.7469(9) -0.0163(9) 0.0587(6) 0.244(7) Uani 1 1 d . U . . .
H13U H 0.795478 -0.009923 0.041849 0.366 Uiso 1 1 calc R U . . .
H13V H 0.713698 -0.062785 0.045040 0.366 Uiso 1 1 calc R U . . .
H13W H 0.761906 -0.005695 0.096218 0.366 Uiso 1 1 calc R U . . .
C140 C 0.2402(16) 0.3416(17) 0.2923(12) 0.0846(19) Uani 0.251(6) 1 d D U P B 2
H14A H 0.227429 0.299361 0.301171 0.127 Uiso 0.251(6) 1 calc R U P B 2
H14B H 0.211780 0.370896 0.312240 0.127 Uiso 0.251(6) 1 calc R U P B 2
H14C H 0.223618 0.332812 0.255088 0.127 Uiso 0.251(6) 1 calc R U P B 2
C141 C 0.3178(14) 0.3708(12) 0.3033(11) 0.084(2) Uani 0.251(6) 1 d D U P B 2
H14D H 0.343835 0.338349 0.283926 0.101 Uiso 0.251(6) 1 calc R U P B 2
H14E H 0.332100 0.376098 0.340576 0.101 Uiso 0.251(6) 1 calc R U P B 2
C142 C 0.3596(17) 0.439(2) 0.294(2) 0.079(3) Uani 0.251(6) 1 d D U P B 2
H14F H 0.356623 0.435108 0.256595 0.095 Uiso 0.251(6) 1 calc R U P B 2
H14G H 0.334287 0.473635 0.310923 0.095 Uiso 0.251(6) 1 calc R U P B 2
C143 C 0.4446(13) 0.4562(12) 0.3184(10) 0.085(3) Uani 0.251(6) 1 d D U P B 2
H14H H 0.465401 0.417640 0.305136 0.102 Uiso 0.251(6) 1 calc R U P B 2
H14I H 0.446183 0.464539 0.356444 0.102 Uiso 0.251(6) 1 calc R U P B 2
C144 C 0.4992(18) 0.5179(11) 0.3074(17) 0.0869(18) Uani 0.251(6) 1 d D U P B 2
H14J H 0.555388 0.521031 0.318810 0.104 Uiso 0.251(6) 1 calc R U P B 2
H14K H 0.493279 0.510347 0.269353 0.104 Uiso 0.251(6) 1 calc R U P B 2
C145 C 0.4860(18) 0.5824(13) 0.3314(11) 0.0866(17) Uani 0.251(6) 1 d D U P B 2
H14L H 0.524299 0.617619 0.321529 0.130 Uiso 0.251(6) 1 calc R U P B 2
H14M H 0.431231 0.581005 0.319629 0.130 Uiso 0.251(6) 1 calc R U P B 2
H14N H 0.493580 0.591730 0.369278 0.130 Uiso 0.251(6) 1 calc R U P B 2

loop_
_atom_site_aniso_label
_atom_site_aniso_U_11
_atom_site_aniso_U_22
_atom_site_aniso_U_33
_atom_site_aniso_U_23
_atom_site_aniso_U_13
_atom_site_aniso_U_12
Si1A 0.0300(10) 0.0353(11) 0.0284(9) 0.0041(8) 0.0033(7) 0.0046(8)
Si1B 0.0330(18) 0.054(2) 0.0329(17) -0.0030(15) -0.0007(13) 0.0138(16)
Si2A 0.043(3) 0.0315(14) 0.047(2) 0.0167(16) 0.0173(17) 0.0099(19)
Si2B 0.031(4) 0.027(2) 0.043(4) 0.006(3) 0.022(3) 0.005(3)
Si3A 0.0458(14) 0.149(3) 0.0436(13) 0.0322(15) 0.0179(11) 0.0356(16)
Si3B 0.042(2) 0.043(2) 0.055(2) 0.0162(16) 0.0172(16) 0.0002(16)
Si4A 0.0385(11) 0.0600(14) 0.0305(10) 0.0117(9) 0.0097(8) 0.0220(10)
Si4B 0.0394(18) 0.049(2) 0.0317(16) 0.0164(14) 0.0081(13) 0.0205(16)
Si5 0.0278(7) 0.1029(13) 0.0309(7) 0.0274(7) 0.0068(5) 0.0066(7)
Si6 0.0296(6) 0.0258(6) 0.0480(7) 0.0085(5) 0.0125(5) 0.0046(5)
Si7A 0.067(3) 0.0288(13) 0.054(2) 0.0047(17) -0.0114(17) 0.0038(15)
Si7B 0.049(3) 0.043(3) 0.039(3) -0.004(2) 0.003(2) 0.002(2)
Si8A 0.0304(17) 0.0472(19) 0.0313(12) 0.0026(14) 0.0103(11) 0.0066(13)
Si8B 0.047(4) 0.069(4) 0.037(2) 0.015(3) 0.014(2) 0.026(3)
Si9A 0.0272(15) 0.036(2) 0.064(3) 0.0266(18) -0.0091(17) 0.0004(12)
Si9B 0.034(3) 0.056(5) 0.093(6) 0.041(4) -0.020(4) -0.004(3)
Si10 0.0777(11) 0.0385(8) 0.0651(10) 0.0179(7) -0.0314(8) -0.0042(8)
Si11 0.0431(8) 0.0446(8) 0.0499(8) 0.0235(6) 0.0037(6) 0.0169(6)
Si12 0.0343(7) 0.0528(8) 0.0505(8) 0.0165(6) 0.0116(6) 0.0176(6)
Si13 0.0350(6) 0.0235(6) 0.0343(6) 0.0129(5) -0.0027(5) 0.0064(5)
Si14 0.0293(6) 0.0298(6) 0.0331(6) 0.0111(5) 0.0088(5) 0.0090(5)
Si15 0.0445(7) 0.0319(7) 0.0356(6) 0.0116(5) 0.0074(5) 0.0169(6)
Si16 0.0209(6) 0.0399(7) 0.0329(6) 0.0152(5) 0.0045(4) 0.0065(5)
Si17 0.0255(6) 0.0429(7) 0.0601(8) 0.0272(6) 0.0123(6) 0.0098(6)
Si18 0.0447(7) 0.0335(7) 0.0348(6) 0.0148(5) 0.0094(5) 0.0173(6)
Si19 0.0245(6) 0.0271(6) 0.0339(6) 0.0071(5) 0.0072(4) 0.0100(5)
Si20 0.0260(6) 0.0210(5) 0.0294(5) 0.0036(4) -0.0001(4) 0.0040(5)
Si21 0.0602(9) 0.0292(7) 0.0454(7) 0.0112(5) 0.0272(6) 0.0186(6)
Si22 0.0441(8) 0.0233(6) 0.0493(7) -0.0040(5) -0.0165(6) 0.0094(6)
Si23 0.0320(7) 0.0280(6) 0.0645(8) 0.0116(6) 0.0231(6) 0.0101(5)
Si24 0.0401(7) 0.0308(7) 0.0391(7) 0.0071(5) 0.0103(5) 0.0090(6)
Al1 0.0245(6) 0.0271(6) 0.0278(6) 0.0010(5) 0.0023(5) 0.0057(5)
Al2 0.0288(6) 0.0288(6) 0.0259(6) 0.0102(5) 0.0008(5) 0.0059(5)
Al3 0.0204(6) 0.0297(7) 0.0553(8) 0.0227(6) -0.0043(5) -0.0027(5)
Al4 0.0212(6) 0.0216(6) 0.0305(6) 0.0120(5) 0.0013(5) 0.0050(5)
Al5 0.0198(6) 0.0193(6) 0.0293(6) 0.0041(5) 0.0011(4) 0.0043(5)
Al6 0.0195(6) 0.0162(6) 0.0358(6) 0.0027(5) 0.0034(5) 0.0037(5)
C1 0.0254(19) 0.0211(19) 0.0284(19) 0.0095(15) -0.0059(15) -0.0016(16)
C2 0.031(2) 0.0210(19) 0.034(2) 0.0099(16) -0.0082(16) 0.0006(16)
C3 0.028(2) 0.0219(19) 0.0298(19) 0.0061(15) -0.0113(15) -0.0003(16)
C4 0.034(2) 0.021(2) 0.042(2) 0.0062(17) -0.0135(18) -0.0011(18)
C5 0.035(2) 0.026(2) 0.038(2) 0.0024(17) -0.0130(17) 0.0057(18)
C6 0.030(2) 0.028(2) 0.031(2) 0.0028(16) -0.0050(16) 0.0052(17)
C7 0.028(2) 0.025(2) 0.029(2) 0.0064(16) -0.0094(16) -0.0015(17)
C8 0.030(2) 0.0233(19) 0.0258(18) 0.0085(15) -0.0103(15) 0.0023(16)
C9 0.0249(19) 0.0198(18) 0.0282(18) 0.0067(15) -0.0079(15) -0.0008(16)
C10 0.0210(18) 0.0170(18) 0.0328(19) 0.0070(15) -0.0047(15) -0.0001(15)
C11 0.0181(19) 0.0233(19) 0.037(2) 0.0101(16) -0.0077(15) -0.0013(16)
C12 0.0182(18) 0.0189(18) 0.038(2) 0.0097(16) -0.0001(15) -0.0011(15)
C13 0.0176(18) 0.0201(18) 0.0303(19) 0.0075(15) -0.0027(14) 0.0025(15)
C14 0.0171(18) 0.0183(18) 0.0296(19) 0.0057(15) -0.0021(14) 0.0022(15)
C15 0.0195(18) 0.0127(17) 0.0276(18) 0.0034(14) -0.0011(14) 0.0008(14)
C16 0.0208(18) 0.0178(18) 0.0259(18) 0.0061(14) -0.0015(14) 0.0005(15)
C17 0.0148(17) 0.0175(18) 0.0321(19) 0.0067(15) 0.0005(14) -0.0018(15)
C18 0.0158(18) 0.0212(19) 0.0328(19) 0.0101(15) 0.0030(14) 0.0023(15)
C19 0.0130(17) 0.0202(18) 0.0307(19) 0.0026(15) -0.0003(14) 0.0002(15)
C20 0.0167(18) 0.0198(19) 0.039(2) 0.0057(16) 0.0008(15) 0.0005(15)
C21 0.023(2) 0.0209(19) 0.040(2) 0.0102(16) -0.0019(16) 0.0013(16)
C22 0.0196(18) 0.0216(19) 0.0331(19) 0.0099(15) -0.0018(15) -0.0018(15)
C23 0.048(3) 0.031(2) 0.048(2) 0.0218(19) -0.002(2) 0.002(2)
C24A 0.018(3) 0.035(3) 0.049(3) 0.031(3) 0.004(2) 0.005(3)
C24B 0.057(6) 0.057(6) 0.062(5) 0.019(5) -0.002(5) 0.001(5)
C25A 0.032(4) 0.105(7) 0.097(6) 0.085(6) 0.033(4) 0.022(4)
C25B 0.092(10) 0.099(10) 0.085(9) 0.041(8) 0.022(8) 0.005(9)
C26 0.027(2) 0.030(2) 0.038(2) 0.0052(18) -0.0085(17) 0.0017(18)
C27 0.044(3) 0.060(3) 0.042(3) 0.011(2) -0.001(2) 0.010(2)
C28 0.057(4) 0.097(5) 0.040(3) -0.001(3) -0.006(2) 0.015(3)
C29 0.025(2) 0.0226(19) 0.0305(19) 0.0087(16) 0.0019(15) 0.0033(16)
C30 0.038(2) 0.027(2) 0.033(2) 0.0061(17) 0.0041(18) 0.0037(19)
C31 0.057(3) 0.034(3) 0.042(2) 0.011(2) 0.016(2) 0.015(2)
C32 0.037(2) 0.028(2) 0.045(2) -0.0002(19) -0.0112(19) 0.0037(19)
C33 0.046(3) 0.031(2) 0.048(3) 0.002(2) -0.011(2) 0.005(2)
C34 0.032(2) 0.043(2) 0.035(2) 0.0020(18) 0.0076(17) 0.0007(19)
C35A 0.042(4) 0.043(4) 0.050(4) 0.005(3) 0.006(3) -0.008(4)
C35B 0.040(10) 0.069(11) 0.038(11) -0.009(9) 0.003(8) 0.011(9)
C36A 0.042(8) 0.052(5) 0.034(7) 0.009(5) -0.010(5) 0.003(5)
C36B 0.069(8) 0.078(9) 0.055(7) 0.018(7) 0.005(6) 0.037(7)
C37A 0.038(7) 0.070(6) 0.026(6) 0.003(4) 0.002(4) -0.004(5)
C38A 0.066(5) 0.048(5) 0.067(5) 0.034(4) 0.026(4) 0.016(4)
C38B 0.045(6) 0.041(6) 0.055(6) 0.016(5) 0.020(5) 0.002(5)
C39A 0.050(7) 0.035(8) 0.036(7) 0.011(5) 0.030(6) 0.014(6)
C39B 0.037(7) 0.036(10) 0.034(9) 0.011(8) 0.001(7) 0.012(7)
C40A 0.036(4) 0.054(5) 0.058(4) 0.010(4) 0.010(3) 0.000(4)
C40B 0.031(6) 0.049(7) 0.052(7) 0.011(6) 0.003(5) 0.010(5)
C41 0.037(2) 0.055(3) 0.039(2) 0.0164(19) 0.0062(18) 0.014(2)
C42A 0.038(5) 0.186(11) 0.058(5) 0.042(7) 0.019(4) 0.045(7)
C42B 0.064(8) 0.048(6) 0.076(6) 0.002(6) 0.008(6) -0.019(6)
C43A 0.066(7) 0.151(7) 0.073(6) -0.012(6) 0.006(5) 0.065(6)
C43B 0.046(7) 0.098(8) 0.061(7) 0.028(6) 0.020(6) 0.021(7)
C44A 0.087(7) 0.189(7) 0.095(7) 0.083(7) 0.041(6) 0.036(7)
C44B 0.074(9) 0.083(9) 0.088(6) 0.053(7) 0.037(7) 0.012(7)
C45A 0.046(6) 0.067(5) 0.080(6) 0.008(4) -0.014(5) 0.017(5)
C45B 0.053(7) 0.098(8) 0.037(6) 0.006(6) 0.006(6) 0.043(6)
C46A 0.105(7) 0.092(6) 0.045(4) 0.023(4) 0.023(4) 0.072(6)
C46B 0.040(7) 0.055(7) 0.052(7) 0.014(6) -0.003(5) 0.019(6)
C47A 0.063(6) 0.093(8) 0.035(4) 0.013(6) 0.006(4) 0.036(6)
C47B 0.050(7) 0.062(8) 0.035(7) 0.013(6) 0.008(5) 0.024(6)
C48 0.035(2) 0.029(2) 0.035(2) 0.0025(17) -0.0018(17) 0.0085(19)
C49 0.032(2) 0.033(2) 0.039(2) 0.0065(18) -0.0004(18) 0.0074(19)
C50 0.025(2) 0.034(2) 0.0287(19) 0.0095(16) 0.0009(15) -0.0018(17)
C51 0.037(3) 0.130(5) 0.038(3) 0.034(3) 0.014(2) 0.008(3)
C52 0.033(3) 0.177(7) 0.034(3) -0.019(4) 0.008(2) -0.014(4)
C53 0.072(4) 0.192(8) 0.085(4) 0.101(5) 0.030(3) 0.065(5)
C54 0.045(3) 0.036(3) 0.108(4) 0.032(3) 0.027(3) 0.004(2)
C55 0.044(3) 0.042(3) 0.074(4) -0.008(3) 0.017(3) 0.009(2)
C56 0.044(3) 0.052(3) 0.057(3) 0.025(2) 0.009(2) 0.023(2)
C57 0.038(2) 0.053(3) 0.032(2) -0.0009(19) -0.0102(17) 0.016(2)
C58A 0.079(7) 0.040(5) 0.057(7) 0.017(6) -0.010(5) 0.025(5)
C58B 0.066(8) 0.037(7) 0.053(9) 0.009(8) 0.010(7) 0.018(6)
C59A 0.089(8) 0.054(7) 0.093(8) 0.029(6) 0.004(7) -0.013(6)
C59B 0.062(8) 0.047(8) 0.064(9) -0.002(8) 0.008(7) 0.004(7)
C60A 0.098(8) 0.043(5) 0.082(7) -0.008(5) -0.018(6) 0.011(5)
C60B 0.078(10) 0.046(8) 0.051(8) -0.011(7) 0.009(7) 0.001(7)
C61A 0.035(6) 0.061(7) 0.077(6) -0.009(6) 0.019(5) -0.003(5)
C61B 0.040(11) 0.067(12) 0.075(9) 0.002(10) 0.015(8) 0.021(9)
C62A 0.060(6) 0.077(6) 0.028(4) -0.005(4) 0.013(4) -0.003(5)
C62B 0.068(8) 0.096(9) 0.033(6) 0.000(7) 0.010(6) 0.024(8)
C63A 0.057(6) 0.056(6) 0.038(5) 0.026(4) 0.012(4) 0.003(5)
C63B 0.082(11) 0.069(10) 0.056(9) 0.035(7) 0.027(8) 0.030(8)
C64 0.0204(19) 0.023(2) 0.040(2) 0.0124(17) -0.0045(16) 0.0030(17)
C65 0.022(2) 0.029(2) 0.048(2) 0.0151(18) -0.0043(17) 0.0022(18)
C66 0.039(2) 0.034(2) 0.076(3) 0.033(2) -0.022(2) -0.009(2)
C67A 0.031(5) 0.055(7) 0.079(7) 0.025(5) -0.011(6) 0.008(5)
C67B 0.028(7) 0.060(11) 0.108(13) 0.048(10) -0.012(10) 0.000(8)
C68A 0.050(6) 0.042(7) 0.075(8) 0.022(6) -0.013(6) 0.005(5)
C68B 0.049(8) 0.043(10) 0.099(13) 0.034(10) -0.015(11) 0.018(7)
C69A 0.036(5) 0.057(6) 0.080(7) 0.020(5) -0.018(5) 0.013(4)
C69B 0.043(8) 0.065(9) 0.099(11) 0.022(9) -0.023(8) 0.005(7)
C70 0.087(5) 0.054(4) 0.069(4) 0.015(3) -0.014(3) 0.012(3)
C71 0.126(6) 0.054(4) 0.098(5) 0.011(4) -0.058(5) -0.006(4)
C72 0.096(5) 0.057(4) 0.069(4) 0.033(3) -0.014(3) 0.006(3)
C73 0.026(2) 0.041(2) 0.049(2) 0.0235(19) 0.0066(18) 0.0044(18)
C74 0.036(3) 0.048(3) 0.056(3) 0.014(2) -0.002(2) 0.015(2)
C75 0.085(4) 0.105(5) 0.066(4) 0.047(4) 0.012(3) 0.055(4)
C76 0.059(3) 0.040(3) 0.092(4) 0.033(3) 0.004(3) 0.013(3)
C77 0.068(4) 0.088(4) 0.055(3) 0.026(3) 0.019(3) 0.034(3)
C78 0.045(3) 0.059(3) 0.058(3) -0.004(3) 0.005(2) 0.012(3)
C79 0.052(3) 0.060(3) 0.068(3) 0.019(3) 0.018(3) 0.026(3)
C80 0.0164(18) 0.0193(19) 0.036(2) 0.0095(16) 0.0009(15) -0.0013(15)
C81 0.0197(19) 0.023(2) 0.038(2) 0.0144(17) 0.0027(16) 0.0001(16)
C82 0.0216(18) 0.0231(19) 0.0310(19) 0.0124(15) 0.0026(15) 0.0055(15)
C83 0.075(4) 0.031(3) 0.056(3) 0.008(2) -0.019(3) 0.021(3)
C84 0.038(3) 0.036(2) 0.050(3) 0.017(2) 0.000(2) 0.017(2)
C85 0.058(3) 0.045(3) 0.062(3) 0.039(3) 0.009(2) 0.011(3)
C86 0.047(3) 0.040(3) 0.034(2) 0.007(2) 0.002(2) 0.004(2)
C87 0.042(3) 0.057(3) 0.049(3) 0.020(2) 0.024(2) 0.021(2)
C88 0.058(3) 0.028(2) 0.048(3) 0.010(2) 0.008(2) 0.017(2)
C89 0.028(2) 0.034(2) 0.034(2) 0.0169(17) 0.0062(16) 0.0141(17)
C90 0.070(4) 0.043(3) 0.046(3) 0.006(2) 0.004(2) 0.001(3)
C91 0.080(4) 0.055(3) 0.048(3) 0.016(2) 0.016(3) 0.044(3)
C92 0.049(3) 0.043(3) 0.034(2) 0.013(2) 0.006(2) 0.018(2)
C93 0.032(2) 0.052(3) 0.036(2) 0.014(2) 0.0006(18) 0.007(2)
C94 0.026(2) 0.063(3) 0.046(3) 0.019(2) 0.0096(19) 0.011(2)
C95 0.028(2) 0.034(2) 0.045(2) 0.017(2) 0.0068(18) 0.0031(19)
C96 0.0191(19) 0.0165(18) 0.040(2) 0.0062(16) 0.0046(16) 0.0014(15)
C97 0.022(2) 0.026(2) 0.036(2) 0.0033(17) 0.0016(16) 0.0026(17)
C98 0.028(2) 0.0237(19) 0.037(2) 0.0092(16) 0.0066(16) 0.0080(17)
C99 0.038(3) 0.059(3) 0.080(4) 0.033(3) 0.016(2) 0.026(3)
C100 0.039(3) 0.049(3) 0.071(3) 0.030(3) -0.009(2) -0.013(2)
C101 0.043(3) 0.095(5) 0.087(4) 0.053(4) 0.035(3) 0.028(3)
C102 0.120(5) 0.052(3) 0.060(3) 0.030(3) 0.038(3) 0.055(4)
C103 0.066(4) 0.052(3) 0.053(3) 0.030(3) 0.014(3) 0.014(3)
C104 0.057(3) 0.076(4) 0.048(3) 0.028(3) -0.002(2) 0.021(3)
C105 0.0192(18) 0.0227(19) 0.0281(18) 0.0045(15) 0.0010(14) 0.0076(15)
C106 0.059(3) 0.029(3) 0.065(3) 0.004(2) 0.031(3) 0.018(2)
C107 0.033(2) 0.040(3) 0.032(2) 0.0073(19) 0.0032(18) 0.010(2)
C108 0.028(2) 0.060(3) 0.045(3) 0.024(2) 0.0126(19) 0.020(2)
C109 0.057(3) 0.031(2) 0.045(3) 0.005(2) -0.007(2) 0.023(2)
C110 0.038(2) 0.033(2) 0.035(2) -0.0001(18) -0.0001(18) 0.010(2)
C111 0.058(3) 0.030(3) 0.055(3) 0.002(2) 0.021(2) -0.006(2)
C112 0.0163(18) 0.023(2) 0.037(2) 0.0053(16) 0.0008(15) 0.0040(16)
C113 0.0196(19) 0.027(2) 0.036(2) 0.0060(17) 0.0055(15) 0.0037(17)
C114 0.045(2) 0.0216(19) 0.033(2) 0.0054(16) -0.0015(17) 0.0149(18)
C115 0.110(5) 0.039(3) 0.118(5) 0.030(3) 0.086(4) 0.022(3)
C116 0.034(3) 0.068(4) 0.046(3) -0.007(2) 0.007(2) 0.013(3)
C117 0.095(4) 0.059(3) 0.043(3) 0.019(2) 0.023(3) 0.052(3)
C118 0.089(4) 0.055(4) 0.058(3) -0.024(3) -0.033(3) 0.028(3)
C119 0.058(3) 0.022(2) 0.069(3) 0.011(2) -0.005(3) 0.007(2)
C120 0.042(3) 0.042(3) 0.093(4) -0.001(3) -0.016(3) 0.002(3)
C121 0.026(2) 0.0200(19) 0.046(2) 0.0038(17) 0.0086(17) 0.0050(16)
C122 0.039(3) 0.043(3) 0.082(4) 0.024(3) 0.023(2) 0.020(2)
C123 0.060(3) 0.033(3) 0.075(3) 0.010(2) 0.034(3) 0.017(2)
C124 0.038(3) 0.049(3) 0.092(4) 0.026(3) 0.029(3) 0.014(2)
C125 0.063(3) 0.052(3) 0.042(3) 0.004(2) 0.013(2) 0.009(3)
C126 0.078(4) 0.060(3) 0.048(3) 0.017(3) 0.009(3) 0.039(3)
C127 0.039(3) 0.051(3) 0.050(3) 0.013(2) -0.008(2) -0.003(2)
C153 0.039(9) 0.069(9) 0.043(11) -0.006(9) 0.003(8) 0.014(8)
C128 0.082(3) 0.087(3) 0.082(4) 0.021(4) 0.017(3) 0.015(3)
C129 0.080(3) 0.085(3) 0.080(4) 0.023(3) 0.017(3) 0.015(3)
C130 0.079(4) 0.092(4) 0.074(4) 0.020(4) 0.020(4) 0.014(4)
C131 0.070(3) 0.092(4) 0.082(3) 0.015(3) 0.026(3) 0.015(3)
C132 0.071(3) 0.092(4) 0.085(3) 0.014(3) 0.027(3) 0.016(3)
C133 0.072(3) 0.093(4) 0.085(3) 0.015(3) 0.027(3) 0.014(3)
C134 0.106(8) 0.103(7) 0.326(13) 0.091(8) 0.009(9) 0.019(6)
C135 0.119(8) 0.202(9) 0.243(10) 0.073(8) 0.023(7) 0.033(7)
C136 0.119(7) 0.221(9) 0.217(8) 0.065(8) 0.010(7) 0.022(7)
C137 0.134(8) 0.254(10) 0.200(8) 0.041(8) 0.025(7) 0.034(8)
C138 0.139(9) 0.294(11) 0.206(9) 0.037(9) 0.023(8) 0.044(9)
C139 0.184(12) 0.331(17) 0.203(12) 0.039(12) -0.025(10) 0.101(12)
C140 0.081(3) 0.086(4) 0.081(4) 0.022(4) 0.017(3) 0.015(3)
C141 0.081(3) 0.086(4) 0.081(4) 0.022(4) 0.017(3) 0.015(3)
C142 0.071(4) 0.088(5) 0.076(5) 0.023(5) 0.018(5) 0.020(4)
C143 0.073(5) 0.097(4) 0.079(5) 0.019(5) 0.022(5) 0.016(4)
C144 0.072(3) 0.094(4) 0.085(3) 0.015(3) 0.027(3) 0.014(3)
C145 0.072(3) 0.093(3) 0.085(3) 0.015(3) 0.026(3) 0.014(3)

loop_
_atom_type_symbol
_atom_type_description
_atom_type_scat_dispersion_real
_atom_type_scat_dispersion_imag
_atom_type_scat_source
C C 0.0033 0.0016 'International Tables Vol C Tables 4.2.6.8 and 6.1.1.4'
H H 0.0000 0.0000 'International Tables Vol C Tables 4.2.6.8 and 6.1.1.4'
Al Al 0.0645 0.0514 'International Tables Vol C Tables 4.2.6.8 and 6.1.1.4'
Si Si 0.0817 0.0704 'International Tables Vol C Tables 4.2.6.8 and 6.1.1.4'

loop_
_exptl_crystal_face_index_h
_exptl_crystal_face_index_k
_exptl_crystal_face_index_l
_exptl_crystal_face_perp_dist
0 -1 2 0.0962
2 1 -2 0.1145
1 0 0 0.0975
-1 0 0 0.0905
-2 -1 0 0.0801
1 2 -2 0.1264
-1 -2 2 0.0916
1 2 0 0.0772
-1 2 -2 0.1628
0 1 0 0.0496
0 -1 0 0.0315
0 -2 -1 0.0577
1 -2 0 0.0655
-1 2 0 0.0883
0 1 1 0.0898
0 -1 -2 0.1005
-2 2 1 0.1071
1 -1 -1 0.1006
0 0 -1 0.1247
-1 0 1 0.0982

loop_
_geom_angle_atom_site_label_1
_geom_angle_atom_site_label_2
_geom_angle_atom_site_label_3
_geom_angle
_geom_angle_site_symmetry_1
_geom_angle_site_symmetry_3
_geom_angle_publ_flag
C34 Si1A C35A 111.8(3) . . ?
C34 Si1A C36A 106.5(6) . . ?
C34 Si1A C37A 112.8(6) . . ?
C35A Si1A C36A 110.6(6) . . ?
C35A Si1A C37A 108.8(8) . . ?
C37A Si1A C36A 106.2(10) . . ?
C35B Si1B C34 107.4(13) . . ?
C35B Si1B C153 107.3(15) . . ?
C36B Si1B C34 118.5(5) . . ?
C36B Si1B C35B 111.8(14) . . ?
C36B Si1B C153 111.0(13) . . ?
C153 Si1B C34 99.7(14) . . ?
C34 Si2A C38A 108.7(4) . . ?
C34 Si2A C39A 113.7(7) . . ?
C34 Si2A C40A 110.1(4) . . ?
C38A Si2A C39A 109.1(8) . . ?
C38A Si2A C40A 109.1(5) . . ?
C40A Si2A C39A 106.0(8) . . ?
C34 Si2B C40B 100.2(6) . . ?
C38B Si2B C34 120.9(7) . . ?
C38B Si2B C40B 105.9(7) . . ?
C39B Si2B C34 111.9(13) . . ?
C39B Si2B C38B 107.8(14) . . ?
C39B Si2B C40B 109.4(14) . . ?
C42A Si3A C41 109.8(4) . . ?
C42A Si3A C44A 109.0(6) . . ?
C43A Si3A C41 111.9(5) . . ?
C43A Si3A C42A 106.4(6) . . ?
C43A Si3A C44A 107.7(8) . . ?
C44A Si3A C41 111.8(5) . . ?
C41 Si3B C42B 113.2(5) . . ?
C41 Si3B C43B 108.2(7) . . ?
C41 Si3B C44B 112.8(6) . . ?
C43B Si3B C42B 107.9(9) . . ?
C44B Si3B C42B 107.5(8) . . ?
C44B Si3B C43B 106.9(9) . . ?
C45A Si4A C41 110.1(5) . . ?
C46A Si4A C41 104.9(4) . . ?
C46A Si4A C45A 109.7(6) . . ?
C47A Si4A C41 115.7(5) . . ?
C47A Si4A C45A 110.5(6) . . ?
C47A Si4A C46A 105.6(5) . . ?
C41 Si4B C45B 108.1(6) . . ?
C41 Si4B C46B 113.6(7) . . ?
C41 Si4B C47B 116.5(7) . . ?
C46B Si4B C45B 108.0(10) . . ?
C47B Si4B C45B 105.0(9) . . ?
C47B Si4B C46B 105.0(9) . . ?
C50 Si5 C51 110.2(2) . . ?
C50 Si5 C52 110.3(3) . . ?
C51 Si5 C52 110.9(3) . . ?
C53 Si5 C50 110.9(3) . . ?
C53 Si5 C51 107.0(3) . . ?
C53 Si5 C52 107.4(4) . . ?
C50 Si6 C54 110.2(2) . . ?
C50 Si6 C55 115.3(2) . . ?
C50 Si6 C56 107.7(2) . . ?
C55 Si6 C54 107.7(2) . . ?
C56 Si6 C54 108.2(3) . . ?
C56 Si6 C55 107.5(2) . . ?
C58A Si7A C57 108.6(5) . . ?
C58A Si7A C59A 112.2(6) . . ?
C58A Si7A C60A 106.0(6) . . ?
C59A Si7A C57 110.4(5) . . ?
C59A Si7A C60A 107.4(6) . . ?
C60A Si7A C57 112.2(4) . . ?
C57 Si7B C58B 112.7(9) . . ?
C57 Si7B C59B 103.4(8) . . ?
C57 Si7B C60B 116.5(7) . . ?
C59B Si7B C58B 110.7(10) . . ?
C59B Si7B C60B 107.5(8) . . ?
C60B Si7B C58B 105.9(9) . . ?
C57 Si8A C61A 111.0(6) . . ?
C57 Si8A C62A 111.6(4) . . ?
C57 Si8A C63A 108.6(4) . . ?
C61A Si8A C62A 109.1(5) . . ?
C63A Si8A C61A 108.5(6) . . ?
C63A Si8A C62A 108.0(5) . . ?
C61B Si8B C57 113.0(9) . . ?
C62B Si8B C57 107.7(7) . . ?
C62B Si8B C61B 108.3(10) . . ?
C63B Si8B C57 113.1(7) . . ?
C63B Si8B C61B 107.7(10) . . ?
C63B Si8B C62B 106.8(9) . . ?
C66 Si9A C67A 108.0(5) . . ?
C66 Si9A C68A 109.3(6) . . ?
C66 Si9A C69A 115.4(4) . . ?
C67A Si9A C68A 108.6(6) . . ?
C67A Si9A C69A 106.9(6) . . ?
C68A Si9A C69A 108.5(6) . . ?
C67B Si9B C66 112.7(10) . . ?
C67B Si9B C68B 105.4(12) . . ?
C67B Si9B C69B 109.3(11) . . ?
C68B Si9B C66 111.5(10) . . ?
C68B Si9B C69B 109.7(12) . . ?
C69B Si9B C66 108.2(8) . . ?
C66 Si10 C70 110.0(2) . . ?
C66 Si10 C71 111.4(3) . . ?
C66 Si10 C72 111.4(3) . . ?
C70 Si10 C71 106.4(3) . . ?
C70 Si10 C72 109.1(3) . . ?
C72 Si10 C71 108.4(3) . . ?
C73 Si11 C75 113.9(2) . . ?
C73 Si11 C76 108.4(2) . . ?
C74 Si11 C73 110.9(2) . . ?
C74 Si11 C75 107.6(3) . . ?
C74 Si11 C76 108.4(2) . . ?
C76 Si11 C75 107.5(3) . . ?
C73 Si12 C77 110.9(2) . . ?
C73 Si12 C78 111.2(2) . . ?
C73 Si12 C79 110.6(2) . . ?
C77 Si12 C78 110.1(3) . . ?
C77 Si12 C79 107.0(3) . . ?
C79 Si12 C78 106.8(3) . . ?
C82 Si13 C84 111.84(19) . . ?
C83 Si13 C82 108.99(19) . . ?
C83 Si13 C84 108.9(2) . . ?
C85 Si13 C82 112.2(2) . . ?
C85 Si13 C83 107.4(2) . . ?
C85 Si13 C84 107.4(2) . . ?
C86 Si14 C82 112.97(19) . . ?
C87 Si14 C82 110.5(2) . . ?
C87 Si14 C86 106.5(2) . . ?
C87 Si14 C88 108.6(2) . . ?
C88 Si14 C82 110.78(18) . . ?
C88 Si14 C86 107.3(2) . . ?
C90 Si15 C89 111.2(2) . . ?
C90 Si15 C91 107.1(3) . . ?
C91 Si15 C89 110.5(2) . . ?
C92 Si15 C89 112.60(19) . . ?
C92 Si15 C90 107.2(2) . . ?
C92 Si15 C91 108.0(2) . . ?
C93 Si16 C89 109.52(19) . . ?
C93 Si16 C94 106.5(2) . . ?
C94 Si16 C89 112.9(2) . . ?
C95 Si16 C89 111.57(18) . . ?
C95 Si16 C93 107.1(2) . . ?
C95 Si16 C94 109.0(2) . . ?
C99 Si17 C98 109.7(2) . . ?
C99 Si17 C101 106.2(2) . . ?
C100 Si17 C98 110.7(2) . . ?
C100 Si17 C99 109.1(2) . . ?
C100 Si17 C101 109.1(3) . . ?
C101 Si17 C98 111.9(2) . . ?
C102 Si18 C98 108.7(2) . . ?
C103 Si18 C98 116.2(2) . . ?
C103 Si18 C102 106.5(3) . . ?
C104 Si18 C98 108.7(2) . . ?
C104 Si18 C102 109.3(3) . . ?
C104 Si18 C103 107.3(2) . . ?
C105 Si19 C106 109.74(19) . . ?
C105 Si19 C107 112.18(18) . . ?
C105 Si19 C108 111.31(19) . . ?
C107 Si19 C106 109.3(2) . . ?
C108 Si19 C106 106.1(2) . . ?
C108 Si19 C107 108.0(2) . . ?
C105 Si20 C109 108.08(18) . . ?
C110 Si20 C105 109.93(19) . . ?
C110 Si20 C109 107.6(2) . . ?
C111 Si20 C105 115.7(2) . . ?
C111 Si20 C109 107.6(2) . . ?
C111 Si20 C110 107.6(2) . . ?
C114 Si21 C115 109.9(2) . . ?
C114 Si21 C116 106.6(2) . . ?
C114 Si21 C117 115.6(2) . . ?
C115 Si21 C116 110.7(3) . . ?
C117 Si21 C115 106.0(3) . . ?
C117 Si21 C116 108.0(2) . . ?
C114 Si22 C118 111.7(3) . . ?
C114 Si22 C120 112.6(2) . . ?
C118 Si22 C120 106.0(3) . . ?
C119 Si22 C114 111.2(2) . . ?
C119 Si22 C118 107.8(3) . . ?
C119 Si22 C120 107.3(3) . . ?
C121 Si23 C122 109.3(2) . . ?
C123 Si23 C121 112.4(2) . . ?
C123 Si23 C122 106.2(2) . . ?
C124 Si23 C121 110.3(2) . . ?
C124 Si23 C122 107.5(2) . . ?
C124 Si23 C123 110.9(2) . . ?
C121 Si24 C125 112.9(2) . . ?
C121 Si24 C127 111.4(2) . . ?
C126 Si24 C121 110.3(2) . . ?
C126 Si24 C125 105.4(2) . . ?
C126 Si24 C127 109.1(3) . . ?
C127 Si24 C125 107.6(2) . . ?
C33 Al1 C34 118.8(2) . . ?
C33 Al1 C41 118.9(2) . . ?
C34 Al1 C41 122.3(2) . . ?
C49 Al2 C50 121.58(18) . . ?
C49 Al2 C57 114.5(2) . . ?
C50 Al2 C57 123.91(19) . . ?
C65 Al3 C66 116.9(2) . . ?
C65 Al3 C73 118.04(19) . . ?
C73 Al3 C66 125.0(2) . . ?
C81 Al4 C82 118.73(17) . . ?
C81 Al4 C89 113.14(17) . . ?
C89 Al4 C82 128.11(16) . . ?
C97 Al5 C98 119.62(17) . . ?
C97 Al5 C105 114.94(17) . . ?
C98 Al5 C105 125.44(17) . . ?
C113 Al6 C114 119.22(18) . . ?
C113 Al6 C121 113.29(17) . . ?
C121 Al6 C114 127.48(18) . . ?
C2 C1 H1 110.6 . . ?
C2 C1 C9 108.8(3) . . ?
C2 C1 C16 108.4(3) . . ?
C9 C1 H1 110.6 . . ?
C16 C1 H1 110.6 . . ?
C16 C1 C9 107.7(3) . . ?
C3 C2 C1 103.0(3) . . ?
C3 C2 C22 111.5(3) . . ?
C3 C2 C23 110.3(3) . . ?
C22 C2 C1 103.4(3) . . ?
C22 C2 C23 113.4(3) . . ?
C23 C2 C1 114.8(3) . . ?
C4 C3 C2 127.6(4) . . ?
C4 C3 C8 119.6(4) . . ?
C8 C3 C2 112.8(3) . . ?
C3 C4 H4 119.5 . . ?
C5 C4 C3 121.1(4) . . ?
C5 C4 H4 119.5 . . ?
C4 C5 C6 119.4(4) . . ?
C4 C5 C32 119.0(4) . . ?
C6 C5 C32 121.6(4) . . ?
C5 C6 C48 122.8(4) . . ?
C7 C6 C5 118.7(4) . . ?
C7 C6 C48 118.3(4) . . ?
C6 C7 H7 119.5 . . ?
C8 C7 C6 120.9(4) . . ?
C8 C7 H7 119.5 . . ?
C3 C8 C9 112.1(3) . . ?
C7 C8 C3 120.2(4) . . ?
C7 C8 C9 127.6(3) . . ?
C8 C9 C1 103.3(3) . . ?
C8 C9 C10 112.9(3) . . ?
C8 C9 C26 111.0(3) . . ?
C10 C9 C1 103.6(3) . . ?
C10 C9 C26 110.6(3) . . ?
C26 C9 C1 115.1(3) . . ?
C11 C10 C9 127.5(3) . . ?
C11 C10 C15 120.4(3) . . ?
C15 C10 C9 112.0(3) . . ?
C10 C11 H11 120.0 . . ?
C10 C11 C12 120.1(3) . . ?
C12 C11 H11 120.0 . . ?
C11 C12 C13 119.3(3) . . ?
C11 C12 C64 119.9(3) . . ?
C13 C12 C64 120.8(3) . . ?
C12 C13 C80 122.7(3) . . ?
C14 C13 C12 119.5(3) . . ?
C14 C13 C80 117.7(3) . . ?
C13 C14 H14 119.8 . . ?
C15 C14 C13 120.5(3) . . ?
C15 C14 H14 119.8 . . ?
C10 C15 C16 112.3(3) . . ?
C14 C15 C10 120.2(3) . . ?
C14 C15 C16 127.4(3) . . ?
C15 C16 C1 104.2(3) . . ?
C15 C16 C17 112.8(3) . . ?
C15 C16 C29 112.2(3) . . ?
C17 C16 C1 103.5(3) . . ?
C17 C16 C29 109.7(3) . . ?
C29 C16 C1 114.1(3) . . ?
C18 C17 C16 127.3(3) . . ?
C22 C17 C16 112.1(3) . . ?
C22 C17 C18 120.6(3) . . ?
C17 C18 H18 119.9 . . ?
C17 C18 C19 120.1(3) . . ?
C19 C18 H18 119.9 . . ?
C18 C19 C20 119.2(3) . . ?
C18 C19 C96 119.1(3) . . ?
C20 C19 C96 121.7(3) . . ?
C19 C20 C112 121.6(3) . . ?
C21 C20 C19 119.6(3) . . ?
C21 C20 C112 118.8(3) . . ?
C20 C21 H21 120.0 . . ?
C22 C21 C20 120.0(4) . . ?
C22 C21 H21 120.0 . . ?
C17 C22 C2 112.4(3) . . ?
C17 C22 C21 120.0(3) . . ?
C21 C22 C2 127.6(3) . . ?
C2 C23 H23A 107.9 . . ?
C2 C23 H23B 107.9 . . ?
C2 C23 H23C 106.0 . . ?
C2 C23 H23D 106.0 . . ?
H23A C23 H23B 107.2 . . ?
H23C C23 H23D 106.3 . . ?
C24A C23 C2 117.6(4) . . ?
C24A C23 H23A 107.9 . . ?
C24A C23 H23B 107.9 . . ?
C24B C23 C2 125.4(7) . . ?
C24B C23 H23C 106.0 . . ?
C24B C23 H23D 106.0 . . ?
C23 C24A H24A 109.3 . . ?
C23 C24A H24B 109.3 . . ?
C23 C24A C25A 111.7(5) . . ?
H24A C24A H24B 107.9 . . ?
C25A C24A H24A 109.3 . . ?
C25A C24A H24B 109.3 . . ?
C23 C24B H24C 108.3 . . ?
C23 C24B H24D 108.3 . . ?
C23 C24B C25B 115.9(12) . . ?
H24C C24B H24D 107.4 . . ?
C25B C24B H24C 108.3 . . ?
C25B C24B H24D 108.3 . . ?
C24A C25A H25A 109.5 . . ?
C24A C25A H25B 109.5 . . ?
C24A C25A H25C 109.5 . . ?
H25A C25A H25B 109.5 . . ?
H25A C25A H25C 109.5 . . ?
H25B C25A H25C 109.5 . . ?
C24B C25B H25D 109.5 . . ?
C24B C25B H25E 109.5 . . ?
C24B C25B H25F 109.5 . . ?
H25D C25B H25E 109.5 . . ?
H25D C25B H25F 109.5 . . ?
H25E C25B H25F 109.5 . . ?
C9 C26 H26A 108.1 . . ?
C9 C26 H26B 108.1 . . ?
H26A C26 H26B 107.3 . . ?
C27 C26 C9 116.7(4) . . ?
C27 C26 H26A 108.1 . . ?
C27 C26 H26B 108.1 . . ?
C26 C27 H27A 109.5 . . ?
C26 C27 H27B 109.5 . . ?
C26 C27 C28 110.7(4) . . ?
H27A C27 H27B 108.1 . . ?
C28 C27 H27A 109.5 . . ?
C28 C27 H27B 109.5 . . ?
C27 C28 H28A 109.5 . . ?
C27 C28 H28B 109.5 . . ?
C27 C28 H28C 109.5 . . ?
H28A C28 H28B 109.5 . . ?
H28A C28 H28C 109.5 . . ?
H28B C28 H28C 109.5 . . ?
C16 C29 H29A 108.3 . . ?
C16 C29 H29B 108.3 . . ?
H29A C29 H29B 107.4 . . ?
C30 C29 C16 116.0(3) . . ?
C30 C29 H29A 108.3 . . ?
C30 C29 H29B 108.3 . . ?
C29 C30 H30A 109.1 . . ?
C29 C30 H30B 109.1 . . ?
H30A C30 H30B 107.9 . . ?
C31 C30 C29 112.3(3) . . ?
C31 C30 H30A 109.1 . . ?
C31 C30 H30B 109.1 . . ?
C30 C31 H31A 109.5 . . ?
C30 C31 H31B 109.5 . . ?
C30 C31 H31C 109.5 . . ?
H31A C31 H31B 109.5 . . ?
H31A C31 H31C 109.5 . . ?
H31B C31 H31C 109.5 . . ?
C33 C32 C5 174.5(5) . . ?
C32 C33 Al1 168.4(4) . . ?
Si1A C34 Al1 107.8(2) . . ?
Si1A C34 H34 102.5 . . ?
Si1B C34 H34A 110.8 . . ?
Si2A C34 Si1A 122.1(3) . . ?
Si2A C34 Al1 116.2(3) . . ?
Si2A C34 H34 102.6 . . ?
Si2B C34 Si1B 106.7(3) . . ?
Si2B C34 Al1 109.3(4) . . ?
Si2B C34 H34A 110.8 . . ?
Al1 C34 Si1B 108.3(2) . . ?
Al1 C34 H34 102.6 . . ?
Al1 C34 H34A 110.8 . . ?
Si1A C35A H35A 109.5 . . ?
Si1A C35A H35B 109.5 . . ?
Si1A C35A H35C 109.5 . . ?
H35A C35A H35B 109.5 . . ?
H35A C35A H35C 109.5 . . ?
H35B C35A H35C 109.5 . . ?
Si1B C35B H35D 109.5 . . ?
Si1B C35B H35E 109.5 . . ?
Si1B C35B H35F 109.5 . . ?
H35D C35B H35E 109.5 . . ?
H35D C35B H35F 109.5 . . ?
H35E C35B H35F 109.5 . . ?
Si1A C36A H36A 109.5 . . ?
Si1A C36A H36B 109.5 . . ?
Si1A C36A H36C 109.5 . . ?
H36A C36A H36B 109.5 . . ?
H36A C36A H36C 109.5 . . ?
H36B C36A H36C 109.5 . . ?
Si1B C36B H36D 109.5 . . ?
Si1B C36B H36E 109.5 . . ?
Si1B C36B H36F 109.5 . . ?
H36D C36B H36E 109.5 . . ?
H36D C36B H36F 109.5 . . ?
H36E C36B H36F 109.5 . . ?
Si1A C37A H37A 109.5 . . ?
Si1A C37A H37B 109.5 . . ?
Si1A C37A H37C 109.5 . . ?
H37A C37A H37B 109.5 . . ?
H37A C37A H37C 109.5 . . ?
H37B C37A H37C 109.5 . . ?
Si2A C38A H38A 109.5 . . ?
Si2A C38A H38B 109.5 . . ?
Si2A C38A H38C 109.5 . . ?
H38A C38A H38B 109.5 . . ?
H38A C38A H38C 109.5 . . ?
H38B C38A H38C 109.5 . . ?
Si2B C38B H38D 109.5 . . ?
Si2B C38B H38E 109.5 . . ?
Si2B C38B H38F 109.5 . . ?
H38D C38B H38E 109.5 . . ?
H38D C38B H38F 109.5 . . ?
H38E C38B H38F 109.5 . . ?
Si2A C39A H39A 109.5 . . ?
Si2A C39A H39B 109.5 . . ?
Si2A C39A H39C 109.5 . . ?
H39A C39A H39B 109.5 . . ?
H39A C39A H39C 109.5 . . ?
H39B C39A H39C 109.5 . . ?
Si2B C39B H39D 109.5 . . ?
Si2B C39B H39E 109.5 . . ?
Si2B C39B H39F 109.5 . . ?
H39D C39B H39E 109.5 . . ?
H39D C39B H39F 109.5 . . ?
H39E C39B H39F 109.5 . . ?
Si2A C40A H40A 109.5 . . ?
Si2A C40A H40B 109.5 . . ?
Si2A C40A H40C 109.5 . . ?
H40A C40A H40B 109.5 . . ?
H40A C40A H40C 109.5 . . ?
H40B C40A H40C 109.5 . . ?
Si2B C40B H40D 109.5 . . ?
Si2B C40B H40E 109.5 . . ?
Si2B C40B H40F 109.5 . . ?
H40D C40B H40E 109.5 . . ?
H40D C40B H40F 109.5 . . ?
H40E C40B H40F 109.5 . . ?
Si3A C41 Al1 113.3(3) . . ?
Si3A C41 H41 105.6 . . ?
Si3B C41 Al1 112.3(3) . . ?
Si3B C41 H41A 100.5 . . ?
Si4A C41 Si3A 114.5(2) . . ?
Si4A C41 Al1 111.5(2) . . ?
Si4A C41 H41 105.6 . . ?
Si4B C41 Si3B 124.9(3) . . ?
Si4B C41 Al1 113.0(3) . . ?
Si4B C41 H41A 100.5 . . ?
Al1 C41 H41 105.6 . . ?
Al1 C41 H41A 100.5 . . ?
Si3A C42A H42A 109.5 . . ?
Si3A C42A H42B 109.5 . . ?
Si3A C42A H42C 109.5 . . ?
H42A C42A H42B 109.5 . . ?
H42A C42A H42C 109.5 . . ?
H42B C42A H42C 109.5 . . ?
Si3B C42B H42D 109.5 . . ?
Si3B C42B H42E 109.5 . . ?
Si3B C42B H42F 109.5 . . ?
H42D C42B H42E 109.5 . . ?
H42D C42B H42F 109.5 . . ?
H42E C42B H42F 109.5 . . ?
Si3A C43A H43A 109.5 . . ?
Si3A C43A H43B 109.5 . . ?
Si3A C43A H43C 109.5 . . ?
H43A C43A H43B 109.5 . . ?
H43A C43A H43C 109.5 . . ?
H43B C43A H43C 109.5 . . ?
Si3B C43B H43D 109.5 . . ?
Si3B C43B H43E 109.5 . . ?
Si3B C43B H43F 109.5 . . ?
H43D C43B H43E 109.5 . . ?
H43D C43B H43F 109.5 . . ?
H43E C43B H43F 109.5 . . ?
Si3A C44A H44A 109.5 . . ?
Si3A C44A H44B 109.5 . . ?
Si3A C44A H44C 109.5 . . ?
H44A C44A H44B 109.5 . . ?
H44A C44A H44C 109.5 . . ?
H44B C44A H44C 109.5 . . ?
Si3B C44B H44D 109.5 . . ?
Si3B C44B H44E 109.5 . . ?
Si3B C44B H44F 109.5 . . ?
H44D C44B H44E 109.5 . . ?
H44D C44B H44F 109.5 . . ?
H44E C44B H44F 109.5 . . ?
Si4A C45A H45A 109.5 . . ?
Si4A C45A H45B 109.5 . . ?
Si4A C45A H45C 109.5 . . ?
H45A C45A H45B 109.5 . . ?
H45A C45A H45C 109.5 . . ?
H45B C45A H45C 109.5 . . ?
Si4B C45B H45D 109.5 . . ?
Si4B C45B H45E 109.5 . . ?
Si4B C45B H45F 109.5 . . ?
H45D C45B H45E 109.5 . . ?
H45D C45B H45F 109.5 . . ?
H45E C45B H45F 109.5 . . ?
Si4A C46A H46A 109.5 . . ?
Si4A C46A H46B 109.5 . . ?
Si4A C46A H46C 109.5 . . ?
H46A C46A H46B 109.5 . . ?
H46A C46A H46C 109.5 . . ?
H46B C46A H46C 109.5 . . ?
Si4B C46B H46D 109.5 . . ?
Si4B C46B H46E 109.5 . . ?
Si4B C46B H46F 109.5 . . ?
H46D C46B H46E 109.5 . . ?
H46D C46B H46F 109.5 . . ?
H46E C46B H46F 109.5 . . ?
Si4A C47A H47A 109.5 . . ?
Si4A C47A H47B 109.5 . . ?
Si4A C47A H47C 109.5 . . ?
H47A C47A H47B 109.5 . . ?
H47A C47A H47C 109.5 . . ?
H47B C47A H47C 109.5 . . ?
Si4B C47B H47D 109.5 . . ?
Si4B C47B H47E 109.5 . . ?
Si4B C47B H47F 109.5 . . ?
H47D C47B H47E 109.5 . . ?
H47D C47B H47F 109.5 . . ?
H47E C47B H47F 109.5 . . ?
C49 C48 C6 172.0(4) . . ?
C48 C49 Al2 165.0(4) . . ?
Si5 C50 Al2 109.9(2) . . ?
Si5 C50 H50 104.8 . . ?
Si6 C50 Si5 118.7(2) . . ?
Si6 C50 Al2 112.5(2) . . ?
Si6 C50 H50 104.8 . . ?
Al2 C50 H50 104.8 . . ?
Si5 C51 H51A 109.5 . . ?
Si5 C51 H51B 109.5 . . ?
Si5 C51 H51C 109.5 . . ?
H51A C51 H51B 109.5 . . ?
H51A C51 H51C 109.5 . . ?
H51B C51 H51C 109.5 . . ?
Si5 C52 H52A 109.5 . . ?
Si5 C52 H52B 109.5 . . ?
Si5 C52 H52C 109.5 . . ?
H52A C52 H52B 109.5 . . ?
H52A C52 H52C 109.5 . . ?
H52B C52 H52C 109.5 . . ?
Si5 C53 H53A 109.5 . . ?
Si5 C53 H53B 109.5 . . ?
Si5 C53 H53C 109.5 . . ?
H53A C53 H53B 109.5 . . ?
H53A C53 H53C 109.5 . . ?
H53B C53 H53C 109.5 . . ?
Si6 C54 H54A 109.5 . . ?
Si6 C54 H54B 109.5 . . ?
Si6 C54 H54C 109.5 . . ?
H54A C54 H54B 109.5 . . ?
H54A C54 H54C 109.5 . . ?
H54B C54 H54C 109.5 . . ?
Si6 C55 H55A 109.5 . . ?
Si6 C55 H55B 109.5 . . ?
Si6 C55 H55C 109.5 . . ?
H55A C55 H55B 109.5 . . ?
H55A C55 H55C 109.5 . . ?
H55B C55 H55C 109.5 . . ?
Si6 C56 H56A 109.5 . . ?
Si6 C56 H56B 109.5 . . ?
Si6 C56 H56C 109.5 . . ?
H56A C56 H56B 109.5 . . ?
H56A C56 H56C 109.5 . . ?
H56B C56 H56C 109.5 . . ?
Si7A C57 Al2 107.4(2) . . ?
Si7A C57 H57 103.4 . . ?
Si7B C57 Si8B 110.2(3) . . ?
Si7B C57 Al2 120.2(3) . . ?
Si7B C57 H57A 108.2 . . ?
Si8A C57 Si7A 119.6(3) . . ?
Si8A C57 Al2 117.2(3) . . ?
Si8A C57 H57 103.4 . . ?
Si8B C57 H57A 108.2 . . ?
Al2 C57 Si8B 101.3(3) . . ?
Al2 C57 H57 103.4 . . ?
Al2 C57 H57A 108.2 . . ?
Si7A C58A H58A 109.5 . . ?
Si7A C58A H58B 109.5 . . ?
Si7A C58A H58C 109.5 . . ?
H58A C58A H58B 109.5 . . ?
H58A C58A H58C 109.5 . . ?
H58B C58A H58C 109.5 . . ?
Si7B C58B H58D 109.5 . . ?
Si7B C58B H58E 109.5 . . ?
Si7B C58B H58F 109.5 . . ?
H58D C58B H58E 109.5 . . ?
H58D C58B H58F 109.5 . . ?
H58E C58B H58F 109.5 . . ?
Si7A C59A H59A 109.5 . . ?
Si7A C59A H59B 109.5 . . ?
Si7A C59A H59C 109.5 . . ?
H59A C59A H59B 109.5 . . ?
H59A C59A H59C 109.5 . . ?
H59B C59A H59C 109.5 . . ?
Si7B C59B H59D 109.5 . . ?
Si7B C59B H59E 109.5 . . ?
Si7B C59B H59F 109.5 . . ?
H59D C59B H59E 109.5 . . ?
H59D C59B H59F 109.5 . . ?
H59E C59B H59F 109.5 . . ?
Si7A C60A H60A 109.5 . . ?
Si7A C60A H60B 109.5 . . ?
Si7A C60A H60C 109.5 . . ?
H60A C60A H60B 109.5 . . ?
H60A C60A H60C 109.5 . . ?
H60B C60A H60C 109.5 . . ?
Si7B C60B H60D 109.5 . . ?
Si7B C60B H60E 109.5 . . ?
Si7B C60B H60F 109.5 . . ?
H60D C60B H60E 109.5 . . ?
H60D C60B H60F 109.5 . . ?
H60E C60B H60F 109.5 . . ?
Si8A C61A H61A 109.5 . . ?
Si8A C61A H61B 109.5 . . ?
Si8A C61A H61C 109.5 . . ?
H61A C61A H61B 109.5 . . ?
H61A C61A H61C 109.5 . . ?
H61B C61A H61C 109.5 . . ?
Si8B C61B H61D 109.5 . . ?
Si8B C61B H61E 109.5 . . ?
Si8B C61B H61F 109.5 . . ?
H61D C61B H61E 109.5 . . ?
H61D C61B H61F 109.5 . . ?
H61E C61B H61F 109.5 . . ?
Si8A C62A H62A 109.5 . . ?
Si8A C62A H62B 109.5 . . ?
Si8A C62A H62C 109.5 . . ?
H62A C62A H62B 109.5 . . ?
H62A C62A H62C 109.5 . . ?
H62B C62A H62C 109.5 . . ?
Si8B C62B H62D 109.5 . . ?
Si8B C62B H62E 109.5 . . ?
Si8B C62B H62F 109.5 . . ?
H62D C62B H62E 109.5 . . ?
H62D C62B H62F 109.5 . . ?
H62E C62B H62F 109.5 . . ?
Si8A C63A H63A 109.5 . . ?
Si8A C63A H63B 109.5 . . ?
Si8A C63A H63C 109.5 . . ?
H63A C63A H63B 109.5 . . ?
H63A C63A H63C 109.5 . . ?
H63B C63A H63C 109.5 . . ?
Si8B C63B H63D 109.5 . . ?
Si8B C63B H63E 109.5 . . ?
Si8B C63B H63F 109.5 . . ?
H63D C63B H63E 109.5 . . ?
H63D C63B H63F 109.5 . . ?
H63E C63B H63F 109.5 . . ?
C65 C64 C12 177.0(4) . . ?
C64 C65 Al3 174.3(4) . . ?
Si9A C66 Si10 114.5(3) . . ?
Si9A C66 Al3 113.7(3) . . ?
Si9A C66 H66 105.3 . . ?
Si9B C66 H66A 104.7 . . ?
Si10 C66 Si9B 127.6(4) . . ?
Si10 C66 Al3 111.7(2) . . ?
Si10 C66 H66 105.3 . . ?
Si10 C66 H66A 104.7 . . ?
Al3 C66 Si9B 101.3(4) . . ?
Al3 C66 H66 105.3 . . ?
Al3 C66 H66A 104.7 . . ?
Si9A C67A H67A 109.5 . . ?
Si9A C67A H67B 109.5 . . ?
Si9A C67A H67C 109.5 . . ?
H67A C67A H67B 109.5 . . ?
H67A C67A H67C 109.5 . . ?
H67B C67A H67C 109.5 . . ?
Si9B C67B H67D 109.5 . . ?
Si9B C67B H67E 109.5 . . ?
Si9B C67B H67F 109.5 . . ?
H67D C67B H67E 109.5 . . ?
H67D C67B H67F 109.5 . . ?
H67E C67B H67F 109.5 . . ?
Si9A C68A H68A 109.5 . . ?
Si9A C68A H68B 109.5 . . ?
Si9A C68A H68C 109.5 . . ?
H68A C68A H68B 109.5 . . ?
H68A C68A H68C 109.5 . . ?
H68B C68A H68C 109.5 . . ?
Si9B C68B H68D 109.5 . . ?
Si9B C68B H68E 109.5 . . ?
Si9B C68B H68F 109.5 . . ?
H68D C68B H68E 109.5 . . ?
H68D C68B H68F 109.5 . . ?
H68E C68B H68F 109.5 . . ?
Si9A C69A H69A 109.5 . . ?
Si9A C69A H69B 109.5 . . ?
Si9A C69A H69C 109.5 . . ?
H69A C69A H69B 109.5 . . ?
H69A C69A H69C 109.5 . . ?
H69B C69A H69C 109.5 . . ?
Si9B C69B H69D 109.5 . . ?
Si9B C69B H69E 109.5 . . ?
Si9B C69B H69F 109.5 . . ?
H69D C69B H69E 109.5 . . ?
H69D C69B H69F 109.5 . . ?
H69E C69B H69F 109.5 . . ?
Si10 C70 H70A 109.5 . . ?
Si10 C70 H70B 109.5 . . ?
Si10 C70 H70C 109.5 . . ?
H70A C70 H70B 109.5 . . ?
H70A C70 H70C 109.5 . . ?
H70B C70 H70C 109.5 . . ?
Si10 C71 H71A 109.5 . . ?
Si10 C71 H71B 109.5 . . ?
Si10 C71 H71C 109.5 . . ?
H71A C71 H71B 109.5 . . ?
H71A C71 H71C 109.5 . . ?
H71B C71 H71C 109.5 . . ?
Si10 C72 H72A 109.5 . . ?
Si10 C72 H72B 109.5 . . ?
Si10 C72 H72C 109.5 . . ?
H72A C72 H72B 109.5 . . ?
H72A C72 H72C 109.5 . . ?
H72B C72 H72C 109.5 . . ?
Si11 C73 Al3 109.4(2) . . ?
Si11 C73 H73 105.9 . . ?
Si12 C73 Si11 117.6(2) . . ?
Si12 C73 Al3 111.3(2) . . ?
Si12 C73 H73 105.9 . . ?
Al3 C73 H73 105.9 . . ?
Si11 C74 H74A 109.5 . . ?
Si11 C74 H74B 109.5 . . ?
Si11 C74 H74C 109.5 . . ?
H74A C74 H74B 109.5 . . ?
H74A C74 H74C 109.5 . . ?
H74B C74 H74C 109.5 . . ?
Si11 C75 H75A 109.5 . . ?
Si11 C75 H75B 109.5 . . ?
Si11 C75 H75C 109.5 . . ?
H75A C75 H75B 109.5 . . ?
H75A C75 H75C 109.5 . . ?
H75B C75 H75C 109.5 . . ?
Si11 C76 H76A 109.5 . . ?
Si11 C76 H76B 109.5 . . ?
Si11 C76 H76C 109.5 . . ?
H76A C76 H76B 109.5 . . ?
H76A C76 H76C 109.5 . . ?
H76B C76 H76C 109.5 . . ?
Si12 C77 H77A 109.5 . . ?
Si12 C77 H77B 109.5 . . ?
Si12 C77 H77C 109.5 . . ?
H77A C77 H77B 109.5 . . ?
H77A C77 H77C 109.5 . . ?
H77B C77 H77C 109.5 . . ?
Si12 C78 H78A 109.5 . . ?
Si12 C78 H78B 109.5 . . ?
Si12 C78 H78C 109.5 . . ?
H78A C78 H78B 109.5 . . ?
H78A C78 H78C 109.5 . . ?
H78B C78 H78C 109.5 . . ?
Si12 C79 H79A 109.5 . . ?
Si12 C79 H79B 109.5 . . ?
Si12 C79 H79C 109.5 . . ?
H79A C79 H79B 109.5 . . ?
H79A C79 H79C 109.5 . . ?
H79B C79 H79C 109.5 . . ?
C81 C80 C13 171.2(4) . . ?
C80 C81 Al4 166.7(3) . . ?
Si13 C82 Si14 116.95(19) . . ?
Si13 C82 Al4 115.12(19) . . ?
Si13 C82 H82 102.4 . . ?
Si14 C82 Al4 114.54(19) . . ?
Si14 C82 H82 102.4 . . ?
Al4 C82 H82 102.4 . . ?
Si13 C83 H83A 109.5 . . ?
Si13 C83 H83B 109.5 . . ?
Si13 C83 H83C 109.5 . . ?
H83A C83 H83B 109.5 . . ?
H83A C83 H83C 109.5 . . ?
H83B C83 H83C 109.5 . . ?
Si13 C84 H84A 109.5 . . ?
Si13 C84 H84B 109.5 . . ?
Si13 C84 H84C 109.5 . . ?
H84A C84 H84B 109.5 . . ?
H84A C84 H84C 109.5 . . ?
H84B C84 H84C 109.5 . . ?
Si13 C85 H85A 109.5 . . ?
Si13 C85 H85B 109.5 . . ?
Si13 C85 H85C 109.5 . . ?
H85A C85 H85B 109.5 . . ?
H85A C85 H85C 109.5 . . ?
H85B C85 H85C 109.5 . . ?
Si14 C86 H86A 109.5 . . ?
Si14 C86 H86B 109.5 . . ?
Si14 C86 H86C 109.5 . . ?
H86A C86 H86B 109.5 . . ?
H86A C86 H86C 109.5 . . ?
H86B C86 H86C 109.5 . . ?
Si14 C87 H87A 109.5 . . ?
Si14 C87 H87B 109.5 . . ?
Si14 C87 H87C 109.5 . . ?
H87A C87 H87B 109.5 . . ?
H87A C87 H87C 109.5 . . ?
H87B C87 H87C 109.5 . . ?
Si14 C88 H88A 109.5 . . ?
Si14 C88 H88B 109.5 . . ?
Si14 C88 H88C 109.5 . . ?
H88A C88 H88B 109.5 . . ?
H88A C88 H88C 109.5 . . ?
H88B C88 H88C 109.5 . . ?
Si15 C89 Al4 111.8(2) . . ?
Si15 C89 H89 105.3 . . ?
Si16 C89 Si15 116.0(2) . . ?
Si16 C89 Al4 112.1(2) . . ?
Si16 C89 H89 105.3 . . ?
Al4 C89 H89 105.3 . . ?
Si15 C90 H90A 109.5 . . ?
Si15 C90 H90B 109.5 . . ?
Si15 C90 H90C 109.5 . . ?
H90A C90 H90B 109.5 . . ?
H90A C90 H90C 109.5 . . ?
H90B C90 H90C 109.5 . . ?
Si15 C91 H91A 109.5 . . ?
Si15 C91 H91B 109.5 . . ?
Si15 C91 H91C 109.5 . . ?
H91A C91 H91B 109.5 . . ?
H91A C91 H91C 109.5 . . ?
H91B C91 H91C 109.5 . . ?
Si15 C92 H92A 109.5 . . ?
Si15 C92 H92B 109.5 . . ?
Si15 C92 H92C 109.5 . . ?
H92A C92 H92B 109.5 . . ?
H92A C92 H92C 109.5 . . ?
H92B C92 H92C 109.5 . . ?
Si16 C93 H93A 109.5 . . ?
Si16 C93 H93B 109.5 . . ?
Si16 C93 H93C 109.5 . . ?
H93A C93 H93B 109.5 . . ?
H93A C93 H93C 109.5 . . ?
H93B C93 H93C 109.5 . . ?
Si16 C94 H94A 109.5 . . ?
Si16 C94 H94B 109.5 . . ?
Si16 C94 H94C 109.5 . . ?
H94A C94 H94B 109.5 . . ?
H94A C94 H94C 109.5 . . ?
H94B C94 H94C 109.5 . . ?
Si16 C95 H95A 109.5 . . ?
Si16 C95 H95B 109.5 . . ?
Si16 C95 H95C 109.5 . . ?
H95A C95 H95B 109.5 . . ?
H95A C95 H95C 109.5 . . ?
H95B C95 H95C 109.5 . . ?
C97 C96 C19 176.6(4) . . ?
C96 C97 Al5 176.7(4) . . ?
Si17 C98 Al5 113.0(2) . . ?
Si17 C98 H98 105.2 . . ?
Si18 C98 Si17 118.5(2) . . ?
Si18 C98 Al5 108.40(19) . . ?
Si18 C98 H98 105.2 . . ?
Al5 C98 H98 105.2 . . ?
Si17 C99 H99A 109.5 . . ?
Si17 C99 H99B 109.5 . . ?
Si17 C99 H99C 109.5 . . ?
H99A C99 H99B 109.5 . . ?
H99A C99 H99C 109.5 . . ?
H99B C99 H99C 109.5 . . ?
Si17 C100 H10A 109.5 . . ?
Si17 C100 H10B 109.5 . . ?
Si17 C100 H10C 109.5 . . ?
H10A C100 H10B 109.5 . . ?
H10A C100 H10C 109.5 . . ?
H10B C100 H10C 109.5 . . ?
Si17 C101 H10D 109.5 . . ?
Si17 C101 H10E 109.5 . . ?
Si17 C101 H10F 109.5 . . ?
H10D C101 H10E 109.5 . . ?
H10D C101 H10F 109.5 . . ?
H10E C101 H10F 109.5 . . ?
Si18 C102 H10G 109.5 . . ?
Si18 C102 H10H 109.5 . . ?
Si18 C102 H10I 109.5 . . ?
H10G C102 H10H 109.5 . . ?
H10G C102 H10I 109.5 . . ?
H10H C102 H10I 109.5 . . ?
Si18 C103 H10J 109.5 . . ?
Si18 C103 H10K 109.5 . . ?
Si18 C103 H10L 109.5 . . ?
H10J C103 H10K 109.5 . . ?
H10J C103 H10L 109.5 . . ?
H10K C103 H10L 109.5 . . ?
Si18 C104 H10M 109.5 . . ?
Si18 C104 H10N 109.5 . . ?
Si18 C104 H10O 109.5 . . ?
H10M C104 H10N 109.5 . . ?
H10M C104 H10O 109.5 . . ?
H10N C104 H10O 109.5 . . ?
Si19 C105 Si20 118.2(2) . . ?
Si19 C105 Al5 112.29(18) . . ?
Si19 C105 H105 106.9 . . ?
Si20 C105 Al5 104.96(17) . . ?
Si20 C105 H105 106.9 . . ?
Al5 C105 H105 106.9 . . ?
Si19 C106 H10P 109.5 . . ?
Si19 C106 H10Q 109.5 . . ?
Si19 C106 H10R 109.5 . . ?
H10P C106 H10Q 109.5 . . ?
H10P C106 H10R 109.5 . . ?
H10Q C106 H10R 109.5 . . ?
Si19 C107 H10S 109.5 . . ?
Si19 C107 H10T 109.5 . . ?
Si19 C107 H10U 109.5 . . ?
H10S C107 H10T 109.5 . . ?
H10S C107 H10U 109.5 . . ?
H10T C107 H10U 109.5 . . ?
Si19 C108 H10V 109.5 . . ?
Si19 C108 H10W 109.5 . . ?
Si19 C108 H10X 109.5 . . ?
H10V C108 H10W 109.5 . . ?
H10V C108 H10X 109.5 . . ?
H10W C108 H10X 109.5 . . ?
Si20 C109 H10Y 109.5 . . ?
Si20 C109 H 109.5 . . ?
Si20 C109 HA 109.5 . . ?
H10Y C109 H 109.5 . . ?
H10Y C109 HA 109.5 . . ?
H C109 HA 109.5 . . ?
Si20 C110 H11A 109.5 . . ?
Si20 C110 H11B 109.5 . . ?
Si20 C110 H11C 109.5 . . ?
H11A C110 H11B 109.5 . . ?
H11A C110 H11C 109.5 . . ?
H11B C110 H11C 109.5 . . ?
Si20 C111 H11D 109.5 . . ?
Si20 C111 H11E 109.5 . . ?
Si20 C111 H11F 109.5 . . ?
H11D C111 H11E 109.5 . . ?
H11D C111 H11F 109.5 . . ?
H11E C111 H11F 109.5 . . ?
C113 C112 C20 174.1(4) . . ?
C112 C113 Al6 170.7(4) . . ?
Si21 C114 Si22 116.7(2) . . ?
Si21 C114 Al6 104.9(2) . . ?
Si21 C114 H114 105.2 . . ?
Si22 C114 Al6 118.4(2) . . ?
Si22 C114 H114 105.2 . . ?
Al6 C114 H114 105.2 . . ?
Si21 C115 H11G 109.5 . . ?
Si21 C115 H11H 109.5 . . ?
Si21 C115 H11I 109.5 . . ?
H11G C115 H11H 109.5 . . ?
H11G C115 H11I 109.5 . . ?
H11H C115 H11I 109.5 . . ?
Si21 C116 H11J 109.5 . . ?
Si21 C116 H11K 109.5 . . ?
Si21 C116 H11L 109.5 . . ?
H11J C116 H11K 109.5 . . ?
H11J C116 H11L 109.5 . . ?
H11K C116 H11L 109.5 . . ?
Si21 C117 H11M 109.5 . . ?
Si21 C117 H11N 109.5 . . ?
Si21 C117 H11O 109.5 . . ?
H11M C117 H11N 109.5 . . ?
H11M C117 H11O 109.5 . . ?
H11N C117 H11O 109.5 . . ?
Si22 C118 H11P 109.5 . . ?
Si22 C118 H11Q 109.5 . . ?
Si22 C118 H11R 109.5 . . ?
H11P C118 H11Q 109.5 . . ?
H11P C118 H11R 109.5 . . ?
H11Q C118 H11R 109.5 . . ?
Si22 C119 H11S 109.5 . . ?
Si22 C119 H11T 109.5 . . ?
Si22 C119 H11U 109.5 . . ?
H11S C119 H11T 109.5 . . ?
H11S C119 H11U 109.5 . . ?
H11T C119 H11U 109.5 . . ?
Si22 C120 H12A 109.5 . . ?
Si22 C120 H12B 109.5 . . ?
Si22 C120 H12C 109.5 . . ?
H12A C120 H12B 109.5 . . ?
H12A C120 H12C 109.5 . . ?
H12B C120 H12C 109.5 . . ?
Si23 C121 Al6 103.7(2) . . ?
Si23 C121 H121 105.6 . . ?
Si24 C121 Si23 116.4(2) . . ?
Si24 C121 Al6 118.9(2) . . ?
Si24 C121 H121 105.6 . . ?
Al6 C121 H121 105.6 . . ?
Si23 C122 H12D 109.5 . . ?
Si23 C122 H12E 109.5 . . ?
Si23 C122 H12F 109.5 . . ?
H12D C122 H12E 109.5 . . ?
H12D C122 H12F 109.5 . . ?
H12E C122 H12F 109.5 . . ?
Si23 C123 H12G 109.5 . . ?
Si23 C123 H12H 109.5 . . ?
Si23 C123 H12I 109.5 . . ?
H12G C123 H12H 109.5 . . ?
H12G C123 H12I 109.5 . . ?
H12H C123 H12I 109.5 . . ?
Si23 C124 H12J 109.5 . . ?
Si23 C124 H12K 109.5 . . ?
Si23 C124 H12L 109.5 . . ?
H12J C124 H12K 109.5 . . ?
H12J C124 H12L 109.5 . . ?
H12K C124 H12L 109.5 . . ?
Si24 C125 H12M 109.5 . . ?
Si24 C125 H12N 109.5 . . ?
Si24 C125 H12O 109.5 . . ?
H12M C125 H12N 109.5 . . ?
H12M C125 H12O 109.5 . . ?
H12N C125 H12O 109.5 . . ?
Si24 C126 H12P 109.5 . . ?
Si24 C126 H12Q 109.5 . . ?
Si24 C126 H12R 109.5 . . ?
H12P C126 H12Q 109.5 . . ?
H12P C126 H12R 109.5 . . ?
H12Q C126 H12R 109.5 . . ?
Si24 C127 H12S 109.5 . . ?
Si24 C127 H12T 109.5 . . ?
Si24 C127 H12U 109.5 . . ?
H12S C127 H12T 109.5 . . ?
H12S C127 H12U 109.5 . . ?
H12T C127 H12U 109.5 . . ?
Si1B C153 H15A 109.5 . . ?
Si1B C153 H15B 109.5 . . ?
Si1B C153 H15C 109.5 . . ?
H15A C153 H15B 109.5 . . ?
H15A C153 H15C 109.5 . . ?
H15B C153 H15C 109.5 . . ?
H12V C128 H12W 109.5 . . ?
H12V C128 H12X 109.5 . . ?
H12W C128 H12X 109.5 . . ?
C129 C128 H12V 109.5 . . ?
C129 C128 H12W 109.5 . . ?
C129 C128 H12X 109.5 . . ?
C128 C129 H12Y 108.8 . . ?
C128 C129 HB 108.8 . . ?
C128 C129 C130 113.8(10) . . ?
H12Y C129 HB 107.7 . . ?
C130 C129 H12Y 108.8 . . ?
C130 C129 HB 108.8 . . ?
C129 C130 H13A 109.5 . . ?
C129 C130 H13B 109.5 . . ?
H13A C130 H13B 108.1 . . ?
C131 C130 C129 110.7(11) . . ?
C131 C130 H13A 109.5 . . ?
C131 C130 H13B 109.5 . . ?
C130 C131 H13C 108.2 . . ?
C130 C131 H13D 108.2 . . ?
C130 C131 C132 116.2(9) . . ?
H13C C131 H13D 107.4 . . ?
C132 C131 H13C 108.2 . . ?
C132 C131 H13D 108.2 . . ?
C131 C132 H13E 108.4 . . ?
C131 C132 H13F 108.4 . . ?
H13E C132 H13F 107.4 . . ?
C133 C132 C131 115.7(10) . . ?
C133 C132 H13E 108.4 . . ?
C133 C132 H13F 108.4 . . ?
C132 C133 H13G 109.5 . . ?
C132 C133 H13H 109.5 . . ?
C132 C133 H13I 109.5 . . ?
H13G C133 H13H 109.5 . . ?
H13G C133 H13I 109.5 . . ?
H13H C133 H13I 109.5 . . ?
H13J C134 H13K 109.5 . . ?
H13J C134 H13L 109.5 . . ?
H13K C134 H13L 109.5 . . ?
C135 C134 H13J 109.5 . . ?
C135 C134 H13K 109.5 . . ?
C135 C134 H13L 109.5 . . ?
C134 C135 H13M 107.1 . . ?
C134 C135 H13N 107.1 . . ?
C134 C135 C136 120.7(14) . . ?
H13M C135 H13N 106.8 . . ?
C136 C135 H13M 107.1 . . ?
C136 C135 H13N 107.1 . . ?
C135 C136 H13O 107.1 . . ?
C135 C136 H13P 107.1 . . ?
C135 C136 C137 120.8(13) . . ?
H13O C136 H13P 106.8 . . ?
C137 C136 H13O 107.1 . . ?
C137 C136 H13P 107.1 . . ?
C136 C137 H13Q 107.8 . . ?
C136 C137 H13R 107.8 . . ?
H13Q C137 H13R 107.2 . . ?
C138 C137 C136 117.9(15) . . ?
C138 C137 H13Q 107.8 . . ?
C138 C137 H13R 107.8 . . ?
C137 C138 H13S 109.2 . . ?
C137 C138 H13T 109.2 . . ?
C137 C138 C139 112.3(15) . . ?
H13S C138 H13T 107.9 . . ?
C139 C138 H13S 109.2 . . ?
C139 C138 H13T 109.2 . . ?
C138 C139 H13U 109.5 . . ?
C138 C139 H13V 109.5 . . ?
C138 C139 H13W 109.5 . . ?
H13U C139 H13V 109.5 . . ?
H13U C139 H13W 109.5 . . ?
H13V C139 H13W 109.5 . . ?
H14A C140 H14B 109.5 . . ?
H14A C140 H14C 109.5 . . ?
H14B C140 H14C 109.5 . . ?
C141 C140 H14A 109.5 . . ?
C141 C140 H14B 109.5 . . ?
C141 C140 H14C 109.5 . . ?
C140 C141 H14D 106.4 . . ?
C140 C141 H14E 106.4 . . ?
C140 C141 C142 124(2) . . ?
H14D C141 H14E 106.5 . . ?
C142 C141 H14D 106.4 . . ?
C142 C141 H14E 106.4 . . ?
C141 C142 H14F 110.9 . . ?
C141 C142 H14G 110.9 . . ?
H14F C142 H14G 108.9 . . ?
C143 C142 C141 104(2) . . ?
C143 C142 H14F 110.9 . . ?
C143 C142 H14G 110.9 . . ?
C142 C143 H14H 109.0 . . ?
C142 C143 H14I 109.0 . . ?
C142 C143 C144 113(2) . . ?
H14H C143 H14I 107.8 . . ?
C144 C143 H14H 109.0 . . ?
C144 C143 H14I 109.0 . . ?
C143 C144 H14J 108.0 . . ?
C143 C144 H14K 108.0 . . ?
H14J C144 H14K 107.2 . . ?
C145 C144 C143 117(2) . . ?
C145 C144 H14J 108.0 . . ?
C145 C144 H14K 108.0 . . ?
C144 C145 H14L 109.5 . . ?
C144 C145 H14M 109.5 . . ?
C144 C145 H14N 109.5 . . ?
H14L C145 H14M 109.5 . . ?
H14L C145 H14N 109.5 . . ?
H14M C145 H14N 109.5 . . ?

loop_
_geom_bond_atom_site_label_1
_geom_bond_atom_site_label_2
_geom_bond_distance
_geom_bond_site_symmetry_2
_geom_bond_publ_flag
Si1A C34 1.839(5) . ?
Si1A C35A 1.881(8) . ?
Si1A C36A 1.93(2) . ?
Si1A C37A 1.883(17) . ?
Si1B C34 2.059(6) . ?
Si1B C35B 1.85(3) . ?
Si1B C36B 1.837(16) . ?
Si1B C153 1.91(4) . ?
Si2A C34 1.815(8) . ?
Si2A C38A 1.857(10) . ?
Si2A C39A 1.91(2) . ?
Si2A C40A 1.886(9) . ?
Si2B C34 1.888(11) . ?
Si2B C38B 1.859(17) . ?
Si2B C39B 1.78(4) . ?
Si2B C40B 1.904(14) . ?
Si3A C41 1.909(5) . ?
Si3A C42A 1.874(11) . ?
Si3A C43A 1.820(15) . ?
Si3A C44A 1.890(13) . ?
Si3B C41 1.829(6) . ?
Si3B C42B 1.885(15) . ?
Si3B C43B 1.86(2) . ?
Si3B C44B 1.855(15) . ?
Si4A C41 1.852(5) . ?
Si4A C45A 1.848(13) . ?
Si4A C46A 1.847(8) . ?
Si4A C47A 1.836(13) . ?
Si4B C41 1.781(6) . ?
Si4B C45B 1.872(18) . ?
Si4B C46B 1.87(2) . ?
Si4B C47B 1.84(2) . ?
Si5 C50 1.869(4) . ?
Si5 C51 1.873(5) . ?
Si5 C52 1.873(6) . ?
Si5 C53 1.854(7) . ?
Si6 C50 1.857(4) . ?
Si6 C54 1.869(5) . ?
Si6 C55 1.868(5) . ?
Si6 C56 1.866(5) . ?
Si7A C57 1.927(6) . ?
Si7A C58A 1.866(14) . ?
Si7A C59A 1.866(13) . ?
Si7A C60A 1.870(11) . ?
Si7B C57 1.789(10) . ?
Si7B C58B 1.89(3) . ?
Si7B C59B 1.845(19) . ?
Si7B C60B 1.890(16) . ?
Si8A C57 1.751(6) . ?
Si8A C61A 1.872(14) . ?
Si8A C62A 1.885(9) . ?
Si8A C63A 1.871(10) . ?
Si8B C57 2.104(8) . ?
Si8B C61B 1.87(2) . ?
Si8B C62B 1.865(15) . ?
Si8B C63B 1.852(19) . ?
Si9A C66 1.803(8) . ?
Si9A C67A 1.878(14) . ?
Si9A C68A 1.879(16) . ?
Si9A C69A 1.896(11) . ?
Si9B C66 2.104(12) . ?
Si9B C67B 1.81(3) . ?
Si9B C68B 1.88(3) . ?
Si9B C69B 1.90(2) . ?
Si10 C66 1.863(6) . ?
Si10 C70 1.870(6) . ?
Si10 C71 1.877(6) . ?
Si10 C72 1.874(5) . ?
Si11 C73 1.871(4) . ?
Si11 C74 1.868(5) . ?
Si11 C75 1.887(5) . ?
Si11 C76 1.874(5) . ?
Si12 C73 1.868(5) . ?
Si12 C77 1.869(5) . ?
Si12 C78 1.876(5) . ?
Si12 C79 1.871(5) . ?
Si13 C82 1.871(4) . ?
Si13 C83 1.867(5) . ?
Si13 C84 1.873(4) . ?
Si13 C85 1.862(5) . ?
Si14 C82 1.875(4) . ?
Si14 C86 1.875(4) . ?
Si14 C87 1.871(4) . ?
Si14 C88 1.874(4) . ?
Si15 C89 1.879(4) . ?
Si15 C90 1.867(5) . ?
Si15 C91 1.877(5) . ?
Si15 C92 1.866(4) . ?
Si16 C89 1.879(4) . ?
Si16 C93 1.873(4) . ?
Si16 C94 1.876(4) . ?
Si16 C95 1.870(4) . ?
Si17 C98 1.876(4) . ?
Si17 C99 1.872(5) . ?
Si17 C100 1.866(5) . ?
Si17 C101 1.875(5) . ?
Si18 C98 1.873(4) . ?
Si18 C102 1.872(5) . ?
Si18 C103 1.867(5) . ?
Si18 C104 1.862(5) . ?
Si19 C105 1.866(4) . ?
Si19 C106 1.884(5) . ?
Si19 C107 1.871(4) . ?
Si19 C108 1.870(4) . ?
Si20 C105 1.873(4) . ?
Si20 C109 1.881(4) . ?
Si20 C110 1.872(4) . ?
Si20 C111 1.869(5) . ?
Si21 C114 1.866(5) . ?
Si21 C115 1.867(5) . ?
Si21 C116 1.876(5) . ?
Si21 C117 1.866(5) . ?
Si22 C114 1.871(4) . ?
Si22 C118 1.875(5) . ?
Si22 C119 1.869(5) . ?
Si22 C120 1.879(6) . ?
Si23 C121 1.880(4) . ?
Si23 C122 1.881(5) . ?
Si23 C123 1.871(5) . ?
Si23 C124 1.867(5) . ?
Si24 C121 1.872(4) . ?
Si24 C125 1.876(5) . ?
Si24 C126 1.864(5) . ?
Si24 C127 1.874(5) . ?
Al1 C33 1.903(5) . ?
Al1 C34 1.932(4) . ?
Al1 C41 1.945(5) . ?
Al2 C49 1.918(4) . ?
Al2 C50 1.939(4) . ?
Al2 C57 1.945(4) . ?
Al3 C65 1.922(4) . ?
Al3 C66 1.946(5) . ?
Al3 C73 1.943(4) . ?
Al4 C81 1.924(4) . ?
Al4 C82 1.949(4) . ?
Al4 C89 1.946(4) . ?
Al5 C97 1.929(4) . ?
Al5 C98 1.954(4) . ?
Al5 C105 1.957(4) . ?
Al6 C113 1.934(4) . ?
Al6 C114 1.946(4) . ?
Al6 C121 1.941(4) . ?
C1 H1 1.0000 . ?
C1 C2 1.568(5) . ?
C1 C9 1.574(5) . ?
C1 C16 1.570(5) . ?
C2 C3 1.520(6) . ?
C2 C22 1.526(5) . ?
C2 C23 1.534(6) . ?
C3 C4 1.393(6) . ?
C3 C8 1.396(5) . ?
C4 H4 0.9500 . ?
C4 C5 1.386(6) . ?
C5 C6 1.427(6) . ?
C5 C32 1.444(6) . ?
C6 C7 1.399(6) . ?
C6 C48 1.435(6) . ?
C7 H7 0.9500 . ?
C7 C8 1.384(6) . ?
C8 C9 1.517(5) . ?
C9 C10 1.523(5) . ?
C9 C26 1.547(5) . ?
C10 C11 1.383(5) . ?
C10 C15 1.396(5) . ?
C11 H11 0.9500 . ?
C11 C12 1.409(5) . ?
C12 C13 1.414(5) . ?
C12 C64 1.437(5) . ?
C13 C14 1.397(5) . ?
C13 C80 1.441(5) . ?
C14 H14 0.9500 . ?
C14 C15 1.383(5) . ?
C15 C16 1.505(5) . ?
C16 C17 1.527(5) . ?
C16 C29 1.538(5) . ?
C17 C18 1.385(5) . ?
C17 C22 1.385(5) . ?
C18 H18 0.9500 . ?
C18 C19 1.404(5) . ?
C19 C20 1.411(5) . ?
C19 C96 1.441(5) . ?
C20 C21 1.401(5) . ?
C20 C112 1.443(5) . ?
C21 H21 0.9500 . ?
C21 C22 1.395(5) . ?
C23 H23A 0.9900 . ?
C23 H23B 0.9900 . ?
C23 H23C 0.9900 . ?
C23 H23D 0.9900 . ?
C23 C24A 1.449(7) . ?
C23 C24B 1.398(14) . ?
C24A H24A 0.9900 . ?
C24A H24B 0.9900 . ?
C24A C25A 1.547(9) . ?
C24B H24C 0.9900 . ?
C24B H24D 0.9900 . ?
C24B C25B 1.63(2) . ?
C25A H25A 0.9800 . ?
C25A H25B 0.9800 . ?
C25A H25C 0.9800 . ?
C25B H25D 0.9800 . ?
C25B H25E 0.9800 . ?
C25B H25F 0.9800 . ?
C26 H26A 0.9900 . ?
C26 H26B 0.9900 . ?
C26 C27 1.482(6) . ?
C27 H27A 0.9900 . ?
C27 H27B 0.9900 . ?
C27 C28 1.543(7) . ?
C28 H28A 0.9800 . ?
C28 H28B 0.9800 . ?
C28 H28C 0.9800 . ?
C29 H29A 0.9900 . ?
C29 H29B 0.9900 . ?
C29 C30 1.531(5) . ?
C30 H30A 0.9900 . ?
C30 H30B 0.9900 . ?
C30 C31 1.510(6) . ?
C31 H31A 0.9800 . ?
C31 H31B 0.9800 . ?
C31 H31C 0.9800 . ?
C32 C33 1.199(6) . ?
C34 H34 1.0000 . ?
C34 H34A 1.0000 . ?
C35A H35A 0.9800 . ?
C35A H35B 0.9800 . ?
C35A H35C 0.9800 . ?
C35B H35D 0.9800 . ?
C35B H35E 0.9800 . ?
C35B H35F 0.9800 . ?
C36A H36A 0.9800 . ?
C36A H36B 0.9800 . ?
C36A H36C 0.9800 . ?
C36B H36D 0.9800 . ?
C36B H36E 0.9800 . ?
C36B H36F 0.9800 . ?
C37A H37A 0.9800 . ?
C37A H37B 0.9800 . ?
C37A H37C 0.9800 . ?
C38A H38A 0.9800 . ?
C38A H38B 0.9800 . ?
C38A H38C 0.9800 . ?
C38B H38D 0.9800 . ?
C38B H38E 0.9800 . ?
C38B H38F 0.9800 . ?
C39A H39A 0.9800 . ?
C39A H39B 0.9800 . ?
C39A H39C 0.9800 . ?
C39B H39D 0.9800 . ?
C39B H39E 0.9800 . ?
C39B H39F 0.9800 . ?
C40A H40A 0.9800 . ?
C40A H40B 0.9800 . ?
C40A H40C 0.9800 . ?
C40B H40D 0.9800 . ?
C40B H40E 0.9800 . ?
C40B H40F 0.9800 . ?
C41 H41 1.0000 . ?
C41 H41A 1.0000 . ?
C42A H42A 0.9800 . ?
C42A H42B 0.9800 . ?
C42A H42C 0.9800 . ?
C42B H42D 0.9800 . ?
C42B H42E 0.9800 . ?
C42B H42F 0.9800 . ?
C43A H43A 0.9800 . ?
C43A H43B 0.9800 . ?
C43A H43C 0.9800 . ?
C43B H43D 0.9800 . ?
C43B H43E 0.9800 . ?
C43B H43F 0.9800 . ?
C44A H44A 0.9800 . ?
C44A H44B 0.9800 . ?
C44A H44C 0.9800 . ?
C44B H44D 0.9800 . ?
C44B H44E 0.9800 . ?
C44B H44F 0.9800 . ?
C45A H45A 0.9800 . ?
C45A H45B 0.9800 . ?
C45A H45C 0.9800 . ?
C45B H45D 0.9800 . ?
C45B H45E 0.9800 . ?
C45B H45F 0.9800 . ?
C46A H46A 0.9800 . ?
C46A H46B 0.9800 . ?
C46A H46C 0.9800 . ?
C46B H46D 0.9800 . ?
C46B H46E 0.9800 . ?
C46B H46F 0.9800 . ?
C47A H47A 0.9800 . ?
C47A H47B 0.9800 . ?
C47A H47C 0.9800 . ?
C47B H47D 0.9800 . ?
C47B H47E 0.9800 . ?
C47B H47F 0.9800 . ?
C48 C49 1.211(6) . ?
C50 H50 1.0000 . ?
C51 H51A 0.9800 . ?
C51 H51B 0.9800 . ?
C51 H51C 0.9800 . ?
C52 H52A 0.9800 . ?
C52 H52B 0.9800 . ?
C52 H52C 0.9800 . ?
C53 H53A 0.9800 . ?
C53 H53B 0.9800 . ?
C53 H53C 0.9800 . ?
C54 H54A 0.9800 . ?
C54 H54B 0.9800 . ?
C54 H54C 0.9800 . ?
C55 H55A 0.9800 . ?
C55 H55B 0.9800 . ?
C55 H55C 0.9800 . ?
C56 H56A 0.9800 . ?
C56 H56B 0.9800 . ?
C56 H56C 0.9800 . ?
C57 H57 1.0000 . ?
C57 H57A 1.0000 . ?
C58A H58A 0.9800 . ?
C58A H58B 0.9800 . ?
C58A H58C 0.9800 . ?
C58B H58D 0.9800 . ?
C58B H58E 0.9800 . ?
C58B H58F 0.9800 . ?
C59A H59A 0.9800 . ?
C59A H59B 0.9800 . ?
C59A H59C 0.9800 . ?
C59B H59D 0.9800 . ?
C59B H59E 0.9800 . ?
C59B H59F 0.9800 . ?
C60A H60A 0.9800 . ?
C60A H60B 0.9800 . ?
C60A H60C 0.9800 . ?
C60B H60D 0.9800 . ?
C60B H60E 0.9800 . ?
C60B H60F 0.9800 . ?
C61A H61A 0.9800 . ?
C61A H61B 0.9800 . ?
C61A H61C 0.9800 . ?
C61B H61D 0.9800 . ?
C61B H61E 0.9800 . ?
C61B H61F 0.9800 . ?
C62A H62A 0.9800 . ?
C62A H62B 0.9800 . ?
C62A H62C 0.9800 . ?
C62B H62D 0.9800 . ?
C62B H62E 0.9800 . ?
C62B H62F 0.9800 . ?
C63A H63A 0.9800 . ?
C63A H63B 0.9800 . ?
C63A H63C 0.9800 . ?
C63B H63D 0.9800 . ?
C63B H63E 0.9800 . ?
C63B H63F 0.9800 . ?
C64 C65 1.203(5) . ?
C66 H66 1.0000 . ?
C66 H66A 1.0000 . ?
C67A H67A 0.9800 . ?
C67A H67B 0.9800 . ?
C67A H67C 0.9800 . ?
C67B H67D 0.9800 . ?
C67B H67E 0.9800 . ?
C67B H67F 0.9800 . ?
C68A H68A 0.9800 . ?
C68A H68B 0.9800 . ?
C68A H68C 0.9800 . ?
C68B H68D 0.9800 . ?
C68B H68E 0.9800 . ?
C68B H68F 0.9800 . ?
C69A H69A 0.9800 . ?
C69A H69B 0.9800 . ?
C69A H69C 0.9800 . ?
C69B H69D 0.9800 . ?
C69B H69E 0.9800 . ?
C69B H69F 0.9800 . ?
C70 H70A 0.9800 . ?
C70 H70B 0.9800 . ?
C70 H70C 0.9800 . ?
C71 H71A 0.9800 . ?
C71 H71B 0.9800 . ?
C71 H71C 0.9800 . ?
C72 H72A 0.9800 . ?
C72 H72B 0.9800 . ?
C72 H72C 0.9800 . ?
C73 H73 1.0000 . ?
C74 H74A 0.9800 . ?
C74 H74B 0.9800 . ?
C74 H74C 0.9800 . ?
C75 H75A 0.9800 . ?
C75 H75B 0.9800 . ?
C75 H75C 0.9800 . ?
C76 H76A 0.9800 . ?
C76 H76B 0.9800 . ?
C76 H76C 0.9800 . ?
C77 H77A 0.9800 . ?
C77 H77B 0.9800 . ?
C77 H77C 0.9800 . ?
C78 H78A 0.9800 . ?
C78 H78B 0.9800 . ?
C78 H78C 0.9800 . ?
C79 H79A 0.9800 . ?
C79 H79B 0.9800 . ?
C79 H79C 0.9800 . ?
C80 C81 1.205(5) . ?
C82 H82 1.0000 . ?
C83 H83A 0.9800 . ?
C83 H83B 0.9800 . ?
C83 H83C 0.9800 . ?
C84 H84A 0.9800 . ?
C84 H84B 0.9800 . ?
C84 H84C 0.9800 . ?
C85 H85A 0.9800 . ?
C85 H85B 0.9800 . ?
C85 H85C 0.9800 . ?
C86 H86A 0.9800 . ?
C86 H86B 0.9800 . ?
C86 H86C 0.9800 . ?
C87 H87A 0.9800 . ?
C87 H87B 0.9800 . ?
C87 H87C 0.9800 . ?
C88 H88A 0.9800 . ?
C88 H88B 0.9800 . ?
C88 H88C 0.9800 . ?
C89 H89 1.0000 . ?
C90 H90A 0.9800 . ?
C90 H90B 0.9800 . ?
C90 H90C 0.9800 . ?
C91 H91A 0.9800 . ?
C91 H91B 0.9800 . ?
C91 H91C 0.9800 . ?
C92 H92A 0.9800 . ?
C92 H92B 0.9800 . ?
C92 H92C 0.9800 . ?
C93 H93A 0.9800 . ?
C93 H93B 0.9800 . ?
C93 H93C 0.9800 . ?
C94 H94A 0.9800 . ?
C94 H94B 0.9800 . ?
C94 H94C 0.9800 . ?
C95 H95A 0.9800 . ?
C95 H95B 0.9800 . ?
C95 H95C 0.9800 . ?
C96 C97 1.202(5) . ?
C98 H98 1.0000 . ?
C99 H99A 0.9800 . ?
C99 H99B 0.9800 . ?
C99 H99C 0.9800 . ?
C100 H10A 0.9800 . ?
C100 H10B 0.9800 . ?
C100 H10C 0.9800 . ?
C101 H10D 0.9800 . ?
C101 H10E 0.9800 . ?
C101 H10F 0.9800 . ?
C102 H10G 0.9800 . ?
C102 H10H 0.9800 . ?
C102 H10I 0.9800 . ?
C103 H10J 0.9800 . ?
C103 H10K 0.9800 . ?
C103 H10L 0.9800 . ?
C104 H10M 0.9800 . ?
C104 H10N 0.9800 . ?
C104 H10O 0.9800 . ?
C105 H105 1.0000 . ?
C106 H10P 0.9800 . ?
C106 H10Q 0.9800 . ?
C106 H10R 0.9800 . ?
C107 H10S 0.9800 . ?
C107 H10T 0.9800 . ?
C107 H10U 0.9800 . ?
C108 H10V 0.9800 . ?
C108 H10W 0.9800 . ?
C108 H10X 0.9800 . ?
C109 H10Y 0.9800 . ?
C109 H 0.9800 . ?
C109 HA 0.9800 . ?
C110 H11A 0.9800 . ?
C110 H11B 0.9800 . ?
C110 H11C 0.9800 . ?
C111 H11D 0.9800 . ?
C111 H11E 0.9800 . ?
C111 H11F 0.9800 . ?
C112 C113 1.210(5) . ?
C114 H114 1.0000 . ?
C115 H11G 0.9800 . ?
C115 H11H 0.9800 . ?
C115 H11I 0.9800 . ?
C116 H11J 0.9800 . ?
C116 H11K 0.9800 . ?
C116 H11L 0.9800 . ?
C117 H11M 0.9800 . ?
C117 H11N 0.9800 . ?
C117 H11O 0.9800 . ?
C118 H11P 0.9800 . ?
C118 H11Q 0.9800 . ?
C118 H11R 0.9800 . ?
C119 H11S 0.9800 . ?
C119 H11T 0.9800 . ?
C119 H11U 0.9800 . ?
C120 H12A 0.9800 . ?
C120 H12B 0.9800 . ?
C120 H12C 0.9800 . ?
C121 H121 1.0000 . ?
C122 H12D 0.9800 . ?
C122 H12E 0.9800 . ?
C122 H12F 0.9800 . ?
C123 H12G 0.9800 . ?
C123 H12H 0.9800 . ?
C123 H12I 0.9800 . ?
C124 H12J 0.9800 . ?
C124 H12K 0.9800 . ?
C124 H12L 0.9800 . ?
C125 H12M 0.9800 . ?
C125 H12N 0.9800 . ?
C125 H12O 0.9800 . ?
C126 H12P 0.9800 . ?
C126 H12Q 0.9800 . ?
C126 H12R 0.9800 . ?
C127 H12S 0.9800 . ?
C127 H12T 0.9800 . ?
C127 H12U 0.9800 . ?
C153 H15A 0.9800 . ?
C153 H15B 0.9800 . ?
C153 H15C 0.9800 . ?
C128 H12V 0.9800 . ?
C128 H12W 0.9800 . ?
C128 H12X 0.9800 . ?
C128 C129 1.327(12) . ?
C129 H12Y 0.9900 . ?
C129 HB 0.9900 . ?
C129 C130 1.580(13) . ?
C130 H13A 0.9900 . ?
C130 H13B 0.9900 . ?
C130 C131 1.484(14) . ?
C131 H13C 0.9900 . ?
C131 H13D 0.9900 . ?
C131 C132 1.528(13) . ?
C132 H13E 0.9900 . ?
C132 H13F 0.9900 . ?
C132 C133 1.476(12) . ?
C133 H13G 0.9800 . ?
C133 H13H 0.9800 . ?
C133 H13I 0.9800 . ?
C134 H13J 0.9800 . ?
C134 H13K 0.9800 . ?
C134 H13L 0.9800 . ?
C134 C135 1.381(14) . ?
C135 H13M 0.9900 . ?
C135 H13N 0.9900 . ?
C135 C136 1.484(16) . ?
C136 H13O 0.9900 . ?
C136 H13P 0.9900 . ?
C136 C137 1.585(17) . ?
C137 H13Q 0.9900 . ?
C137 H13R 0.9900 . ?
C137 C138 1.464(16) . ?
C138 H13S 0.9900 . ?
C138 H13T 0.9900 . ?
C138 C139 1.630(19) . ?
C139 H13U 0.9800 . ?
C139 H13V 0.9800 . ?
C139 H13W 0.9800 . ?
C140 H14A 0.9800 . ?
C140 H14B 0.9800 . ?
C140 H14C 0.9800 . ?
C140 C141 1.31(2) . ?
C141 H14D 0.9900 . ?
C141 H14E 0.9900 . ?
C141 C142 1.56(2) . ?
C142 H14F 0.9900 . ?
C142 H14G 0.9900 . ?
C142 C143 1.50(2) . ?
C143 H14H 0.9900 . ?
C143 H14I 0.9900 . ?
C143 C144 1.53(2) . ?
C144 H14J 0.9900 . ?
C144 H14K 0.9900 . ?
C144 C145 1.46(2) . ?
C145 H14L 0.9800 . ?
C145 H14M 0.9800 . ?
C145 H14N 0.9800 . ?

loop_
_geom_torsion_atom_site_label_1
_geom_torsion_atom_site_label_2
_geom_torsion_atom_site_label_3
_geom_torsion_atom_site_label_4
_geom_torsion
_geom_torsion_site_symmetry_1
_geom_torsion_site_symmetry_2
_geom_torsion_site_symmetry_3
_geom_torsion_site_symmetry_4
_geom_torsion_publ_flag
C1 C2 C3 C4 -178.2(4) . . . . ?
C1 C2 C3 C8 -1.1(4) . . . . ?
C1 C2 C22 C17 -4.5(4) . . . . ?
C1 C2 C22 C21 176.1(4) . . . . ?
C1 C2 C23 C24A -62.1(6) . . . . ?
C1 C2 C23 C24B 45.3(10) . . . . ?
C1 C9 C10 C11 -175.2(4) . . . . ?
C1 C9 C10 C15 2.0(4) . . . . ?
C1 C9 C26 C27 -66.5(5) . . . . ?
C1 C16 C17 C18 175.8(4) . . . . ?
C1 C16 C17 C22 -5.0(4) . . . . ?
C1 C16 C29 C30 -64.5(4) . . . . ?
C2 C1 C9 C8 -2.1(4) . . . . ?
C2 C1 C9 C10 -120.1(3) . . . . ?
C2 C1 C9 C26 119.0(3) . . . . ?
C2 C1 C16 C15 120.2(3) . . . . ?
C2 C1 C16 C17 2.0(4) . . . . ?
C2 C1 C16 C29 -117.2(3) . . . . ?
C2 C3 C4 C5 174.7(4) . . . . ?
C2 C3 C8 C7 -176.4(3) . . . . ?
C2 C3 C8 C9 -0.2(4) . . . . ?
C2 C23 C24A C25A 176.5(6) . . . . ?
C2 C23 C24B C25B -172.0(11) . . . . ?
C3 C2 C22 C17 105.5(4) . . . . ?
C3 C2 C22 C21 -73.9(5) . . . . ?
C3 C2 C23 C24A -177.8(4) . . . . ?
C3 C2 C23 C24B -70.5(10) . . . . ?
C3 C4 C5 C6 1.9(6) . . . . ?
C3 C4 C5 C32 -177.7(4) . . . . ?
C3 C8 C9 C1 1.4(4) . . . . ?
C3 C8 C9 C10 112.7(4) . . . . ?
C3 C8 C9 C26 -122.4(4) . . . . ?
C4 C3 C8 C7 0.9(6) . . . . ?
C4 C3 C8 C9 177.1(3) . . . . ?
C4 C5 C6 C7 -0.2(6) . . . . ?
C4 C5 C6 C48 -175.5(4) . . . . ?
C5 C6 C7 C8 -1.0(6) . . . . ?
C6 C7 C8 C3 0.7(6) . . . . ?
C6 C7 C8 C9 -174.9(4) . . . . ?
C7 C8 C9 C1 177.3(4) . . . . ?
C7 C8 C9 C10 -71.5(5) . . . . ?
C7 C8 C9 C26 53.4(5) . . . . ?
C8 C3 C4 C5 -2.2(6) . . . . ?
C8 C9 C10 C11 73.7(5) . . . . ?
C8 C9 C10 C15 -109.1(4) . . . . ?
C8 C9 C26 C27 50.4(5) . . . . ?
C9 C1 C2 C3 1.9(4) . . . . ?
C9 C1 C2 C22 118.1(3) . . . . ?
C9 C1 C2 C23 -117.9(4) . . . . ?
C9 C1 C16 C15 2.6(4) . . . . ?
C9 C1 C16 C17 -115.6(3) . . . . ?
C9 C1 C16 C29 125.3(3) . . . . ?
C9 C10 C11 C12 176.2(4) . . . . ?
C9 C10 C15 C14 -178.3(3) . . . . ?
C9 C10 C15 C16 -0.3(4) . . . . ?
C9 C26 C27 C28 -173.0(4) . . . . ?
C10 C9 C26 C27 176.6(4) . . . . ?
C10 C11 C12 C13 1.5(6) . . . . ?
C10 C11 C12 C64 -176.6(4) . . . . ?
C10 C15 C16 C1 -1.5(4) . . . . ?
C10 C15 C16 C17 110.1(4) . . . . ?
C10 C15 C16 C29 -125.4(3) . . . . ?
C11 C10 C15 C14 -0.8(6) . . . . ?
C11 C10 C15 C16 177.1(3) . . . . ?
C11 C12 C13 C14 -0.6(6) . . . . ?
C11 C12 C13 C80 -176.8(4) . . . . ?
C12 C13 C14 C15 -1.0(5) . . . . ?
C13 C14 C15 C10 1.7(5) . . . . ?
C13 C14 C15 C16 -175.9(3) . . . . ?
C14 C15 C16 C1 176.3(4) . . . . ?
C14 C15 C16 C17 -72.2(5) . . . . ?
C14 C15 C16 C29 52.4(5) . . . . ?
C15 C10 C11 C12 -0.8(6) . . . . ?
C15 C16 C17 C18 63.8(5) . . . . ?
C15 C16 C17 C22 -117.0(4) . . . . ?
C15 C16 C29 C30 53.7(4) . . . . ?
C16 C1 C2 C3 -114.9(3) . . . . ?
C16 C1 C2 C22 1.2(4) . . . . ?
C16 C1 C2 C23 125.2(4) . . . . ?
C16 C1 C9 C8 115.2(3) . . . . ?
C16 C1 C9 C10 -2.8(4) . . . . ?
C16 C1 C9 C26 -123.7(3) . . . . ?
C16 C17 C18 C19 177.0(3) . . . . ?
C16 C17 C22 C2 6.2(5) . . . . ?
C16 C17 C22 C21 -174.4(3) . . . . ?
C16 C29 C30 C31 179.8(3) . . . . ?
C17 C16 C29 C30 179.9(3) . . . . ?
C17 C18 C19 C20 -3.1(5) . . . . ?
C17 C18 C19 C96 175.8(3) . . . . ?
C18 C17 C22 C2 -174.5(3) . . . . ?
C18 C17 C22 C21 4.9(6) . . . . ?
C18 C19 C20 C21 5.7(5) . . . . ?
C18 C19 C20 C112 -173.4(3) . . . . ?
C19 C20 C21 C22 -3.0(6) . . . . ?
C20 C21 C22 C2 177.0(4) . . . . ?
C20 C21 C22 C17 -2.3(6) . . . . ?
C22 C2 C3 C4 71.5(5) . . . . ?
C22 C2 C3 C8 -111.4(4) . . . . ?
C22 C2 C23 C24A 56.5(6) . . . . ?
C22 C2 C23 C24B 163.8(9) . . . . ?
C22 C17 C18 C19 -2.2(5) . . . . ?
C23 C2 C3 C4 -55.3(5) . . . . ?
C23 C2 C3 C8 121.8(4) . . . . ?
C23 C2 C22 C17 -129.4(4) . . . . ?
C23 C2 C22 C21 51.2(6) . . . . ?
C26 C9 C10 C11 -51.4(5) . . . . ?
C26 C9 C10 C15 125.8(4) . . . . ?
C29 C16 C17 C18 -62.1(5) . . . . ?
C29 C16 C17 C22 117.1(3) . . . . ?
C32 C5 C6 C7 179.3(4) . . . . ?
C32 C5 C6 C48 4.0(6) . . . . ?
C35A Si1A C34 Si2A -151.9(4) . . . . ?
C35A Si1A C34 Al1 69.6(4) . . . . ?
C36A Si1A C34 Si2A 87.2(6) . . . . ?
C36A Si1A C34 Al1 -51.3(6) . . . . ?
C37A Si1A C34 Si2A -29.0(10) . . . . ?
C37A Si1A C34 Al1 -167.5(10) . . . . ?
C38A Si2A C34 Si1A -57.6(6) . . . . ?
C38A Si2A C34 Al1 77.7(5) . . . . ?
C38B Si2B C34 Si1B -60.5(7) . . . . ?
C38B Si2B C34 Al1 56.5(7) . . . . ?
C39A Si2A C34 Si1A 64.2(9) . . . . ?
C39A Si2A C34 Al1 -160.5(8) . . . . ?
C39B Si2B C34 Si1B 68.2(14) . . . . ?
C39B Si2B C34 Al1 -174.9(14) . . . . ?
C40A Si2A C34 Si1A -177.1(4) . . . . ?
C40A Si2A C34 Al1 -41.7(5) . . . . ?
C40B Si2B C34 Si1B -176.0(5) . . . . ?
C40B Si2B C34 Al1 -59.1(7) . . . . ?
C42B Si3B C41 Si4B 159.9(7) . . . . ?
C42B Si3B C41 Al1 -56.8(7) . . . . ?
C43B Si3B C41 Si4B -80.5(8) . . . . ?
C43B Si3B C41 Al1 62.7(7) . . . . ?
C44B Si3B C41 Si4B 37.6(8) . . . . ?
C44B Si3B C41 Al1 -179.2(7) . . . . ?
C45A Si4A C41 Si3A 83.4(6) . . . . ?
C45A Si4A C41 Al1 -46.8(6) . . . . ?
C45B Si4B C41 Si3B 47.0(9) . . . . ?
C45B Si4B C41 Al1 -96.0(8) . . . . ?
C46A Si4A C41 Si3A -158.6(4) . . . . ?
C46A Si4A C41 Al1 71.2(4) . . . . ?
C46B Si4B C41 Si3B 166.9(6) . . . . ?
C46B Si4B C41 Al1 23.9(7) . . . . ?
C47A Si4A C41 Si3A -42.8(5) . . . . ?
C47A Si4A C41 Al1 -173.0(4) . . . . ?
C47B Si4B C41 Si3B -70.8(8) . . . . ?
C47B Si4B C41 Al1 146.2(8) . . . . ?
C48 C6 C7 C8 174.5(4) . . . . ?
C51 Si5 C50 Si6 68.4(3) . . . . ?
C51 Si5 C50 Al2 -160.1(3) . . . . ?
C52 Si5 C50 Si6 -54.3(3) . . . . ?
C52 Si5 C50 Al2 77.2(3) . . . . ?
C53 Si5 C50 Si6 -173.3(3) . . . . ?
C53 Si5 C50 Al2 -41.7(3) . . . . ?
C54 Si6 C50 Si5 91.5(3) . . . . ?
C54 Si6 C50 Al2 -38.9(3) . . . . ?
C55 Si6 C50 Si5 -30.7(3) . . . . ?
C55 Si6 C50 Al2 -161.0(2) . . . . ?
C56 Si6 C50 Si5 -150.7(2) . . . . ?
C56 Si6 C50 Al2 78.9(3) . . . . ?
C58B Si7B C57 Si8B 77.8(7) . . . . ?
C58B Si7B C57 Al2 -39.3(8) . . . . ?
C59B Si7B C57 Si8B -162.7(7) . . . . ?
C59B Si7B C57 Al2 80.2(7) . . . . ?
C60B Si7B C57 Si8B -45.0(8) . . . . ?
C60B Si7B C57 Al2 -162.1(7) . . . . ?
C61A Si8A C57 Si7A -50.0(5) . . . . ?
C61A Si8A C57 Al2 82.7(5) . . . . ?
C62A Si8A C57 Si7A 71.9(5) . . . . ?
C62A Si8A C57 Al2 -155.4(4) . . . . ?
C63A Si8A C57 Si7A -169.2(4) . . . . ?
C63A Si8A C57 Al2 -36.5(5) . . . . ?
C64 C12 C13 C14 177.5(4) . . . . ?
C64 C12 C13 C80 1.2(6) . . . . ?
C67A Si9A C66 Si10 154.1(4) . . . . ?
C67A Si9A C66 Al3 -75.8(5) . . . . ?
C68A Si9A C66 Si10 -87.9(5) . . . . ?
C68A Si9A C66 Al3 42.2(6) . . . . ?
C69A Si9A C66 Si10 34.7(6) . . . . ?
C69A Si9A C66 Al3 164.8(5) . . . . ?
C70 Si10 C66 Si9A 172.8(3) . . . . ?
C70 Si10 C66 Si9B 166.7(5) . . . . ?
C70 Si10 C66 Al3 41.7(3) . . . . ?
C71 Si10 C66 Si9A -69.6(4) . . . . ?
C71 Si10 C66 Si9B -75.7(5) . . . . ?
C71 Si10 C66 Al3 159.4(3) . . . . ?
C72 Si10 C66 Si9A 51.6(4) . . . . ?
C72 Si10 C66 Si9B 45.5(5) . . . . ?
C72 Si10 C66 Al3 -79.4(3) . . . . ?
C74 Si11 C73 Si12 -81.8(3) . . . . ?
C74 Si11 C73 Al3 46.4(3) . . . . ?
C75 Si11 C73 Si12 39.7(4) . . . . ?
C75 Si11 C73 Al3 167.9(3) . . . . ?
C76 Si11 C73 Si12 159.3(3) . . . . ?
C76 Si11 C73 Al3 -72.5(3) . . . . ?
C77 Si12 C73 Si11 -74.2(3) . . . . ?
C77 Si12 C73 Al3 158.5(2) . . . . ?
C78 Si12 C73 Si11 48.7(3) . . . . ?
C78 Si12 C73 Al3 -78.6(3) . . . . ?
C79 Si12 C73 Si11 167.3(2) . . . . ?
C79 Si12 C73 Al3 40.0(3) . . . . ?
C80 C13 C14 C15 175.4(3) . . . . ?
C83 Si13 C82 Si14 165.7(3) . . . . ?
C83 Si13 C82 Al4 -55.4(3) . . . . ?
C84 Si13 C82 Si14 -73.8(3) . . . . ?
C84 Si13 C82 Al4 65.0(3) . . . . ?
C85 Si13 C82 Si14 46.9(3) . . . . ?
C85 Si13 C82 Al4 -174.2(2) . . . . ?
C86 Si14 C82 Si13 40.9(3) . . . . ?
C86 Si14 C82 Al4 -98.2(2) . . . . ?
C87 Si14 C82 Si13 -78.3(3) . . . . ?
C87 Si14 C82 Al4 142.6(2) . . . . ?
C88 Si14 C82 Si13 161.3(2) . . . . ?
C88 Si14 C82 Al4 22.2(3) . . . . ?
C90 Si15 C89 Si16 -164.0(2) . . . . ?
C90 Si15 C89 Al4 -33.8(3) . . . . ?
C91 Si15 C89 Si16 77.2(3) . . . . ?
C91 Si15 C89 Al4 -152.6(2) . . . . ?
C92 Si15 C89 Si16 -43.7(3) . . . . ?
C92 Si15 C89 Al4 86.5(3) . . . . ?
C93 Si16 C89 Si15 -162.2(2) . . . . ?
C93 Si16 C89 Al4 67.7(2) . . . . ?
C94 Si16 C89 Si15 -43.8(3) . . . . ?
C94 Si16 C89 Al4 -173.9(2) . . . . ?
C95 Si16 C89 Si15 79.4(3) . . . . ?
C95 Si16 C89 Al4 -50.7(3) . . . . ?
C96 C19 C20 C21 -173.2(3) . . . . ?
C96 C19 C20 C112 7.7(6) . . . . ?
C99 Si17 C98 Si18 177.2(2) . . . . ?
C99 Si17 C98 Al5 -54.4(3) . . . . ?
C100 Si17 C98 Si18 -62.4(3) . . . . ?
C100 Si17 C98 Al5 66.0(3) . . . . ?
C101 Si17 C98 Si18 59.5(3) . . . . ?
C101 Si17 C98 Al5 -172.1(3) . . . . ?
C102 Si18 C98 Si17 97.7(3) . . . . ?
C102 Si18 C98 Al5 -32.8(3) . . . . ?
C103 Si18 C98 Si17 -22.3(3) . . . . ?
C103 Si18 C98 Al5 -152.8(2) . . . . ?
C104 Si18 C98 Si17 -143.4(3) . . . . ?
C104 Si18 C98 Al5 86.1(3) . . . . ?
C106 Si19 C105 Si20 -172.1(2) . . . . ?
C106 Si19 C105 Al5 -49.7(3) . . . . ?
C107 Si19 C105 Si20 -50.5(3) . . . . ?
C107 Si19 C105 Al5 71.9(2) . . . . ?
C108 Si19 C105 Si20 70.7(3) . . . . ?
C108 Si19 C105 Al5 -166.9(2) . . . . ?
C109 Si20 C105 Si19 96.8(2) . . . . ?
C109 Si20 C105 Al5 -29.2(2) . . . . ?
C110 Si20 C105 Si19 -146.0(2) . . . . ?
C110 Si20 C105 Al5 88.0(2) . . . . ?
C111 Si20 C105 Si19 -23.8(3) . . . . ?
C111 Si20 C105 Al5 -149.8(2) . . . . ?
C112 C20 C21 C22 176.1(4) . . . . ?
C115 Si21 C114 Si22 -155.9(3) . . . . ?
C115 Si21 C114 Al6 71.0(3) . . . . ?
C116 Si21 C114 Si22 84.1(3) . . . . ?
C116 Si21 C114 Al6 -49.0(3) . . . . ?
C117 Si21 C114 Si22 -36.0(3) . . . . ?
C117 Si21 C114 Al6 -169.1(2) . . . . ?
C118 Si22 C114 Si21 65.4(3) . . . . ?
C118 Si22 C114 Al6 -167.8(3) . . . . ?
C119 Si22 C114 Si21 -55.0(3) . . . . ?
C119 Si22 C114 Al6 71.8(3) . . . . ?
C120 Si22 C114 Si21 -175.4(3) . . . . ?
C120 Si22 C114 Al6 -48.7(3) . . . . ?
C122 Si23 C121 Si24 -161.6(2) . . . . ?
C122 Si23 C121 Al6 -29.1(3) . . . . ?
C123 Si23 C121 Si24 -44.0(3) . . . . ?
C123 Si23 C121 Al6 88.5(3) . . . . ?
C124 Si23 C121 Si24 80.4(3) . . . . ?
C124 Si23 C121 Al6 -147.1(2) . . . . ?
C125 Si24 C121 Si23 -39.0(3) . . . . ?
C125 Si24 C121 Al6 -164.1(2) . . . . ?
C126 Si24 C121 Si23 -156.6(3) . . . . ?
C126 Si24 C121 Al6 78.3(3) . . . . ?
C127 Si24 C121 Si23 82.1(3) . . . . ?
C127 Si24 C121 Al6 -42.9(3) . . . . ?
C128 C129 C130 C131 179.1(11) . . . . ?
C129 C130 C131 C132 179.8(11) . . . . ?
C130 C131 C132 C133 -178.6(13) . . . . ?
C134 C135 C136 C137 179.4(13) . . . . ?
C135 C136 C137 C138 -177.3(13) . . . . ?
C136 C137 C138 C139 177.7(12) . . . . ?
C140 C141 C142 C143 173(3) . . . . ?
C141 C142 C143 C144 172(3) . . . . ?
C142 C143 C144 C145 68(5) . . . . ?

loop_
_exptl_oxdiff_crystal_face_indexfrac_h
_exptl_oxdiff_crystal_face_indexfrac_k
_exptl_oxdiff_crystal_face_indexfrac_l
_exptl_oxdiff_crystal_face_x
_exptl_oxdiff_crystal_face_y
_exptl_oxdiff_crystal_face_z
-0.0001 -0.9980 2.0003 -0.0393 0.0067 0.0396
2.0016 0.9977 -2.0002 0.1024 -0.0074 0.0175
1.0008 -0.0001 0.0001 0.0316 -0.0004 0.0285
-1.0008 0.0001 -0.0001 -0.0316 0.0004 -0.0285
-2.0026 -0.9991 0.0000 -0.0814 -0.0293 -0.0527
1.0019 1.9972 -2.0004 0.0891 0.0230 -0.0154
-1.0019 -1.9972 2.0004 -0.0891 -0.0230 0.0154
1.0030 1.9987 -0.0002 0.0681 0.0597 0.0198
-0.9996 1.9975 -2.0005 0.0260 0.0237 -0.0725
0.0011 0.9994 -0.0002 0.0183 0.0300 -0.0044
-0.0011 -0.9994 0.0002 -0.0183 -0.0300 0.0044
-0.0027 -1.9995 -0.9998 -0.0260 -0.0784 -0.0088
0.9986 -1.9989 0.0003 -0.0050 -0.0604 0.0373
-0.9986 1.9989 -0.0003 0.0050 0.0604 -0.0373
0.0016 1.0001 0.9999 0.0077 0.0484 0.0132
-0.0021 -1.0008 -2.0000 0.0028 -0.0668 -0.0308
-1.9988 1.9998 0.9997 -0.0371 0.0792 -0.0483
0.9992 -1.0002 -0.9999 0.0238 -0.0488 0.0153
-0.0005 -0.0007 -1.0001 0.0105 -0.0184 -0.0176
-1.0003 0.0009 1.0000 -0.0421 0.0187 -0.0109
